data_4103469
loop_
_publ_author_name
'Takafumi Osuga'
'Takashi Murase'
'Kosuke Ono'
'Yoshihiro Yamauchi'
'Makoto Fujita'

_publ_contact_author 'Makoto Fujita'
_publ_contact_author_email mfujita@appchem.t.u-tokyo.ac.jp
_publ_section_title
;
 [mxn] Metal Ion Arrays Templated by Coordination Cages
;
_journal_name_full 'Journal of the American Chemical Society'
_journal_page_first 15553
_journal_page_last 15555
_journal_paper_doi 10.1021/ja108367j
_journal_volume 132
_journal_year 2010
_chemical_formula_sum 'C366 H438 Au18 N97.5 O189.5 Pd12'
_chemical_formula_weight 14057.34
_chemical_name_systematic
;
 ?
;
_space_group_IT_number 2
_symmetry_cell_setting triclinic
_symmetry_space_group_name_Hall '-P 1'
_symmetry_space_group_name_H-M 'P -1'
_atom_sites_solution_hydrogens geom
_atom_sites_solution_primary direct
_atom_sites_solution_secondary difmap
_audit_creation_method SHELXL-97
_cell_angle_alpha 83.515(6)
_cell_angle_beta 87.051(6)
_cell_angle_gamma 89.237(6)
_cell_formula_units_Z 2
_cell_length_a 18.571(9)
_cell_length_b 30.944(16)
_cell_length_c 47.85(2)
_cell_measurement_reflns_used 9450
_cell_measurement_temperature 90(2)
_cell_measurement_theta_max 24.281
_cell_measurement_theta_min 2.209
_cell_volume 27285(2)
_computing_cell_refinement 'Bruker SAINT'
_computing_data_collection 'Bruker APEX-II'
_computing_data_reduction 'Bruker SAINT'
_computing_molecular_graphics 'Bruker XP'
_computing_publication_material 'Bruker SHELXTL'
_computing_structure_refinement 'SHELXL-97 (Sheldrick, 1997)'
_computing_structure_solution 'SHELXS-97 (Sheldrick, 1990)'
_diffrn_ambient_temperature 90(2)
_diffrn_measured_fraction_theta_full 0.989
_diffrn_measured_fraction_theta_max 0.989
_diffrn_measurement_device_type 'omega scan'
_diffrn_measurement_method '\f and \w scans'
_diffrn_radiation_monochromator 'CCD area detector'
_diffrn_radiation_source 'fine-focus sealed tube'
_diffrn_radiation_type MoK\a
_diffrn_radiation_wavelength 0.71073
_diffrn_reflns_av_R_equivalents 0.0849
_diffrn_reflns_av_sigmaI/netI 0.1281
_diffrn_reflns_limit_h_max 21
_diffrn_reflns_limit_h_min -21
_diffrn_reflns_limit_k_max 35
_diffrn_reflns_limit_k_min -35
_diffrn_reflns_limit_l_max 55
_diffrn_reflns_limit_l_min -55
_diffrn_reflns_number 243884
_diffrn_reflns_theta_full 24.35
_diffrn_reflns_theta_max 24.35
_diffrn_reflns_theta_min 0.75
_diffrn_standards_decay_% none
_diffrn_standards_number 0
_exptl_absorpt_coefficient_mu 5.291
_exptl_absorpt_correction_T_max 0.7083
_exptl_absorpt_correction_T_min 0.5246
_exptl_absorpt_correction_type multi-scan
_exptl_absorpt_process_details SADABS
_exptl_crystal_colour yellow
_exptl_crystal_density_diffrn 1.711
_exptl_crystal_density_meas 0
_exptl_crystal_density_method 'not measured'
_exptl_crystal_description block
_exptl_crystal_F_000 13613
_exptl_crystal_size_max 0.14
_exptl_crystal_size_mid 0.08
_exptl_crystal_size_min 0.07
_refine_diff_density_max 5.394
_refine_diff_density_min -7.399
_refine_diff_density_rms 0.275
_refine_ls_extinction_method none
_refine_ls_goodness_of_fit_ref 1.027
_refine_ls_hydrogen_treatment constr
_refine_ls_matrix_type full
_refine_ls_number_parameters 3139
_refine_ls_number_reflns 88380
_refine_ls_number_restraints 997
_refine_ls_restrained_S_all 1.036
_refine_ls_R_factor_all 0.2410
_refine_ls_R_factor_gt 0.1331
_refine_ls_shift/su_max 0.001
_refine_ls_shift/su_mean 0.000
_refine_ls_structure_factor_coef Fsqd
_refine_ls_weighting_details 'calc w=1/[\s^2^(Fo^2^)+(0.0692P)^2^+2753.5305P] where P=(Fo^2^+2Fc^2^)/3'
_refine_ls_weighting_scheme calc
_refine_ls_wR_factor_gt 0.2875
_refine_ls_wR_factor_ref 0.3523
_reflns_number_gt 41311
_reflns_number_total 88380
_reflns_threshold_expression >2sigma(I)
_cod_data_source_file ja108367j_si_002.cif
_cod_data_source_block p1
_cod_original_cell_volume 27285(24)
_cod_original_formula_sum 'C366 H438 Au18 N97.50 O189.50 Pd12'
_cod_database_code 4103469

loop_
_symmetry_equiv_pos_as_xyz
'x, y, z'
'-x, -y, -z'

loop_
_atom_site_label
_atom_site_type_symbol
_atom_site_fract_x
_atom_site_fract_y
_atom_site_fract_z
_atom_site_U_iso_or_equiv
_atom_site_adp_type
_atom_site_occupancy
_atom_site_symmetry_multiplicity
_atom_site_calc_flag
_atom_site_refinement_flags
_atom_site_disorder_assembly
_atom_site_disorder_group
O10Y O 0.394(4) 0.068(2) 0.0147(14) 0.22(3) Uiso 0.85(3) 1 d P A 1
O9X O 0.598(5) 1.060(3) 0.048(2) 0.02(3) Uiso 0.15(3) 1 d P A 2
O184 O 0.257(5) 0.055(3) 0.041(2) 0.19(4) Uiso 0.50 1 d P . .
O11Y O 0.495(6) 0.021(3) 0.031(2) 0.17(4) Uiso 0.426(14) 1 d P A 1
O232 O 0.128(6) 0.953(4) 0.022(2) 0.23(5) Uiso 0.50 1 d P . .
O57X O 0.033(5) 0.887(3) 0.023(2) 0.13(3) Uiso 0.374(16) 1 d P B 2
O138 O 0.606(5) 0.356(3) 0.0240(19) 0.16(3) Uiso 0.50 1 d P . .
O43Y O 0.168(8) 0.395(5) 0.003(3) 0.22(7) Uiso 0.37(2) 1 d P C 1
O39X O 0.831(9) 0.671(6) 0.000(4) 0.21(7) Uiso 0.315(12) 1 d P C 2
O227 O 0.728(10) 0.153(6) 0.047(4) 0.18(7) Uiso 0.25 1 d P . .
O242 O 0.708(6) 0.405(3) 0.009(2) 0.20(4) Uiso 0.50 1 d P . .
O117 O 0.570(5) 0.546(3) 0.0055(19) 0.17(3) Uiso 0.50 1 d P . .
Au1 Au 0.47860(6) 0.08653(4) 0.31681(3) 0.0439(3) Uani 1 1 d . . .
Au2 Au 0.46240(6) -0.02192(4) 0.31649(3) 0.0450(3) Uani 1 1 d . . .
Au3 Au 0.31626(7) 0.04450(4) 0.30817(3) 0.0488(3) Uani 1 1 d . . .
N2A N 0.5575(10) 0.0031(7) 0.3257(5) 0.039(6) Uiso 1 1 d D . .
N1A N 0.5667(11) 0.0465(7) 0.3214(5) 0.038(6) Uiso 1 1 d D . .
C1A C 0.6340(19) 0.0555(6) 0.3280(7) 0.060(9) Uiso 1 1 d D . .
C2A C 0.6677(11) 0.0171(9) 0.3364(6) 0.046(8) Uiso 1 1 d D . .
H2AA H 0.7145 0.0135 0.3435 0.056 Uiso 1 1 calc R . .
C3A C 0.6196(15) -0.0161(7) 0.3327(6) 0.041(7) Uiso 1 1 d D . .
C13A C 0.630(2) -0.0629(12) 0.3399(8) 0.062(10) Uiso 1 1 d . . .
O1A O 0.6298(12) 0.1280(6) 0.3097(5) 0.062(6) Uiso 1 1 d D . .
O2A O 0.7082(14) 0.1075(8) 0.3426(5) 0.074(7) Uiso 1 1 d . . .
O3A O 0.6961(16) -0.0735(10) 0.3402(6) 0.090(9) Uiso 1 1 d . . .
O4A O 0.5760(14) -0.0870(8) 0.3441(5) 0.073(7) Uiso 1 1 d . . .
C10A C 0.654(3) 0.1758(8) 0.3112(6) 0.126(19) Uiso 1 1 d D . .
H10W H 0.6293 0.1952 0.2970 0.189 Uiso 1 1 calc R . .
H10X H 0.7060 0.1780 0.3075 0.189 Uiso 1 1 calc R . .
H10Y H 0.6409 0.1843 0.3299 0.189 Uiso 1 1 calc R . .
C11A C 0.6571(19) 0.0988(11) 0.3279(8) 0.060(9) Uiso 1 1 d . . .
C12A C 0.728(5) -0.120(3) 0.347(2) 0.28(5) Uiso 1 1 d . . .
H12Q H 0.7808 -0.1192 0.3459 0.414 Uiso 1 1 calc R . .
H12R H 0.7117 -0.1392 0.3336 0.414 Uiso 1 1 calc R . .
H12S H 0.7114 -0.1322 0.3662 0.414 Uiso 1 1 calc R . .
N4A N 0.3072(12) -0.0196(6) 0.3112(5) 0.041(6) Uiso 1 1 d D . .
C6A C 0.2463(16) -0.0447(10) 0.3135(7) 0.057(9) Uiso 1 1 d D . .
O7A O 0.1248(17) -0.0560(10) 0.3111(6) 0.096(9) Uiso 1 1 d . . .
O8A O 0.1622(14) 0.0112(9) 0.3210(6) 0.083(8) Uiso 1 1 d . . .
C16A C 0.052(3) -0.0385(18) 0.3136(12) 0.13(2) Uiso 1 1 d . . .
H16S H 0.0170 -0.0607 0.3100 0.196 Uiso 1 1 calc R . .
H16T H 0.0465 -0.0129 0.2998 0.196 Uiso 1 1 calc R . .
H16U H 0.0418 -0.0304 0.3326 0.196 Uiso 1 1 calc R . .
C17A C 0.1738(19) -0.0262(12) 0.3167(8) 0.061(10) Uiso 1 1 d . . .
N3A N 0.3646(12) -0.0468(8) 0.3111(5) 0.048(7) Uiso 1 1 d D . .
C4A C 0.3417(17) -0.0890(11) 0.3162(8) 0.068(10) Uiso 1 1 d D . .
C5A C 0.2672(15) -0.0865(8) 0.3134(8) 0.065(10) Uiso 1 1 d D . .
H5AA H 0.2365 -0.1103 0.3116 0.077 Uiso 1 1 calc R . .
O5A O 0.3625(13) -0.1624(8) 0.3209(5) 0.068(7) Uiso 1 1 d . . .
O6A O 0.4575(13) -0.1219(8) 0.3050(5) 0.068(7) Uiso 1 1 d . . .
C14A C 0.410(2) -0.1989(13) 0.3190(9) 0.080(12) Uiso 1 1 d . . .
H14S H 0.3840 -0.2258 0.3258 0.120 Uiso 1 1 calc R . .
H14T H 0.4512 -0.1962 0.3307 0.120 Uiso 1 1 calc R . .
H14U H 0.4271 -0.1998 0.2994 0.120 Uiso 1 1 calc R . .
C15A C 0.392(2) -0.1239(12) 0.3122(8) 0.062(10) Uiso 1 1 d . . .
N5A N 0.3265(10) 0.1120(5) 0.3086(4) 0.021(5) Uiso 1 1 d D . .
N6A N 0.3911(11) 0.1247(6) 0.3140(5) 0.036(6) Uiso 1 1 d D . .
C7A C 0.2790(17) 0.1457(13) 0.3041(9) 0.081(12) Uiso 1 1 d D . .
C8A C 0.3183(16) 0.1817(7) 0.3091(7) 0.061(10) Uiso 1 1 d D . .
H8AA H 0.3009 0.2108 0.3082 0.073 Uiso 1 1 calc R . .
C18A C 0.113(2) 0.0962(16) 0.2836(10) 0.105(16) Uiso 1 1 d . . .
H18Q H 0.1058 0.0653 0.2822 0.158 Uiso 1 1 calc R . .
H18R H 0.1106 0.1126 0.2649 0.158 Uiso 1 1 calc R . .
H18S H 0.0758 0.1068 0.2963 0.158 Uiso 1 1 calc R . .
C19A C 0.209(3) 0.1389(17) 0.2972(10) 0.098(15) Uiso 1 1 d . . .
O9A O 0.1833(16) 0.1022(10) 0.2944(6) 0.089(9) Uiso 1 1 d . . .
O10A O 0.1649(17) 0.1696(10) 0.3004(7) 0.104(10) Uiso 1 1 d . . .
C9A C 0.3861(15) 0.1680(10) 0.3156(7) 0.047(8) Uiso 1 1 d D . .
O11A O 0.4260(13) 0.2367(8) 0.3193(5) 0.073(7) Uiso 1 1 d . . .
O12A O 0.4965(13) 0.1798(8) 0.3369(5) 0.070(7) Uiso 1 1 d . . .
C20A C 0.482(3) 0.2669(16) 0.3287(11) 0.117(18) Uiso 1 1 d . . .
H20A H 0.4659 0.2972 0.3247 0.176 Uiso 1 1 calc R . .
H20B H 0.5282 0.2627 0.3185 0.176 Uiso 1 1 calc R . .
H20C H 0.4877 0.2602 0.3490 0.176 Uiso 1 1 calc R . .
C21A C 0.445(2) 0.1955(13) 0.3243(9) 0.075(11) Uiso 1 1 d . . .
Au4 Au 0.51128(6) 0.10131(3) 0.24963(3) 0.0399(3) Uani 1 1 d . . .
Au5 Au 0.49748(6) -0.00684(3) 0.24969(3) 0.0403(3) Uani 1 1 d . . .
Au6 Au 0.34821(7) 0.05583(4) 0.24164(3) 0.0460(3) Uani 1 1 d . . .
N1B N 0.6009(10) 0.0630(6) 0.2531(4) 0.028(5) Uiso 1 1 d D . .
C2B C 0.7070(10) 0.0342(10) 0.2618(7) 0.059(9) Uiso 1 1 d D . .
H2BA H 0.7565 0.0309 0.2657 0.071 Uiso 1 1 calc R . .
C1B C 0.6696(18) 0.0732(8) 0.2550(7) 0.056(9) Uiso 1 1 d D . .
C10B C 0.799(3) 0.1598(18) 0.2528(12) 0.14(2) Uiso 1 1 d . . .
H10Z H 0.8483 0.1572 0.2590 0.204 Uiso 1 1 calc R . .
H11S H 0.7731 0.1826 0.2619 0.204 Uiso 1 1 calc R . .
H11T H 0.7999 0.1672 0.2323 0.204 Uiso 1 1 calc R . .
C11B C 0.696(2) 0.1146(12) 0.2539(8) 0.067(10) Uiso 1 1 d . . .
O1B O 0.7618(16) 0.1184(9) 0.2603(6) 0.089(9) Uiso 1 1 d . . .
O2B O 0.6630(13) 0.1463(8) 0.2385(5) 0.069(7) Uiso 1 1 d D . .
N2B N 0.5924(10) 0.0187(7) 0.2569(5) 0.031(5) Uiso 1 1 d D . .
C3B C 0.6572(17) 0.0010(8) 0.2618(7) 0.052(9) Uiso 1 1 d D . .
C12B C 0.622(2) -0.1151(13) 0.2808(9) 0.083(12) Uiso 1 1 d . . .
H12T H 0.5748 -0.1291 0.2838 0.125 Uiso 1 1 calc R . .
H12U H 0.6480 -0.1198 0.2982 0.125 Uiso 1 1 calc R . .
H12V H 0.6499 -0.1278 0.2657 0.125 Uiso 1 1 calc R . .
C13B C 0.6748(19) -0.0467(11) 0.2679(7) 0.055(9) Uiso 1 1 d . . .
O3B O 0.6124(12) -0.0684(7) 0.2729(5) 0.059(6) Uiso 1 1 d . . .
O4B O 0.7314(16) -0.0600(9) 0.2667(6) 0.087(8) Uiso 1 1 d . . .
N3B N 0.4033(11) -0.0329(7) 0.2430(5) 0.034(5) Uiso 1 1 d D . .
C5B C 0.3133(16) -0.0767(8) 0.2397(8) 0.066(10) Uiso 1 1 d D . .
H5BA H 0.2849 -0.1010 0.2370 0.080 Uiso 1 1 calc R . .
C4B C 0.3853(18) -0.0775(12) 0.2417(9) 0.075(11) Uiso 1 1 d D . .
O5B O 0.4118(13) -0.1479(8) 0.2434(5) 0.073(7) Uiso 1 1 d . . .
O6B O 0.5022(14) -0.1034(8) 0.2328(5) 0.070(7) Uiso 1 1 d . . .
C14B C 0.462(2) -0.1809(13) 0.2426(9) 0.078(12) Uiso 1 1 d . . .
H14V H 0.4381 -0.2091 0.2464 0.116 Uiso 1 1 calc R . .
H14W H 0.4975 -0.1784 0.2569 0.116 Uiso 1 1 calc R . .
H14X H 0.4870 -0.1788 0.2239 0.116 Uiso 1 1 calc R . .
C15B C 0.443(2) -0.1078(13) 0.2383(8) 0.071(11) Uiso 1 1 d . . .
N4B N 0.3403(13) -0.0087(7) 0.2435(5) 0.045(6) Uiso 1 1 d D . .
C6B C 0.2867(17) -0.0355(11) 0.2421(8) 0.063(10) Uiso 1 1 d D . .
O7B O 0.1674(19) -0.0494(11) 0.2353(7) 0.113(11) Uiso 1 1 d . . .
O8B O 0.1911(16) 0.0133(10) 0.2511(6) 0.092(9) Uiso 1 1 d . . .
C16B C 0.086(3) -0.042(2) 0.2382(13) 0.16(3) Uiso 1 1 d . . .
H16V H 0.0611 -0.0656 0.2301 0.241 Uiso 1 1 calc R . .
H16W H 0.0728 -0.0142 0.2281 0.241 Uiso 1 1 calc R . .
H16X H 0.0705 -0.0429 0.2581 0.241 Uiso 1 1 calc R . .
C17B C 0.210(2) -0.0212(15) 0.2451(9) 0.084(13) Uiso 1 1 d . . .
N5B N 0.3611(12) 0.1224(6) 0.2401(5) 0.036(6) Uiso 1 1 d D . .
C8B C 0.3465(17) 0.1931(7) 0.2366(8) 0.066(10) Uiso 1 1 d D . .
H8BA H 0.3246 0.2211 0.2346 0.079 Uiso 1 1 calc R . .
C7B C 0.3142(15) 0.1515(11) 0.2329(8) 0.070(11) Uiso 1 1 d D . .
C18B C 0.130(2) 0.176(2) 0.2065(16) 0.21(4) Uiso 1 1 d D . .
H18T H 0.1017 0.2031 0.2037 0.318 Uiso 1 1 calc R . .
H18U H 0.1016 0.1540 0.2183 0.318 Uiso 1 1 calc R . .
H18V H 0.1421 0.1658 0.1882 0.318 Uiso 1 1 calc R . .
C19B C 0.241(2) 0.1475(13) 0.2246(8) 0.072(11) Uiso 1 1 d . . .
O9B O 0.1949(18) 0.1841(14) 0.2199(9) 0.162(16) Uiso 1 1 d D . .
O10B O 0.2151(16) 0.1108(10) 0.2228(6) 0.098(9) Uiso 1 1 d . . .
N6B N 0.4219(12) 0.1388(7) 0.2458(5) 0.040(6) Uiso 1 1 d D . .
C9B C 0.4139(15) 0.1827(10) 0.2434(7) 0.052(9) Uiso 1 1 d D . .
O11B O 0.4561(15) 0.2516(10) 0.2424(6) 0.088(8) Uiso 1 1 d . . .
O12B O 0.5220(14) 0.1969(8) 0.2649(5) 0.073(7) Uiso 1 1 d . . .
C20B C 0.501(4) 0.286(3) 0.2510(17) 0.22(4) Uiso 1 1 d . . .
H20D H 0.4824 0.3146 0.2435 0.334 Uiso 1 1 calc R . .
H20E H 0.5508 0.2826 0.2437 0.334 Uiso 1 1 calc R . .
H20F H 0.5000 0.2841 0.2716 0.334 Uiso 1 1 calc R . .
C21B C 0.471(2) 0.2099(13) 0.2496(8) 0.070(11) Uiso 1 1 d . . .
Au7 Au 0.54766(8) 0.11746(4) 0.18273(3) 0.0577(4) Uani 1 1 d D . .
Au8 Au 0.54290(9) 0.00932(4) 0.18355(3) 0.0612(4) Uani 1 1 d D . .
Au9 Au 0.38920(9) 0.06937(5) 0.17481(3) 0.0663(4) Uani 1 1 d D . .
N1C N 0.6406(12) 0.0832(8) 0.1851(5) 0.052(7) Uiso 1 1 d D . .
N2C N 0.6376(12) 0.0386(9) 0.1894(5) 0.055(7) Uiso 1 1 d D . .
C3C C 0.7052(19) 0.0219(9) 0.1910(6) 0.061(10) Uiso 1 1 d D . .
C2C C 0.7508(11) 0.0579(11) 0.1886(7) 0.068(10) Uiso 1 1 d D . .
H2CA H 0.8016 0.0574 0.1902 0.081 Uiso 1 1 calc R . .
C1C C 0.708(2) 0.0943(9) 0.1834(7) 0.074(11) Uiso 1 1 d D . .
O3C O 0.6681(14) -0.0492(9) 0.2016(5) 0.077(7) Uiso 1 1 d . . .
O4C O 0.7850(18) -0.0356(10) 0.1935(7) 0.105(10) Uiso 1 1 d . . .
C12C C 0.686(3) -0.0969(16) 0.2040(11) 0.117(18) Uiso 1 1 d . . .
H12W H 0.6416 -0.1136 0.2091 0.176 Uiso 1 1 calc R . .
H12X H 0.7207 -0.1038 0.2185 0.176 Uiso 1 1 calc R . .
H12Y H 0.7063 -0.1044 0.1858 0.176 Uiso 1 1 calc R . .
C13C C 0.7237(18) -0.0242(11) 0.1952(7) 0.052(9) Uiso 1 1 d . . .
N3C N 0.4516(14) -0.0173(9) 0.1749(5) 0.062(8) Uiso 1 1 d D . .
N4C N 0.3879(17) 0.0054(8) 0.1757(6) 0.075(9) Uiso 1 1 d D . .
C6C C 0.335(2) -0.0208(13) 0.1710(7) 0.082(12) Uiso 1 1 d D . .
C5C C 0.3642(18) -0.0613(9) 0.1675(7) 0.075(11) Uiso 1 1 d D . .
H5CA H 0.3376 -0.0861 0.1643 0.090 Uiso 1 1 calc R . .
C4C C 0.437(2) -0.0600(15) 0.1695(9) 0.104(16) Uiso 1 1 d D . .
O5C O 0.4667(16) -0.1312(10) 0.1682(6) 0.099(9) Uiso 1 1 d . . .
O6C O 0.5577(16) -0.0828(9) 0.1631(6) 0.089(9) Uiso 1 1 d . . .
C14C C 0.527(3) -0.163(2) 0.1631(13) 0.16(2) Uiso 1 1 d . . .
H14Y H 0.5066 -0.1926 0.1635 0.234 Uiso 1 1 calc R . .
H14Z H 0.5616 -0.1635 0.1779 0.234 Uiso 1 1 calc R . .
H15W H 0.5513 -0.1551 0.1447 0.234 Uiso 1 1 calc R . .
C15C C 0.495(3) -0.0922(8) 0.1680(10) 0.092(14) Uiso 1 1 d D . .
C11C C 0.731(3) 0.1386(16) 0.1774(10) 0.097(14) Uiso 1 1 d . . .
N5C N 0.3970(16) 0.1352(7) 0.1715(5) 0.064(8) Uiso 1 1 d D . .
N6C N 0.4571(15) 0.1531(9) 0.1771(5) 0.069(9) Uiso 1 1 d D . .
C9C C 0.4509(15) 0.1973(10) 0.1718(6) 0.053(9) Uiso 1 1 d D . .
C8C C 0.3819(17) 0.2057(8) 0.1628(7) 0.063(10) Uiso 1 1 d D . .
H8CA H 0.3618 0.2337 0.1578 0.076 Uiso 1 1 calc R . .
C7C C 0.3477(16) 0.1673(12) 0.1625(7) 0.067(10) Uiso 1 1 d D . .
O1C O 0.7953(17) 0.1462(10) 0.1827(6) 0.095(9) Uiso 1 1 d . . .
O2C O 0.6907(16) 0.1669(10) 0.1674(6) 0.096(9) Uiso 1 1 d . . .
O7C O 0.246(2) 0.0235(13) 0.1819(8) 0.127(12) Uiso 1 1 d . . .
O8C O 0.218(2) -0.0266(14) 0.1548(9) 0.150(15) Uiso 1 1 d . . .
O9C O 0.243(2) 0.1935(12) 0.1435(8) 0.126(12) Uiso 1 1 d . . .
O10C O 0.257(2) 0.1219(13) 0.1480(8) 0.130(12) Uiso 1 1 d . . .
O11C O 0.5522(16) 0.2121(9) 0.1916(6) 0.089(9) Uiso 1 1 d . . .
O12C O 0.5032(15) 0.2662(9) 0.1663(6) 0.092(9) Uiso 1 1 d . . .
C10C C 0.815(3) 0.1914(19) 0.1714(13) 0.15(2) Uiso 1 1 d . . .
H11U H 0.8652 0.1968 0.1755 0.226 Uiso 1 1 calc R . .
H11V H 0.7831 0.2120 0.1802 0.226 Uiso 1 1 calc R . .
H11W H 0.8103 0.1954 0.1510 0.226 Uiso 1 1 calc R . .
C16C C 0.173(4) 0.041(2) 0.1834(14) 0.17(3) Uiso 1 1 d . . .
H16Y H 0.1716 0.0669 0.1931 0.260 Uiso 1 1 calc R . .
H16Z H 0.1410 0.0187 0.1939 0.260 Uiso 1 1 calc R . .
H17Q H 0.1559 0.0477 0.1644 0.260 Uiso 1 1 calc R . .
C17C C 0.262(4) -0.011(2) 0.1703(14) 0.14(2) Uiso 1 1 d . . .
C18C C 0.174(3) 0.185(2) 0.1304(14) 0.17(3) Uiso 1 1 d . . .
H18W H 0.1510 0.2121 0.1237 0.252 Uiso 1 1 calc R . .
H18X H 0.1420 0.1680 0.1444 0.252 Uiso 1 1 calc R . .
H18Y H 0.1846 0.1676 0.1145 0.252 Uiso 1 1 calc R . .
C19C C 0.279(3) 0.1570(14) 0.1538(12) 0.13(2) Uiso 1 1 d D . .
C20C C 0.607(3) 0.2398(19) 0.2010(12) 0.14(2) Uiso 1 1 d . . .
H20G H 0.6407 0.2219 0.2125 0.211 Uiso 1 1 calc R . .
H20H H 0.5838 0.2612 0.2122 0.211 Uiso 1 1 calc R . .
H20I H 0.6335 0.2550 0.1846 0.211 Uiso 1 1 calc R . .
C21C C 0.501(2) 0.2266(7) 0.1762(8) 0.072(11) Uiso 1 1 d D . .
Au10 Au 0.95729(6) 0.58717(4) 0.31695(3) 0.0423(3) Uani 1 1 d . . .
Au11 Au 0.97367(6) 0.47801(4) 0.31753(3) 0.0442(3) Uani 1 1 d . . .
Au12 Au 0.81113(7) 0.52558(4) 0.31013(3) 0.0465(3) Uani 1 1 d . . .
N4D N 0.8236(10) 0.4591(7) 0.3104(5) 0.041(6) Uiso 1 1 d DU . .
N3D N 0.8878(10) 0.4413(6) 0.3151(5) 0.042(6) Uiso 1 1 d DU . .
C4D C 0.8788(12) 0.3979(7) 0.3163(7) 0.050(8) Uiso 1 1 d DU . .
C5D C 0.8084(12) 0.3912(8) 0.3091(5) 0.088(12) Uiso 1 1 d DU . .
H5DA H 0.7891 0.3644 0.3050 0.105 Uiso 1 1 calc R . .
C6D C 0.7718(13) 0.4301(8) 0.3089(9) 0.079(11) Uiso 1 1 d DU . .
C15D C 0.945(2) 0.3707(9) 0.3176(8) 0.069(10) Uiso 1 1 d DU . .
N5D N 0.8004(9) 0.5892(7) 0.3127(5) 0.042(6) Uiso 1 1 d DU . .
N6D N 0.8551(10) 0.6160(6) 0.3135(5) 0.037(6) Uiso 1 1 d DU . .
C7D C 0.7410(12) 0.6148(7) 0.3138(7) 0.053(8) Uiso 1 1 d DU . .
C8D C 0.7626(11) 0.6574(7) 0.3126(7) 0.061(9) Uiso 1 1 d DU . .
H8DA H 0.7316 0.6822 0.3121 0.073 Uiso 1 1 calc R . .
C9D C 0.8370(11) 0.6581(7) 0.3122(5) 0.059(9) Uiso 1 1 d DU . .
N2D N 1.0591(12) 0.5142(6) 0.3233(5) 0.047(6) Uiso 1 1 d DU . .
N1D N 1.0537(11) 0.5569(6) 0.3243(5) 0.032(5) Uiso 1 1 d DU . .
C1D C 1.1164(13) 0.5746(7) 0.3293(8) 0.061(9) Uiso 1 1 d DU . .
C2D C 1.1646(14) 0.5400(7) 0.3322(7) 0.063(9) Uiso 1 1 d DU . .
H2DA H 1.2140 0.5413 0.3364 0.075 Uiso 1 1 calc R . .
C3D C 1.1274(14) 0.5032(7) 0.3279(8) 0.070(10) Uiso 1 1 d DU . .
O1D O 1.079(3) 0.6405(10) 0.3391(10) 0.189(18) Uiso 1 1 d DU . .
O2D O 1.1927(16) 0.6334(7) 0.3363(7) 0.106(10) Uiso 1 1 d DU . .
C11D C 1.134(3) 0.6132(14) 0.3337(11) 0.117(15) Uiso 1 1 d DU . .
C10D C 1.065(3) 0.6818(18) 0.3526(15) 0.47(6) Uiso 1 1 d DU . .
H11X H 1.0132 0.6875 0.3542 0.702 Uiso 1 1 calc R . .
H11Y H 1.0891 0.7061 0.3411 0.702 Uiso 1 1 calc R . .
H11Z H 1.0843 0.6785 0.3715 0.702 Uiso 1 1 calc R . .
O3D O 1.129(3) 0.4360(13) 0.3135(13) 0.24(2) Uiso 1 1 d DU . .
O4D O 1.2128(18) 0.4474(8) 0.3396(7) 0.107(10) Uiso 1 1 d DU . .
C13D C 1.154(3) 0.4596(19) 0.3310(12) 0.117(15) Uiso 1 1 d U . .
C12D C 1.247(5) 0.408(3) 0.3389(19) 0.25(4) Uiso 1 1 d U . .
H12Z H 1.2954 0.4098 0.3463 0.375 Uiso 1 1 calc R . .
H13S H 1.2521 0.4012 0.3194 0.375 Uiso 1 1 calc R . .
H13T H 1.2194 0.3855 0.3504 0.375 Uiso 1 1 calc R . .
O5D O 0.9252(12) 0.3263(8) 0.3221(5) 0.075(7) Uiso 1 1 d D . .
O6D O 0.9891(17) 0.3787(8) 0.3360(8) 0.140(13) Uiso 1 1 d D . .
C14D C 0.974(3) 0.2870(8) 0.3307(13) 0.16(3) Uiso 1 1 d D . .
H15Y H 0.9456 0.2602 0.3320 0.246 Uiso 1 1 calc R . .
H15Z H 0.9934 0.2900 0.3490 0.246 Uiso 1 1 calc R . .
H17R H 1.0136 0.2856 0.3165 0.246 Uiso 1 1 calc R . .
O7D O 0.6861(14) 0.4761(12) 0.2912(8) 0.130(12) Uiso 1 1 d D . .
O8D O 0.6496(13) 0.4091(12) 0.3111(7) 0.121(12) Uiso 1 1 d D . .
C17D C 0.698(3) 0.4368(17) 0.3069(11) 0.107(16) Uiso 1 1 d . . .
C16D C 0.610(3) 0.4895(17) 0.2827(11) 0.124(19) Uiso 1 1 d . . .
H17S H 0.6115 0.5182 0.2717 0.187 Uiso 1 1 calc R . .
H17T H 0.5786 0.4907 0.2997 0.187 Uiso 1 1 calc R . .
H17U H 0.5914 0.4681 0.2713 0.187 Uiso 1 1 calc R . .
O9D O 0.6158(11) 0.6236(8) 0.3132(6) 0.077(8) Uiso 1 1 d D . .
O10D O 0.6601(11) 0.5568(9) 0.3210(6) 0.091(9) Uiso 1 1 d D . .
C19D C 0.670(2) 0.5974(15) 0.3138(9) 0.087(13) Uiso 1 1 d . . .
C18D C 0.543(2) 0.6069(15) 0.3155(10) 0.104(15) Uiso 1 1 d . . .
H18Z H 0.5088 0.6312 0.3145 0.156 Uiso 1 1 calc R . .
H19A H 0.5357 0.5887 0.3335 0.156 Uiso 1 1 calc R . .
H19B H 0.5364 0.5894 0.3000 0.156 Uiso 1 1 calc R . .
O11D O 0.8580(13) 0.7313(7) 0.3153(5) 0.075(7) Uiso 1 1 d D . .
O12D O 0.9465(19) 0.6885(10) 0.3112(8) 0.134(13) Uiso 1 1 d D . .
C21D C 0.884(2) 0.6916(12) 0.3154(8) 0.064(10) Uiso 1 1 d . . .
C20D C 0.905(2) 0.7658(13) 0.3194(9) 0.087(13) Uiso 1 1 d . . .
H20J H 0.8777 0.7931 0.3188 0.130 Uiso 1 1 calc R . .
H20K H 0.9433 0.7683 0.3044 0.130 Uiso 1 1 calc R . .
H20L H 0.9267 0.7597 0.3377 0.130 Uiso 1 1 calc R . .
Au13 Au 0.99348(6) 0.60601(3) 0.25035(3) 0.0346(3) Uani 1 1 d D . .
Au14 Au 1.00888(6) 0.49726(3) 0.25078(3) 0.0370(3) Uani 1 1 d D . .
Au15 Au 0.84570(6) 0.54614(3) 0.24366(3) 0.0380(3) Uani 1 1 d D . .
N2E N 1.0939(9) 0.5334(5) 0.2554(5) 0.037(6) Uiso 1 1 d DU . .
N1E N 1.0876(8) 0.5767(5) 0.2566(4) 0.026(5) Uiso 1 1 d DU . .
C1E C 1.1532(11) 0.5925(6) 0.2605(4) 0.055(9) Uiso 1 1 d DU . .
C2E C 1.2040(12) 0.5597(6) 0.2598(5) 0.057(9) Uiso 1 1 d DU . .
H2EA H 1.2547 0.5619 0.2609 0.069 Uiso 1 1 calc R . .
C3E C 1.1645(12) 0.5225(6) 0.2571(5) 0.063(9) Uiso 1 1 d DU . .
O3E O 1.2633(17) 0.4705(7) 0.2603(7) 0.113(10) Uiso 1 1 d DU . .
O4E O 1.164(2) 0.4537(12) 0.2484(13) 0.31(3) Uiso 1 1 d DU . .
C13E C 1.1919(11) 0.4783(9) 0.2548(6) 0.127(16) Uiso 1 1 d DU . .
C12E C 1.315(2) 0.4327(15) 0.2571(13) 0.16(2) Uiso 1 1 d DU . .
H13U H 1.3617 0.4394 0.2637 0.247 Uiso 1 1 calc R . .
H13V H 1.3198 0.4278 0.2372 0.247 Uiso 1 1 calc R . .
H13W H 1.2953 0.4065 0.2682 0.247 Uiso 1 1 calc R . .
N4E N 0.8574(9) 0.4810(6) 0.2415(4) 0.028(5) Uiso 1 1 d DU . .
N3E N 0.9208(10) 0.4612(6) 0.2463(4) 0.043(6) Uiso 1 1 d DU . .
C4E C 0.9137(11) 0.4182(7) 0.2451(5) 0.044(7) Uiso 1 1 d DU . .
C5E C 0.8427(11) 0.4107(7) 0.2394(4) 0.054(8) Uiso 1 1 d DU . .
H5EA H 0.8213 0.3835 0.2375 0.065 Uiso 1 1 calc R . .
C6E C 0.8092(12) 0.4515(7) 0.2371(7) 0.075(10) Uiso 1 1 d DU . .
O5E O 0.9606(15) 0.3456(10) 0.2468(7) 0.114(11) Uiso 1 1 d DU . .
O6E O 1.0199(19) 0.3944(11) 0.2630(9) 0.153(15) Uiso 1 1 d DU . .
C15E C 0.966(2) 0.3881(7) 0.2481(8) 0.069(10) Uiso 1 1 d DU . .
C14E C 1.018(4) 0.312(3) 0.252(2) 0.34(5) Uiso 1 1 d DU . .
H17V H 0.9984 0.2829 0.2502 0.515 Uiso 1 1 calc R . .
H17W H 1.0356 0.3122 0.2708 0.515 Uiso 1 1 calc R . .
H17X H 1.0584 0.3177 0.2379 0.515 Uiso 1 1 calc R . .
O7E O 0.6863(14) 0.4292(13) 0.2339(9) 0.141(13) Uiso 1 1 d DU . .
O8E O 0.7207(14) 0.4997(12) 0.2203(8) 0.131(12) Uiso 1 1 d DU . .
C17E C 0.739(3) 0.4591(13) 0.2329(12) 0.116(15) Uiso 1 1 d DU . .
C16E C 0.639(6) 0.432(3) 0.211(2) 0.29(5) Uiso 1 1 d U . .
H17Y H 0.5913 0.4212 0.2183 0.439 Uiso 1 1 calc R . .
H17Z H 0.6582 0.4154 0.1965 0.439 Uiso 1 1 calc R . .
H19C H 0.6340 0.4630 0.2035 0.439 Uiso 1 1 calc R . .
N6E N 0.8948(7) 0.6344(5) 0.2453(4) 0.020(4) Uiso 1 1 d DU . .
N5E N 0.8358(9) 0.6101(5) 0.2451(5) 0.037(6) Uiso 1 1 d DU . .
C7E C 0.7791(11) 0.6375(6) 0.2432(7) 0.049(8) Uiso 1 1 d DU . .
C8E C 0.8067(11) 0.6785(7) 0.2403(8) 0.071(10) Uiso 1 1 d DU . .
H8EA H 0.7790 0.7043 0.2366 0.085 Uiso 1 1 calc R . .
C9E C 0.8801(11) 0.6774(6) 0.2435(5) 0.046(8) Uiso 1 1 d DU . .
O11E O 0.9039(12) 0.7520(7) 0.2397(5) 0.065(6) Uiso 1 1 d DU . .
O12E O 0.9917(19) 0.7041(10) 0.2364(8) 0.140(13) Uiso 1 1 d DU . .
C21E C 0.929(2) 0.7119(8) 0.2442(9) 0.085(12) Uiso 1 1 d DU . .
C20E C 0.953(2) 0.7862(12) 0.2390(8) 0.076(11) Uiso 1 1 d U . .
H20M H 0.9284 0.8141 0.2349 0.114 Uiso 1 1 calc R . .
H20N H 0.9913 0.7831 0.2243 0.114 Uiso 1 1 calc R . .
H20O H 0.9750 0.7851 0.2573 0.114 Uiso 1 1 calc R . .
O1E O 1.105(2) 0.6631(8) 0.2681(8) 0.19(2) Uiso 1 1 d D . .
O2E O 1.2287(14) 0.6536(7) 0.2634(6) 0.091(9) Uiso 1 1 d D . .
C11E C 1.172(2) 0.6390(8) 0.2629(9) 0.14(2) Uiso 1 1 d D . .
C10E C 1.110(2) 0.7011(14) 0.2847(14) 0.27(5) Uiso 1 1 d D . .
H13X H 1.0618 0.7143 0.2870 0.411 Uiso 1 1 calc R . .
H13Y H 1.1429 0.7226 0.2747 0.411 Uiso 1 1 calc R . .
H13Z H 1.1276 0.6912 0.3033 0.411 Uiso 1 1 calc R . .
O9E O 0.6545(12) 0.6534(10) 0.2374(6) 0.100(9) Uiso 1 1 d D . .
O10E O 0.6907(11) 0.5846(10) 0.2524(6) 0.092(9) Uiso 1 1 d D . .
C19E C 0.7034(14) 0.6198(10) 0.2439(8) 0.058(9) Uiso 1 1 d D . .
C18E C 0.580(3) 0.6429(17) 0.2410(11) 0.123(18) Uiso 1 1 d . . .
H19D H 0.5509 0.6689 0.2355 0.184 Uiso 1 1 calc R . .
H19E H 0.5682 0.6325 0.2608 0.184 Uiso 1 1 calc R . .
H19F H 0.5692 0.6201 0.2292 0.184 Uiso 1 1 calc R . .
Au16 Au 1.03685(9) 0.62109(6) 0.18386(3) 0.0761(5) Uani 1 1 d D . .
Au17 Au 1.04646(9) 0.51219(5) 0.18393(3) 0.0708(5) Uani 1 1 d D . .
Au18 Au 0.88612(9) 0.56266(6) 0.17686(3) 0.0705(5) Uani 1 1 d D . .
N1F N 1.1292(10) 0.5892(7) 0.1883(6) 0.073(9) Uiso 1 1 d DU . .
N2F N 1.1333(10) 0.5466(7) 0.1861(6) 0.072(9) Uiso 1 1 d DU . .
C3F C 1.2018(15) 0.5333(8) 0.1869(6) 0.100(13) Uiso 1 1 d DU . .
C2F C 1.2436(10) 0.5698(8) 0.1881(6) 0.100(13) Uiso 1 1 d DU . .
H2FA H 1.2947 0.5707 0.1883 0.120 Uiso 1 1 calc R . .
C1F C 1.1967(14) 0.6042(7) 0.1890(4) 0.084(11) Uiso 1 1 d DU . .
N3F N 0.9576(10) 0.4802(8) 0.1784(6) 0.079(9) Uiso 1 1 d DU . .
N4F N 0.8937(13) 0.4997(5) 0.1738(6) 0.076(9) Uiso 1 1 d DU . .
C6F C 0.8460(13) 0.4698(9) 0.1684(6) 0.100(13) Uiso 1 1 d DU . .
C5F C 0.8823(13) 0.4303(6) 0.1698(4) 0.083(12) Uiso 1 1 d DU . .
H5FA H 0.8627 0.4031 0.1668 0.099 Uiso 1 1 calc R . .
C4F C 0.9512(12) 0.4374(8) 0.1765(4) 0.086(11) Uiso 1 1 d DU . .
N5F N 0.8833(12) 0.6265(5) 0.1760(7) 0.087(10) Uiso 1 1 d DU . .
N6F N 0.9424(9) 0.6502(7) 0.1766(7) 0.081(9) Uiso 1 1 d DU . .
C9F C 0.9237(13) 0.6925(8) 0.1750(6) 0.103(13) Uiso 1 1 d DU . .
C8F C 0.8504(12) 0.6950(6) 0.1697(9) 0.097(13) Uiso 1 1 d DU . .
H8FA H 0.8227 0.7208 0.1660 0.117 Uiso 1 1 calc R . .
C7F C 0.8262(13) 0.6530(8) 0.1708(9) 0.080(11) Uiso 1 1 d DU . .
O1F O 1.283(2) 0.6636(11) 0.1902(8) 0.143(13) Uiso 1 1 d DU . .
O2F O 1.172(2) 0.682(2) 0.1924(11) 0.27(3) Uiso 1 1 d DU . .
C11F C 1.2129(13) 0.6505(10) 0.1905(10) 0.158(19) Uiso 1 1 d DU . .
C10F C 1.323(3) 0.705(2) 0.194(3) 0.50(7) Uiso 1 1 d DU . .
H19G H 1.3752 0.6998 0.1901 0.743 Uiso 1 1 calc R . .
H19H H 1.3149 0.7119 0.2131 0.743 Uiso 1 1 calc R . .
H19I H 1.3067 0.7286 0.1805 0.743 Uiso 1 1 calc R . .
O3F O 1.296(2) 0.4787(9) 0.1826(8) 0.134(12) Uiso 1 1 d DU . .
O4F O 1.181(2) 0.4649(12) 0.1714(12) 0.24(2) Uiso 1 1 d DU . .
C13F C 1.2310(11) 0.4994(13) 0.1825(6) 0.18(2) Uiso 1 1 d DU . .
C12F C 1.332(3) 0.4395(19) 0.1720(18) 0.27(4) Uiso 1 1 d DU . .
H19J H 1.3829 0.4388 0.1766 0.401 Uiso 1 1 calc R . .
H19K H 1.3288 0.4412 0.1515 0.401 Uiso 1 1 calc R . .
H19L H 1.3083 0.4130 0.1809 0.401 Uiso 1 1 calc R . .
O5F O 1.065(2) 0.4106(13) 0.1900(8) 0.175(16) Uiso 1 1 d DU . .
O6F O 1.0018(16) 0.3656(12) 0.1724(6) 0.118(11) Uiso 1 1 d DU . .
C15F C 1.0048(19) 0.4008(17) 0.1794(8) 0.101(14) Uiso 1 1 d DU . .
C14F C 1.113(3) 0.3812(18) 0.2088(14) 0.24(4) Uiso 1 1 d DU . .
H19M H 1.1556 0.3973 0.2128 0.360 Uiso 1 1 calc R . .
H19N H 1.1281 0.3559 0.1992 0.360 Uiso 1 1 calc R . .
H19O H 1.0860 0.3714 0.2264 0.360 Uiso 1 1 calc R . .
O7F O 0.7311(16) 0.4480(15) 0.1539(9) 0.171(16) Uiso 1 1 d DU . .
O8F O 0.7591(16) 0.5189(11) 0.1506(9) 0.157(15) Uiso 1 1 d DU . .
C17F C 0.774(3) 0.4785(14) 0.1654(13) 0.17(2) Uiso 1 1 d DU . .
C16F C 0.667(3) 0.4509(17) 0.1361(16) 0.27(4) Uiso 1 1 d DU . .
H19Q H 0.6559 0.4221 0.1308 0.405 Uiso 1 1 calc R . .
H19R H 0.6767 0.4710 0.1190 0.405 Uiso 1 1 calc R . .
H19S H 0.6249 0.4617 0.1467 0.405 Uiso 1 1 calc R . .
O9F O 0.7364(14) 0.6066(13) 0.1822(8) 0.128(12) Uiso 1 1 d DU . .
O10F O 0.7066(17) 0.6639(14) 0.1556(9) 0.155(15) Uiso 1 1 d DU . .
C19F C 0.750(2) 0.6403(15) 0.1712(13) 0.123(16) Uiso 1 1 d DU . .
C18F C 0.659(4) 0.590(2) 0.1815(15) 0.19(3) Uiso 1 1 d U . .
H19T H 0.6552 0.5605 0.1915 0.285 Uiso 1 1 calc R . .
H19U H 0.6463 0.5892 0.1618 0.285 Uiso 1 1 calc R . .
H19V H 0.6251 0.6093 0.1906 0.285 Uiso 1 1 calc R . .
O11F O 0.9506(16) 0.7695(9) 0.1647(7) 0.112(10) Uiso 1 1 d DU . .
O12F O 1.045(2) 0.7168(12) 0.1695(9) 0.162(16) Uiso 1 1 d DU . .
C21F C 0.979(3) 0.7282(8) 0.1713(11) 0.108(14) Uiso 1 1 d DU . .
C20F C 1.003(3) 0.8039(18) 0.1600(12) 0.14(2) Uiso 1 1 d U . .
H20P H 0.9785 0.8318 0.1555 0.204 Uiso 1 1 calc R . .
H20Q H 1.0366 0.7984 0.1442 0.204 Uiso 1 1 calc R . .
H20R H 1.0301 0.8047 0.1770 0.204 Uiso 1 1 calc R . .
C2J C 0.3411(12) -0.0100(7) 0.3827(8) 0.075(11) Uiso 1 1 d D . .
N3J N 0.3114(9) 0.0309(6) 0.3791(5) 0.044(6) Uiso 1 1 d D . .
C3J C 0.3552(12) 0.0657(6) 0.3818(8) 0.065(10) Uiso 1 1 d D . .
N1J N 0.4317(10) 0.0589(5) 0.3837(6) 0.053(7) Uiso 1 1 d D . .
C1J C 0.4552(10) 0.0179(7) 0.3898(7) 0.059(9) Uiso 1 1 d D . .
N2J N 0.4133(12) -0.0168(6) 0.3870(6) 0.068(8) Uiso 1 1 d D . .
N6J N 0.2544(14) 0.1875(6) 0.3848(6) 0.077(9) Uiso 1 1 d D . .
C14J C 0.3255(16) 0.1815(8) 0.3879(8) 0.066(10) Uiso 1 1 d D . .
H14A H 0.3544 0.2051 0.3917 0.079 Uiso 1 1 calc R . .
C15J C 0.3562(13) 0.1417(8) 0.3857(8) 0.077(12) Uiso 1 1 d D . .
H15A H 0.4064 0.1374 0.3881 0.093 Uiso 1 1 calc R . .
C16J C 0.3148(17) 0.1082(7) 0.3802(8) 0.063(10) Uiso 1 1 d D . .
C17J C 0.2430(16) 0.1150(7) 0.3760(9) 0.085(13) Uiso 1 1 d D . .
H17A H 0.2145 0.0922 0.3709 0.102 Uiso 1 1 calc R . .
C18J C 0.2147(17) 0.1519(12) 0.3789(8) 0.070(11) Uiso 1 1 d D . .
H18A H 0.1642 0.1554 0.3770 0.084 Uiso 1 1 calc R . .
N4J N 0.6698(11) 0.0040(9) 0.4117(5) 0.070(9) Uiso 1 1 d D . .
C4J C 0.632(2) -0.0306(10) 0.4073(8) 0.076(11) Uiso 1 1 d D . .
H4JA H 0.6533 -0.0587 0.4093 0.091 Uiso 1 1 calc R . .
C5J C 0.5610(15) -0.0261(9) 0.4000(8) 0.068(10) Uiso 1 1 d D . .
H5JA H 0.5322 -0.0509 0.3988 0.082 Uiso 1 1 calc R . .
C6J C 0.5335(11) 0.0143(12) 0.3946(8) 0.065(10) Uiso 1 1 d D . .
C7J C 0.5727(15) 0.0495(8) 0.3977(7) 0.065(10) Uiso 1 1 d D . .
H7JA H 0.5519 0.0777 0.3943 0.079 Uiso 1 1 calc R . .
C8J C 0.645(2) 0.0449(10) 0.4059(8) 0.071(11) Uiso 1 1 d D . .
H8JA H 0.6737 0.0694 0.4073 0.085 Uiso 1 1 calc R . .
N5J N 0.2102(17) -0.1197(10) 0.3864(7) 0.099(12) Uiso 1 1 d D . .
C9J C 0.182(3) -0.0815(16) 0.3831(10) 0.101(15) Uiso 1 1 d . . .
H9JA H 0.1310 -0.0788 0.3818 0.121 Uiso 1 1 calc R . .
C10J C 0.2238(18) -0.0438(9) 0.3812(9) 0.081(12) Uiso 1 1 d D . .
H10A H 0.2023 -0.0157 0.3801 0.097 Uiso 1 1 calc R . .
C11J C 0.297(2) -0.0493(9) 0.3810(9) 0.076(11) Uiso 1 1 d D . .
C12J C 0.3263(14) -0.0893(11) 0.3832(8) 0.075(11) Uiso 1 1 d D . .
H12A H 0.3772 -0.0930 0.3825 0.090 Uiso 1 1 calc R . .
C13J C 0.282(2) -0.1251(9) 0.3866(9) 0.084(13) Uiso 1 1 d D . .
H13A H 0.3021 -0.1535 0.3891 0.101 Uiso 1 1 calc R . .
C3K C 0.4985(15) 0.1183(6) 0.1069(11) 0.115(14) Uiso 1 1 d DU . .
N3K N 0.4574(10) 0.0824(8) 0.1051(9) 0.122(13) Uiso 1 1 d DU . .
C2K C 0.4888(14) 0.0417(7) 0.1075(11) 0.106(13) Uiso 1 1 d DU . .
N2K N 0.5608(13) 0.0373(6) 0.1120(9) 0.114(13) Uiso 1 1 d DU . .
C1K C 0.6026(10) 0.0733(9) 0.1124(11) 0.113(14) Uiso 1 1 d DU . .
N1K N 0.5696(12) 0.1135(6) 0.1129(8) 0.096(11) Uiso 1 1 d DU . .
N4K N 0.8281(7) 0.0593(12) 0.1160(8) 0.129(14) Uiso 1 1 d DU . .
C8K C 0.7967(19) 0.0996(12) 0.1137(12) 0.143(18) Uiso 1 1 d DU . .
H8KA H 0.8260 0.1248 0.1116 0.172 Uiso 1 1 calc R . .
C7K C 0.7245(13) 0.1039(10) 0.1143(10) 0.111(15) Uiso 1 1 d DU . .
H7KA H 0.7030 0.1320 0.1134 0.133 Uiso 1 1 calc R . .
C6K C 0.6822(9) 0.0680(14) 0.1161(10) 0.100(13) Uiso 1 1 d DU . .
C5K C 0.7136(13) 0.0277(10) 0.1204(11) 0.130(17) Uiso 1 1 d DU . .
H5KA H 0.6844 0.0025 0.1230 0.156 Uiso 1 1 calc R . .
C4K C 0.785(2) 0.0239(11) 0.1209(11) 0.125(16) Uiso 1 1 d DU . .
H4KA H 0.8064 -0.0041 0.1247 0.150 Uiso 1 1 calc R . .
N6K N 0.4047(18) 0.2424(6) 0.0898(7) 0.120(13) Uiso 1 1 d DU . .
C18K C 0.3628(16) 0.2073(13) 0.0898(11) 0.128(17) Uiso 1 1 d DU . .
H18B H 0.3131 0.2110 0.0862 0.154 Uiso 1 1 calc R . .
C17K C 0.3910(17) 0.1670(7) 0.0947(11) 0.117(15) Uiso 1 1 d DU . .
H17B H 0.3631 0.1425 0.0918 0.140 Uiso 1 1 calc R . .
C16K C 0.459(2) 0.1610(7) 0.1037(10) 0.098(13) Uiso 1 1 d DU . .
C15K C 0.5015(15) 0.1978(9) 0.1041(10) 0.105(14) Uiso 1 1 d DU . .
H15B H 0.5500 0.1944 0.1094 0.126 Uiso 1 1 calc R . .
C14K C 0.475(2) 0.2366(9) 0.0972(10) 0.105(14) Uiso 1 1 d DU . .
H14B H 0.5053 0.2613 0.0972 0.126 Uiso 1 1 calc R . .
N5K N 0.3723(18) -0.0681(9) 0.0919(7) 0.129(14) Uiso 1 1 d DU . .
C13K C 0.443(2) -0.0723(9) 0.0962(11) 0.124(16) Uiso 1 1 d DU . .
H13B H 0.4653 -0.1000 0.0958 0.149 Uiso 1 1 calc R . .
C12K C 0.4818(14) -0.0381(10) 0.1013(11) 0.117(15) Uiso 1 1 d DU . .
H12B H 0.5323 -0.0412 0.1034 0.140 Uiso 1 1 calc R . .
C11K C 0.448(2) 0.0016(10) 0.1034(10) 0.104(13) Uiso 1 1 d DU . .
C10K C 0.3765(17) 0.0049(8) 0.1006(10) 0.110(15) Uiso 1 1 d DU . .
H10B H 0.3522 0.0311 0.1040 0.133 Uiso 1 1 calc R . .
C9K C 0.3388(15) -0.0286(14) 0.0932(11) 0.126(16) Uiso 1 1 d DU . .
H9KA H 0.2895 -0.0248 0.0889 0.151 Uiso 1 1 calc R . .
N2L N 0.9444(18) 0.0497(10) 0.1528(4) 0.100(12) Uiso 1 1 d D . .
C15L C 0.942(2) 0.0087(9) 0.1670(6) 0.103(15) Uiso 1 1 d D . .
H15C H 0.9412 -0.0160 0.1568 0.124 Uiso 1 1 calc R . .
C16L C 0.939(2) 0.0031(7) 0.1960(6) 0.080(12) Uiso 1 1 d D . .
H16A H 0.9377 -0.0253 0.2058 0.097 Uiso 1 1 calc R . .
C12L C 0.9396(19) 0.0391(9) 0.2108(4) 0.063(10) Uiso 1 1 d D . .
C13L C 0.9453(19) 0.0800(7) 0.1961(6) 0.070(11) Uiso 1 1 d D . .
H13C H 0.9481 0.1049 0.2060 0.084 Uiso 1 1 calc R . .
C14L C 0.947(2) 0.0849(8) 0.1678(7) 0.085(13) Uiso 1 1 d D . .
H14C H 0.9496 0.1133 0.1580 0.102 Uiso 1 1 calc R . .
C9L C 0.9288(17) 0.0309(10) 0.2425(4) 0.056(9) Uiso 1 1 d D . .
C10L C 0.8954(17) -0.0079(9) 0.2566(7) 0.055(9) Uiso 1 1 d D . .
H10C H 0.8851 -0.0307 0.2457 0.066 Uiso 1 1 calc R . .
C11L C 0.8786(16) -0.0134(8) 0.2835(6) 0.053(9) Uiso 1 1 d D . .
H11A H 0.8552 -0.0393 0.2916 0.063 Uiso 1 1 calc R . .
C6L C 0.8948(17) 0.0191(11) 0.3010(5) 0.052(9) Uiso 1 1 d D . .
C7L C 0.9279(17) 0.0561(9) 0.2884(5) 0.056(9) Uiso 1 1 d D . .
H7LA H 0.9397 0.0780 0.2998 0.067 Uiso 1 1 calc R . .
C8L C 0.9443(17) 0.0624(9) 0.2606(7) 0.057(9) Uiso 1 1 d D . .
H8LA H 0.9669 0.0887 0.2529 0.068 Uiso 1 1 calc R . .
C3L C 0.8713(16) 0.0126(10) 0.3318(5) 0.048(8) Uiso 1 1 d D . .
C4L C 0.8560(17) -0.0285(8) 0.3464(7) 0.056(9) Uiso 1 1 d D . .
H4LA H 0.8632 -0.0534 0.3367 0.067 Uiso 1 1 calc R . .
C5L C 0.8308(19) -0.0344(9) 0.3745(8) 0.068(10) Uiso 1 1 d D . .
H5LA H 0.8236 -0.0626 0.3842 0.081 Uiso 1 1 calc R . .
N1L N 0.8166(15) 0.0032(9) 0.3877(5) 0.063(8) Uiso 1 1 d D . .
C1L C 0.8314(16) 0.0426(8) 0.3744(6) 0.053(9) Uiso 1 1 d D . .
H1LA H 0.8235 0.0673 0.3843 0.064 Uiso 1 1 calc R . .
C2L C 0.8573(17) 0.0486(9) 0.3472(7) 0.056(9) Uiso 1 1 d D . .
H2LA H 0.8662 0.0773 0.3384 0.068 Uiso 1 1 calc R . .
N2M N 0.285(2) -0.1383(12) 0.1161(5) 0.116(14) Uiso 1 1 d D . .
C15M C 0.224(2) -0.1186(13) 0.1261(7) 0.105(16) Uiso 1 1 d D . .
H15D H 0.1980 -0.0980 0.1141 0.126 Uiso 1 1 calc R . .
C16M C 0.1996(19) -0.1292(13) 0.1543(7) 0.089(13) Uiso 1 1 d D . .
H16B H 0.1572 -0.1155 0.1611 0.107 Uiso 1 1 calc R . .
C12M C 0.2358(19) -0.1592(13) 0.1727(6) 0.085(13) Uiso 1 1 d D . .
C13M C 0.297(2) -0.1790(13) 0.1613(7) 0.098(15) Uiso 1 1 d D . .
H13D H 0.3208 -0.2013 0.1726 0.117 Uiso 1 1 calc R . .
C14M C 0.3223(19) -0.1672(14) 0.1343(8) 0.108(16) Uiso 1 1 d D . .
H14D H 0.3668 -0.1791 0.1280 0.130 Uiso 1 1 calc R . .
C9M C 0.215(2) -0.1693(13) 0.2033(6) 0.077(12) Uiso 1 1 d D . .
C10M C 0.1469(18) -0.1561(12) 0.2157(6) 0.083(12) Uiso 1 1 d D . .
H10D H 0.1119 -0.1432 0.2035 0.099 Uiso 1 1 calc R . .
C11M C 0.1300(17) -0.1610(11) 0.2435(8) 0.068(10) Uiso 1 1 d D . .
H11B H 0.0851 -0.1503 0.2504 0.082 Uiso 1 1 calc R . .
C6M C 0.1787(17) -0.1823(11) 0.2627(5) 0.058(9) Uiso 1 1 d D . .
C7M C 0.2436(18) -0.1969(12) 0.2510(9) 0.082(12) Uiso 1 1 d D . .
H7MA H 0.2776 -0.2109 0.2633 0.098 Uiso 1 1 calc R . .
C8M C 0.2602(16) -0.1922(12) 0.2233(7) 0.081(12) Uiso 1 1 d D . .
H8MA H 0.3039 -0.2047 0.2167 0.097 Uiso 1 1 calc R . .
C3M C 0.166(2) -0.1826(12) 0.2937(5) 0.068(10) Uiso 1 1 d D . .
C4M C 0.1096(18) -0.1606(12) 0.3059(9) 0.077(12) Uiso 1 1 d D . .
H4MA H 0.0744 -0.1467 0.2942 0.093 Uiso 1 1 calc R . .
C5M C 0.1031(18) -0.1584(11) 0.3333(9) 0.074(11) Uiso 1 1 d D . .
H5MA H 0.0657 -0.1409 0.3405 0.089 Uiso 1 1 calc R . .
N1M N 0.1485(18) -0.1806(11) 0.3516(6) 0.083(10) Uiso 1 1 d D . .
C1M C 0.2035(18) -0.2065(11) 0.3401(6) 0.072(11) Uiso 1 1 d D . .
H1MA H 0.2353 -0.2228 0.3523 0.087 Uiso 1 1 calc R . .
C2M C 0.2109(17) -0.2079(11) 0.3133(8) 0.064(10) Uiso 1 1 d D . .
H2MA H 0.2472 -0.2263 0.3062 0.077 Uiso 1 1 calc R . .
N2N N 0.3399(15) 0.3112(11) 0.1160(5) 0.092(11) Uiso 1 1 d D . .
C15N C 0.3877(13) 0.3255(10) 0.1337(6) 0.057(9) Uiso 1 1 d D . .
H15E H 0.4347 0.3341 0.1268 0.069 Uiso 1 1 calc R . .
C14N C 0.2722(15) 0.2982(12) 0.1259(6) 0.080(12) Uiso 1 1 d D . .
H14E H 0.2403 0.2872 0.1135 0.096 Uiso 1 1 calc R . .
C16N C 0.3670(16) 0.3273(13) 0.1619(6) 0.084(12) Uiso 1 1 d D . .
H16C H 0.3997 0.3380 0.1741 0.100 Uiso 1 1 calc R . .
C12N C 0.2990(18) 0.3134(15) 0.1725(5) 0.096(14) Uiso 1 1 d D . .
C13N C 0.2501(15) 0.3008(14) 0.1538(7) 0.100(15) Uiso 1 1 d D . .
H13E H 0.2018 0.2941 0.1602 0.119 Uiso 1 1 calc R . .
C3N C 0.2342(19) 0.2918(11) 0.2934(6) 0.067(10) Uiso 1 1 d D . .
C4N C 0.2874(14) 0.3014(10) 0.3136(7) 0.056(9) Uiso 1 1 d D . .
H4NA H 0.3308 0.3157 0.3069 0.067 Uiso 1 1 calc R . .
C2N C 0.1742(13) 0.2706(9) 0.3063(6) 0.042(7) Uiso 1 1 d D . .
H2NA H 0.1361 0.2656 0.2946 0.051 Uiso 1 1 calc R . .
C5N C 0.2754(15) 0.2901(10) 0.3418(7) 0.059(9) Uiso 1 1 d D . .
H5NA H 0.3100 0.2985 0.3541 0.071 Uiso 1 1 calc R . .
N1N N 0.2139(17) 0.2662(10) 0.3542(6) 0.080(10) Uiso 1 1 d D . .
C1N C 0.1649(16) 0.2569(11) 0.3330(7) 0.073(11) Uiso 1 1 d D . .
H1NA H 0.1236 0.2399 0.3390 0.087 Uiso 1 1 calc R . .
C9N C 0.278(2) 0.3121(15) 0.2035(5) 0.094(14) Uiso 1 1 d D . .
C10N C 0.3244(19) 0.3280(13) 0.2226(9) 0.084(12) Uiso 1 1 d D . .
H10E H 0.3671 0.3424 0.2150 0.100 Uiso 1 1 calc R . .
C8N C 0.217(2) 0.2885(14) 0.2169(10) 0.094(14) Uiso 1 1 d D . .
H8NA H 0.1865 0.2735 0.2060 0.113 Uiso 1 1 calc R . .
C11N C 0.3123(18) 0.3242(12) 0.2499(7) 0.082(12) Uiso 1 1 d D . .
H11C H 0.3449 0.3363 0.2615 0.098 Uiso 1 1 calc R . .
C6N C 0.2478(19) 0.3010(12) 0.2624(6) 0.064(10) Uiso 1 1 d D . .
C7N C 0.2048(16) 0.2879(10) 0.2415(8) 0.058(9) Uiso 1 1 d D . .
H7NA H 0.1588 0.2768 0.2481 0.069 Uiso 1 1 calc R . .
C2O C 0.8517(13) 0.4731(5) 0.3834(8) 0.068(10) Uiso 1 1 d DU . .
N3O N 0.8075(8) 0.5089(7) 0.3813(6) 0.055(7) Uiso 1 1 d DU . .
C3O C 0.8345(13) 0.5484(7) 0.3841(8) 0.064(9) Uiso 1 1 d DU . .
N1O N 0.9098(8) 0.5541(4) 0.3844(4) 0.017(4) Uiso 1 1 d DU . .
C1O C 0.9510(9) 0.5177(7) 0.3894(8) 0.066(9) Uiso 1 1 d DU . .
N2O N 0.9252(12) 0.4776(6) 0.3871(7) 0.076(9) Uiso 1 1 d DU . .
N5O N 0.7505(14) 0.3516(7) 0.3866(6) 0.072(8) Uiso 1 1 d DU . .
C9O C 0.7121(14) 0.3873(10) 0.3828(8) 0.078(11) Uiso 1 1 d DU . .
H9OA H 0.6614 0.3851 0.3817 0.094 Uiso 1 1 calc R . .
C10O C 0.7426(16) 0.4281(8) 0.3805(8) 0.069(10) Uiso 1 1 d DU . .
H10L H 0.7141 0.4537 0.3772 0.083 Uiso 1 1 calc R . .
C11O C 0.8157(17) 0.4302(7) 0.3830(8) 0.073(10) Uiso 1 1 d DU . .
C12O C 0.8554(13) 0.3936(10) 0.3861(8) 0.072(10) Uiso 1 1 d DU . .
H12I H 0.9062 0.3957 0.3870 0.086 Uiso 1 1 calc R . .
C13O C 0.8250(16) 0.3537(8) 0.3878(8) 0.069(10) Uiso 1 1 d DU . .
H13J H 0.8538 0.3280 0.3898 0.082 Uiso 1 1 calc R . .
N4O N 1.1673(13) 0.5210(10) 0.4098(5) 0.074(9) Uiso 1 1 d DU . .
C4O C 1.1397(17) 0.4820(10) 0.4058(9) 0.090(12) Uiso 1 1 d DU . .
H4OA H 1.1670 0.4559 0.4091 0.108 Uiso 1 1 calc R . .
C5O C 1.0690(16) 0.4819(9) 0.3967(8) 0.066(10) Uiso 1 1 d DU . .
H5OA H 1.0497 0.4558 0.3915 0.079 Uiso 1 1 calc R . .
C6O C 1.0297(11) 0.5172(11) 0.3951(8) 0.065(9) Uiso 1 1 d DU . .
C7O C 1.0581(17) 0.5572(9) 0.3982(8) 0.081(11) Uiso 1 1 d DU . .
H7OA H 1.0308 0.5833 0.3947 0.097 Uiso 1 1 calc R . .
C8O C 1.1286(18) 0.5576(10) 0.4066(9) 0.090(12) Uiso 1 1 d DU . .
H8OA H 1.1493 0.5842 0.4101 0.108 Uiso 1 1 calc R . .
N6O N 0.7047(17) 0.6585(10) 0.3890(7) 0.099(11) Uiso 1 1 d DU . .
C14O C 0.778(2) 0.6643(9) 0.3877(10) 0.108(14) Uiso 1 1 d DU . .
H14J H 0.7981 0.6922 0.3885 0.129 Uiso 1 1 calc R . .
C15O C 0.8212(14) 0.6291(11) 0.3851(8) 0.080(11) Uiso 1 1 d DU . .
H15L H 0.8721 0.6320 0.3851 0.096 Uiso 1 1 calc R . .
C16O C 0.7930(16) 0.5902(8) 0.3825(8) 0.064(9) Uiso 1 1 d DU . .
C17O C 0.7204(19) 0.5848(9) 0.3822(9) 0.085(12) Uiso 1 1 d DU . .
H17I H 0.7005 0.5569 0.3813 0.102 Uiso 1 1 calc R . .
C18O C 0.6767(15) 0.6209(13) 0.3834(10) 0.098(13) Uiso 1 1 d DU . .
H18I H 0.6268 0.6192 0.3802 0.118 Uiso 1 1 calc R . .
N1P N 1.0584(8) 0.6247(5) 0.1067(9) 0.169(18) Uiso 1 1 d DU . .
C3P C 0.9832(10) 0.6193(6) 0.1035(8) 0.16(2) Uiso 1 1 d DU . .
N3P N 0.9486(10) 0.5789(5) 0.1018(8) 0.168(18) Uiso 1 1 d DU . .
C2P C 0.9944(11) 0.5432(5) 0.1066(11) 0.17(2) Uiso 1 1 d DU . .
N2P N 1.0697(8) 0.5458(6) 0.1050(11) 0.22(2) Uiso 1 1 d DU . .
C1P C 1.0955(10) 0.5856(7) 0.1112(10) 0.167(19) Uiso 1 1 d DU . .
C6P C 1.1765(8) 0.5872(13) 0.1158(9) 0.141(17) Uiso 1 1 d DU . .
C7P C 1.2098(8) 0.6266(11) 0.1174(8) 0.16(2) Uiso 1 1 d DU . .
H7PA H 1.1813 0.6522 0.1183 0.194 Uiso 1 1 calc R . .
C8P C 1.2826(9) 0.6290(9) 0.1178(9) 0.153(19) Uiso 1 1 d DU . .
H8PA H 1.3055 0.6563 0.1177 0.183 Uiso 1 1 calc R . .
N4P N 1.3210(6) 0.5925(9) 0.1183(7) 0.157(17) Uiso 1 1 d DU . .
C4P C 1.2928(10) 0.5544(9) 0.1133(11) 0.18(2) Uiso 1 1 d DU . .
H4PA H 1.3227 0.5309 0.1085 0.212 Uiso 1 1 calc R . .
C5P C 1.2201(9) 0.5510(11) 0.1154(10) 0.151(19) Uiso 1 1 d DU . .
H5PA H 1.1988 0.5231 0.1167 0.181 Uiso 1 1 calc R . .
N5P N 0.9098(13) 0.4203(6) 0.0954(6) 0.156(17) Uiso 1 1 d DU . .
C13P C 0.9794(13) 0.4218(7) 0.1008(7) 0.15(2) Uiso 1 1 d DU . .
H13K H 1.0089 0.3964 0.1015 0.185 Uiso 1 1 calc R . .
C12P C 1.0068(16) 0.4607(8) 0.1053(8) 0.141(18) Uiso 1 1 d DU . .
H12J H 1.0563 0.4625 0.1091 0.170 Uiso 1 1 calc R . .
C11P C 0.9646(19) 0.4975(7) 0.1046(9) 0.124(16) Uiso 1 1 d DU . .
C10P C 0.8927(18) 0.4935(6) 0.0984(10) 0.150(19) Uiso 1 1 d DU . .
H10M H 0.8617 0.5182 0.0979 0.180 Uiso 1 1 calc R . .
C9P C 0.8668(14) 0.4551(7) 0.0930(9) 0.142(18) Uiso 1 1 d DU . .
H9PA H 0.8186 0.4528 0.0876 0.171 Uiso 1 1 calc R . .
N6P N 0.8524(14) 0.7325(6) 0.0977(7) 0.20(2) Uiso 1 1 d DU . .
C18P C 0.8217(15) 0.6942(6) 0.0958(8) 0.17(2) Uiso 1 1 d DU . .
H18J H 0.7714 0.6925 0.0934 0.204 Uiso 1 1 calc R . .
C17P C 0.8632(19) 0.6578(6) 0.0975(9) 0.16(2) Uiso 1 1 d DU . .
H17J H 0.8427 0.6307 0.0947 0.193 Uiso 1 1 calc R . .
C16P C 0.9353(19) 0.6596(9) 0.1031(11) 0.16(2) Uiso 1 1 d DU . .
C15P C 0.9655(15) 0.7004(9) 0.1017(10) 0.16(2) Uiso 1 1 d DU . .
H15M H 1.0162 0.7030 0.1027 0.194 Uiso 1 1 calc R . .
C14P C 0.9241(14) 0.7367(8) 0.0988(10) 0.18(2) Uiso 1 1 d DU . .
H14K H 0.9453 0.7647 0.0975 0.216 Uiso 1 1 calc R . .
N1Q N 1.3142(14) 0.5344(9) 0.3859(3) 0.070(9) Uiso 1 1 d D . .
C1Q C 1.3242(19) 0.5761(12) 0.3725(8) 0.067(10) Uiso 1 1 d . . .
H1QA H 1.3123 0.6000 0.3827 0.080 Uiso 1 1 calc R . .
C2Q C 1.3503(17) 0.5843(9) 0.3454(6) 0.059(9) Uiso 1 1 d D . .
H2QA H 1.3566 0.6134 0.3370 0.071 Uiso 1 1 calc R . .
C3Q C 1.3679(17) 0.5493(11) 0.3297(4) 0.056(9) Uiso 1 1 d D . .
C4Q C 1.3561(17) 0.5074(11) 0.3430(6) 0.060(9) Uiso 1 1 d D . .
H4QA H 1.3658 0.4830 0.3329 0.072 Uiso 1 1 calc R . .
C5Q C 1.329(2) 0.5007(10) 0.3721(8) 0.083(12) Uiso 1 1 d D . .
H5QA H 1.3219 0.4720 0.3812 0.100 Uiso 1 1 calc R . .
C6Q C 1.3927(15) 0.5571(8) 0.2991(3) 0.045(8) Uiso 1 1 d D . .
C7Q C 1.3739(17) 0.5965(8) 0.2836(5) 0.064(10) Uiso 1 1 d D . .
H7QA H 1.3490 0.6185 0.2927 0.077 Uiso 1 1 calc R . .
C8Q C 1.3919(17) 0.6030(7) 0.2550(5) 0.059(9) Uiso 1 1 d D . .
H8QA H 1.3809 0.6301 0.2446 0.071 Uiso 1 1 calc R . .
C9Q C 1.4257(17) 0.5704(8) 0.2411(3) 0.057(9) Uiso 1 1 d D . .
C10Q C 1.4445(15) 0.5313(7) 0.2568(4) 0.052(9) Uiso 1 1 d D . .
H10N H 1.4683 0.5091 0.2476 0.063 Uiso 1 1 calc R . .
C11Q C 1.4288(17) 0.5245(8) 0.2857(5) 0.062(10) Uiso 1 1 d D . .
H11J H 1.4425 0.4981 0.2962 0.075 Uiso 1 1 calc R . .
C12Q C 1.435(2) 0.5755(10) 0.2093(3) 0.067(10) Uiso 1 1 d D . .
C13Q C 1.434(2) 0.6174(8) 0.1951(5) 0.092(14) Uiso 1 1 d D . .
H13L H 1.4320 0.6420 0.2053 0.110 Uiso 1 1 calc R . .
C14Q C 1.436(2) 0.6231(8) 0.1655(6) 0.100(15) Uiso 1 1 d D . .
H14L H 1.4367 0.6516 0.1558 0.120 Uiso 1 1 calc R . .
N2Q N 1.4372(17) 0.5876(11) 0.1507(3) 0.101(12) Uiso 1 1 d D . .
C15Q C 1.444(3) 0.5462(9) 0.1644(5) 0.115(17) Uiso 1 1 d D . .
H15N H 1.4501 0.5220 0.1539 0.138 Uiso 1 1 calc R . .
C16Q C 1.441(2) 0.5397(7) 0.1940(5) 0.083(12) Uiso 1 1 d D . .
H16J H 1.4432 0.5111 0.2035 0.100 Uiso 1 1 calc R . .
N1R N 0.7136(15) 0.2849(9) 0.3524(4) 0.066(8) Uiso 1 1 d D . .
C1R C 0.7738(17) 0.2678(11) 0.3409(5) 0.063(10) Uiso 1 1 d D . .
H1RA H 0.8099 0.2557 0.3530 0.076 Uiso 1 1 calc R . .
C2R C 0.7850(15) 0.2675(11) 0.3109(7) 0.065(10) Uiso 1 1 d D . .
H2RA H 0.8263 0.2539 0.3031 0.078 Uiso 1 1 calc R . .
C3R C 0.7337(16) 0.2876(11) 0.2939(3) 0.058(9) Uiso 1 1 d D . .
C4R C 0.6694(16) 0.3047(11) 0.3061(5) 0.062(10) Uiso 1 1 d D . .
H4RA H 0.6320 0.3165 0.2947 0.075 Uiso 1 1 calc R . .
C5R C 0.6629(15) 0.3036(10) 0.3352(6) 0.056(9) Uiso 1 1 d D . .
H5RA H 0.6214 0.3164 0.3435 0.067 Uiso 1 1 calc R . .
C6R C 0.7481(14) 0.2927(9) 0.2622(3) 0.045(8) Uiso 1 1 d D . .
C7R C 0.8082(15) 0.2721(10) 0.2502(5) 0.075(11) Uiso 1 1 d D . .
H7RA H 0.8375 0.2531 0.2619 0.090 Uiso 1 1 calc R . .
C8R C 0.8248(15) 0.2794(12) 0.2217(6) 0.085(13) Uiso 1 1 d D . .
H8RA H 0.8670 0.2664 0.2140 0.102 Uiso 1 1 calc R . .
C9R C 0.7808(15) 0.3055(10) 0.2039(3) 0.058(9) Uiso 1 1 d D . .
C10R C 0.7187(15) 0.3243(11) 0.2156(5) 0.077(12) Uiso 1 1 d D . .
H10O H 0.6874 0.3414 0.2037 0.093 Uiso 1 1 calc R . .
C11R C 0.7029(13) 0.3181(9) 0.2441(5) 0.057(9) Uiso 1 1 d D . .
H11K H 0.6608 0.3313 0.2517 0.068 Uiso 1 1 calc R . .
C12R C 0.8028(15) 0.3186(11) 0.1729(4) 0.066(10) Uiso 1 1 d D . .
C13R C 0.8725(14) 0.3092(11) 0.1629(5) 0.077(12) Uiso 1 1 d D . .
H13M H 0.9059 0.2951 0.1754 0.092 Uiso 1 1 calc R . .
C14R C 0.8934(14) 0.3204(13) 0.1345(6) 0.093(14) Uiso 1 1 d D . .
H14M H 0.9386 0.3108 0.1272 0.111 Uiso 1 1 calc R . .
N2R N 0.8481(16) 0.3455(10) 0.1171(3) 0.104(12) Uiso 1 1 d D . .
C15R C 0.7776(16) 0.3524(13) 0.1262(5) 0.097(14) Uiso 1 1 d D . .
H15O H 0.7441 0.3653 0.1133 0.116 Uiso 1 1 calc R . .
C16R C 0.7552(13) 0.3405(12) 0.1544(6) 0.087(13) Uiso 1 1 d D . .
H16K H 0.7077 0.3472 0.1609 0.104 Uiso 1 1 calc R . .
N1S N 0.6447(17) 0.7334(10) 0.3568(4) 0.092(10) Uiso 1 1 d DU . .
C1S C 0.600(2) 0.7193(13) 0.3381(8) 0.077(11) Uiso 1 1 d DU . .
H1SA H 0.5642 0.6986 0.3448 0.093 Uiso 1 1 calc R . .
C5S C 0.6984(19) 0.7619(12) 0.3470(6) 0.078(11) Uiso 1 1 d DU . .
H5SA H 0.7316 0.7719 0.3593 0.094 Uiso 1 1 calc R . .
C2S C 0.6052(19) 0.7339(11) 0.3101(5) 0.075(11) Uiso 1 1 d DU . .
H2SA H 0.5696 0.7251 0.2984 0.090 Uiso 1 1 calc R . .
C3S C 0.6607(19) 0.7615(12) 0.2977(4) 0.076(10) Uiso 1 1 d DU . .
C4S C 0.702(2) 0.7753(13) 0.3185(5) 0.083(11) Uiso 1 1 d DU . .
H4SA H 0.7374 0.7967 0.3122 0.099 Uiso 1 1 calc R . .
C6S C 0.6685(15) 0.7709(11) 0.2663(3) 0.070(10) Uiso 1 1 d DU . .
C7S C 0.6196(14) 0.7585(11) 0.2472(4) 0.076(11) Uiso 1 1 d DU . .
H7SA H 0.5737 0.7473 0.2539 0.091 Uiso 1 1 calc R . .
C11S C 0.7304(15) 0.7943(12) 0.2557(4) 0.081(11) Uiso 1 1 d DU . .
H11L H 0.7614 0.8054 0.2683 0.097 Uiso 1 1 calc R . .
C8S C 0.6383(16) 0.7624(14) 0.2189(4) 0.104(14) Uiso 1 1 d DU . .
H8SA H 0.6081 0.7499 0.2066 0.124 Uiso 1 1 calc R . .
C9S C 0.7016(16) 0.7846(12) 0.2076(3) 0.083(11) Uiso 1 1 d DU . .
C10S C 0.7462(14) 0.8011(11) 0.2270(4) 0.069(10) Uiso 1 1 d DU . .
H10P H 0.7879 0.8171 0.2201 0.083 Uiso 1 1 calc R . .
C12S C 0.723(2) 0.7866(14) 0.1764(3) 0.109(14) Uiso 1 1 d DU . .
C13S C 0.6813(17) 0.7666(13) 0.1577(4) 0.101(14) Uiso 1 1 d DU . .
H13N H 0.6365 0.7538 0.1642 0.121 Uiso 1 1 calc R . .
C16S C 0.7797(19) 0.8132(12) 0.1644(3) 0.097(13) Uiso 1 1 d DU . .
H16L H 0.8027 0.8319 0.1755 0.116 Uiso 1 1 calc R . .
C14S C 0.7056(17) 0.7657(14) 0.1297(4) 0.113(15) Uiso 1 1 d DU . .
H14N H 0.6803 0.7490 0.1179 0.135 Uiso 1 1 calc R . .
N2S N 0.7657(16) 0.7886(12) 0.1188(4) 0.125(14) Uiso 1 1 d DU . .
C15S C 0.8027(19) 0.8124(14) 0.1361(4) 0.126(16) Uiso 1 1 d DU . .
H15P H 0.8441 0.8284 0.1287 0.151 Uiso 1 1 calc R . .
Pd1 Pd 0.77014(17) -0.00373(10) 0.42742(7) 0.0726(9) Uani 1 1 d . . .
N1T N 0.7269(17) -0.0075(11) 0.4675(5) 0.081(10) Uiso 1 1 d D . .
N2T N 0.8696(16) -0.0133(10) 0.4443(5) 0.079(10) Uiso 1 1 d D . .
C1T C 0.7900(19) -0.0023(16) 0.4841(10) 0.114(17) Uiso 1 1 d D . .
H1TA H 0.7775 -0.0123 0.5041 0.137 Uiso 1 1 calc R . .
H1TB H 0.8020 0.0290 0.4827 0.137 Uiso 1 1 calc R . .
C2T C 0.856(3) -0.0275(16) 0.4744(7) 0.123(18) Uiso 1 1 d D . .
H2TA H 0.8979 -0.0213 0.4851 0.147 Uiso 1 1 calc R . .
H2TB H 0.8465 -0.0591 0.4774 0.147 Uiso 1 1 calc R . .
C3T C 0.691(3) -0.0490(14) 0.4764(12) 0.15(2) Uiso 1 1 d D . .
H3TA H 0.6730 -0.0495 0.4960 0.225 Uiso 1 1 calc R . .
H3TB H 0.7261 -0.0728 0.4748 0.225 Uiso 1 1 calc R . .
H3TC H 0.6512 -0.0524 0.4644 0.225 Uiso 1 1 calc R . .
C4T C 0.674(3) 0.0253(16) 0.4749(12) 0.15(2) Uiso 1 1 d D . .
H4TA H 0.6593 0.0195 0.4949 0.224 Uiso 1 1 calc R . .
H4TB H 0.6324 0.0244 0.4634 0.224 Uiso 1 1 calc R . .
H4TC H 0.6964 0.0542 0.4714 0.224 Uiso 1 1 calc R . .
C5T C 0.913(2) -0.0492(13) 0.4342(10) 0.110(16) Uiso 1 1 d D . .
H5TA H 0.9586 -0.0517 0.4437 0.165 Uiso 1 1 calc R . .
H5TB H 0.9228 -0.0433 0.4138 0.165 Uiso 1 1 calc R . .
H5TC H 0.8863 -0.0765 0.4384 0.165 Uiso 1 1 calc R . .
C6T C 0.913(2) 0.0259(12) 0.4387(10) 0.108(16) Uiso 1 1 d D . .
H6TA H 0.9599 0.0208 0.4474 0.162 Uiso 1 1 calc R . .
H6TB H 0.8882 0.0501 0.4467 0.162 Uiso 1 1 calc R . .
H6TC H 0.9215 0.0333 0.4183 0.162 Uiso 1 1 calc R . .
Pd2 Pd 0.1444(2) -0.17367(13) 0.39353(10) 0.1056(13) Uani 1 1 d . . .
N3T N 0.132(2) -0.1665(13) 0.4346(8) 0.135(16) Uiso 1 1 d D . .
N4T N 0.082(2) -0.2276(13) 0.4020(8) 0.136(16) Uiso 1 1 d D . .
C7T C 0.106(3) -0.2070(13) 0.4509(10) 0.112(17) Uiso 1 1 d D . .
H7TA H 0.0792 -0.2008 0.4685 0.135 Uiso 1 1 calc R . .
H7TB H 0.1462 -0.2273 0.4557 0.135 Uiso 1 1 calc R . .
C8T C 0.056(3) -0.225(2) 0.4310(9) 0.20(3) Uiso 1 1 d D . .
H8TA H 0.0432 -0.2553 0.4392 0.236 Uiso 1 1 calc R . .
H8TB H 0.0113 -0.2079 0.4307 0.236 Uiso 1 1 calc R . .
C9T C 0.088(3) -0.1296(18) 0.4422(14) 0.17(3) Uiso 1 1 d D . .
H9TA H 0.0849 -0.1298 0.4627 0.256 Uiso 1 1 calc R . .
H9TB H 0.0394 -0.1320 0.4354 0.256 Uiso 1 1 calc R . .
H9TC H 0.1099 -0.1024 0.4335 0.256 Uiso 1 1 calc R . .
C10T C 0.198(3) -0.164(2) 0.4500(13) 0.17(3) Uiso 1 1 d D . .
H10F H 0.1845 -0.1615 0.4698 0.258 Uiso 1 1 calc R . .
H10G H 0.2259 -0.1390 0.4418 0.258 Uiso 1 1 calc R . .
H10H H 0.2262 -0.1909 0.4486 0.258 Uiso 1 1 calc R . .
C11T C 0.017(3) -0.229(2) 0.3861(12) 0.16(2) Uiso 1 1 d D . .
H11D H -0.0097 -0.2553 0.3925 0.233 Uiso 1 1 calc R . .
H11E H 0.0307 -0.2281 0.3660 0.233 Uiso 1 1 calc R . .
H11F H -0.0133 -0.2033 0.3891 0.233 Uiso 1 1 calc R . .
C12T C 0.126(3) -0.2670(15) 0.4002(12) 0.13(2) Uiso 1 1 d D . .
H12C H 0.0955 -0.2926 0.4052 0.194 Uiso 1 1 calc R . .
H12D H 0.1648 -0.2675 0.4133 0.194 Uiso 1 1 calc R . .
H12E H 0.1465 -0.2672 0.3809 0.194 Uiso 1 1 calc R . .
Pd3 Pd 0.20259(17) 0.24257(11) 0.39392(9) 0.0861(11) Uani 1 1 d . . .
N5T N 0.1860(18) 0.2159(11) 0.4354(6) 0.097(12) Uiso 1 1 d D . .
N6T N 0.1530(18) 0.2976(12) 0.4056(6) 0.112(13) Uiso 1 1 d D . .
C13T C 0.171(3) 0.2525(14) 0.4516(10) 0.15(2) Uiso 1 1 d D . .
H13F H 0.2156 0.2674 0.4549 0.182 Uiso 1 1 calc R . .
H13G H 0.1461 0.2424 0.4700 0.182 Uiso 1 1 calc R . .
C14T C 0.122(2) 0.2828(15) 0.4337(8) 0.108(16) Uiso 1 1 d D . .
H14F H 0.0760 0.2675 0.4317 0.130 Uiso 1 1 calc R . .
H14G H 0.1099 0.3085 0.4437 0.130 Uiso 1 1 calc R . .
C15T C 0.247(3) 0.1906(19) 0.4473(13) 0.16(3) Uiso 1 1 d D . .
H15F H 0.2347 0.1799 0.4670 0.243 Uiso 1 1 calc R . .
H15G H 0.2896 0.2091 0.4463 0.243 Uiso 1 1 calc R . .
H15H H 0.2571 0.1658 0.4366 0.243 Uiso 1 1 calc R . .
C16T C 0.124(2) 0.1868(15) 0.4374(11) 0.114(17) Uiso 1 1 d D . .
H16D H 0.1145 0.1749 0.4571 0.171 Uiso 1 1 calc R . .
H16E H 0.1345 0.1630 0.4260 0.171 Uiso 1 1 calc R . .
H16F H 0.0816 0.2031 0.4306 0.171 Uiso 1 1 calc R . .
C17T C 0.202(3) 0.3342(15) 0.4050(12) 0.13(2) Uiso 1 1 d D . .
H17C H 0.1752 0.3594 0.4109 0.200 Uiso 1 1 calc R . .
H17D H 0.2227 0.3414 0.3858 0.200 Uiso 1 1 calc R . .
H17E H 0.2406 0.3264 0.4179 0.200 Uiso 1 1 calc R . .
C18T C 0.094(2) 0.3127(13) 0.3878(8) 0.085(13) Uiso 1 1 d D . .
H18C H 0.0718 0.3388 0.3946 0.128 Uiso 1 1 calc R . .
H18D H 0.0578 0.2898 0.3885 0.128 Uiso 1 1 calc R . .
H18E H 0.1129 0.3197 0.3683 0.128 Uiso 1 1 calc R . .
Pd4 Pd 0.9360(3) 0.0556(2) 0.11048(9) 0.153(2) Uani 1 1 d D . .
N1U N 0.931(3) 0.0567(19) 0.0686(4) 0.24(3) Uiso 1 1 d D . .
N2U N 1.0430(11) 0.0516(13) 0.1033(8) 0.16(2) Uiso 1 1 d D . .
C1U C 0.999(3) 0.070(4) 0.054(2) 0.35(7) Uiso 1 1 d D . .
H1UA H 1.0055 0.1023 0.0521 0.421 Uiso 1 1 calc R . .
H1UB H 1.0032 0.0608 0.0344 0.421 Uiso 1 1 calc R . .
C2U C 1.052(5) 0.046(3) 0.0732(10) 0.28(5) Uiso 1 1 d D . .
H2UA H 1.0492 0.0148 0.0712 0.331 Uiso 1 1 calc R . .
H2UB H 1.1016 0.0556 0.0666 0.331 Uiso 1 1 calc R . .
C3U C 0.893(5) 0.097(2) 0.0590(9) 0.28(5) Uiso 1 1 d D . .
H3UA H 0.8903 0.0995 0.0385 0.425 Uiso 1 1 calc R . .
H3UB H 0.9183 0.1218 0.0645 0.425 Uiso 1 1 calc R . .
H3UC H 0.8438 0.0959 0.0677 0.425 Uiso 1 1 calc R . .
C4U C 0.894(5) 0.017(2) 0.0638(11) 0.27(5) Uiso 1 1 d D . .
H4UA H 0.8911 0.0159 0.0436 0.404 Uiso 1 1 calc R . .
H4UB H 0.8452 0.0174 0.0727 0.404 Uiso 1 1 calc R . .
H4UC H 0.9205 -0.0083 0.0721 0.404 Uiso 1 1 calc R . .
C5U C 1.0737(17) 0.0905(18) 0.1122(14) 0.17(3) Uiso 1 1 d D . .
H5UA H 1.1262 0.0899 0.1088 0.255 Uiso 1 1 calc R . .
H5UB H 1.0619 0.0915 0.1323 0.255 Uiso 1 1 calc R . .
H5UC H 1.0537 0.1163 0.1014 0.255 Uiso 1 1 calc R . .
C6U C 1.0673(18) 0.0120(17) 0.1200(13) 0.17(3) Uiso 1 1 d D . .
H6UA H 1.1195 0.0086 0.1169 0.253 Uiso 1 1 calc R . .
H6UB H 1.0429 -0.0132 0.1142 0.253 Uiso 1 1 calc R . .
H6UC H 1.0556 0.0142 0.1400 0.253 Uiso 1 1 calc R . .
Pd5 Pd 0.3230(4) -0.11677(17) 0.07664(10) 0.152(2) Uani 1 1 d D . .
N3U N 0.363(2) -0.0998(14) 0.0373(5) 0.18(2) Uiso 1 1 d D . .
N4U N 0.276(2) -0.1644(10) 0.0595(7) 0.17(2) Uiso 1 1 d D . .
C7U C 0.319(5) -0.120(2) 0.0177(16) 0.28(5) Uiso 1 1 d D . .
H7UA H 0.3436 -0.1185 -0.0013 0.337 Uiso 1 1 calc R . .
H7UB H 0.2712 -0.1051 0.0160 0.337 Uiso 1 1 calc R . .
C8U C 0.312(4) -0.166(2) 0.0317(10) 0.17(3) Uiso 1 1 d D . .
H8UA H 0.2831 -0.1837 0.0203 0.205 Uiso 1 1 calc R . .
H8UB H 0.3602 -0.1800 0.0335 0.205 Uiso 1 1 calc R . .
C9U C 0.440(2) -0.109(3) 0.0370(12) 0.25(4) Uiso 1 1 d D . .
H9UA H 0.4610 -0.1012 0.0180 0.368 Uiso 1 1 calc R . .
H9UB H 0.4479 -0.1398 0.0429 0.368 Uiso 1 1 calc R . .
H9UC H 0.4623 -0.0915 0.0501 0.368 Uiso 1 1 calc R . .
C10U C 0.343(4) -0.0547(16) 0.0297(10) 0.23(4) Uiso 1 1 d D . .
H10I H 0.3601 -0.0457 0.0102 0.351 Uiso 1 1 calc R . .
H10J H 0.3655 -0.0365 0.0423 0.351 Uiso 1 1 calc R . .
H10K H 0.2906 -0.0514 0.0315 0.351 Uiso 1 1 calc R . .
C11U C 0.293(3) -0.2056(7) 0.0753(12) 0.15(2) Uiso 1 1 d D . .
H11G H 0.2703 -0.2291 0.0669 0.226 Uiso 1 1 calc R . .
H11H H 0.2749 -0.2056 0.0949 0.226 Uiso 1 1 calc R . .
H11I H 0.3455 -0.2101 0.0747 0.226 Uiso 1 1 calc R . .
C12U C 0.1991(19) -0.1587(19) 0.0623(14) 0.18(3) Uiso 1 1 d D . .
H12F H 0.1754 -0.1819 0.0541 0.271 Uiso 1 1 calc R . .
H12G H 0.1855 -0.1304 0.0526 0.271 Uiso 1 1 calc R . .
H12H H 0.1840 -0.1598 0.0823 0.271 Uiso 1 1 calc R . .
Pd6 Pd 0.3693(3) 0.30214(16) 0.07647(11) 0.145(2) Uani 1 1 d D . .
N5U N 0.397(3) 0.2963(14) 0.0362(4) 0.21(3) Uiso 1 1 d D . .
N6U N 0.339(2) 0.3616(9) 0.0606(8) 0.16(2) Uiso 1 1 d D . .
C13U C 0.397(4) 0.3389(17) 0.0194(16) 0.23(4) Uiso 1 1 d D . .
H13H H 0.3945 0.3358 -0.0009 0.273 Uiso 1 1 calc R . .
H13I H 0.4416 0.3552 0.0221 0.273 Uiso 1 1 calc R . .
C14U C 0.331(4) 0.362(3) 0.0305(9) 0.21(3) Uiso 1 1 d D . .
H14H H 0.3273 0.3919 0.0213 0.251 Uiso 1 1 calc R . .
H14I H 0.2864 0.3460 0.0271 0.251 Uiso 1 1 calc R . .
C15U C 0.350(4) 0.264(2) 0.0272(9) 0.21(3) Uiso 1 1 d D . .
H15I H 0.3614 0.2606 0.0072 0.308 Uiso 1 1 calc R . .
H15J H 0.2998 0.2728 0.0297 0.308 Uiso 1 1 calc R . .
H15K H 0.3579 0.2357 0.0385 0.308 Uiso 1 1 calc R . .
C16U C 0.472(3) 0.282(3) 0.0350(12) 0.28(5) Uiso 1 1 d D . .
H16G H 0.4882 0.2798 0.0154 0.426 Uiso 1 1 calc R . .
H16H H 0.4770 0.2538 0.0461 0.426 Uiso 1 1 calc R . .
H16I H 0.5021 0.3034 0.0427 0.426 Uiso 1 1 calc R . .
C17U C 0.266(2) 0.3691(15) 0.0705(14) 0.18(3) Uiso 1 1 d D . .
H17F H 0.2498 0.3980 0.0627 0.277 Uiso 1 1 calc R . .
H17G H 0.2631 0.3671 0.0911 0.277 Uiso 1 1 calc R . .
H17H H 0.2343 0.3470 0.0644 0.277 Uiso 1 1 calc R . .
C18U C 0.394(4) 0.3916(9) 0.0670(19) 0.30(5) Uiso 1 1 d D . .
H18F H 0.3813 0.4213 0.0593 0.443 Uiso 1 1 calc R . .
H18G H 0.4408 0.3835 0.0586 0.443 Uiso 1 1 calc R . .
H18H H 0.3971 0.3904 0.0875 0.443 Uiso 1 1 calc R . .
Pd7 Pd 1.26811(17) 0.52463(12) 0.42518(7) 0.0793(10) Uani 1 1 d D . .
N1V N 1.2286(14) 0.5139(10) 0.4650(4) 0.089(11) Uiso 1 1 d D . .
N2V N 1.3634(11) 0.5275(9) 0.4429(5) 0.081(10) Uiso 1 1 d D . .
C1V C 1.2902(19) 0.5033(15) 0.4831(9) 0.111(17) Uiso 1 1 d D . .
H1VA H 1.3037 0.4723 0.4827 0.133 Uiso 1 1 calc R . .
H1VB H 1.2759 0.5079 0.5027 0.133 Uiso 1 1 calc R . .
C2V C 1.355(3) 0.5316(16) 0.4729(6) 0.119(18) Uiso 1 1 d D . .
H2VA H 1.3451 0.5623 0.4762 0.143 Uiso 1 1 calc R . .
H2VB H 1.3982 0.5212 0.4828 0.143 Uiso 1 1 calc R . .
C3V C 1.180(2) 0.4769(14) 0.4675(8) 0.14(2) Uiso 1 1 d D . .
H3VA H 1.1613 0.4712 0.4870 0.205 Uiso 1 1 calc R . .
H3VB H 1.2071 0.4513 0.4622 0.205 Uiso 1 1 calc R . .
H3VC H 1.1406 0.4834 0.4550 0.205 Uiso 1 1 calc R . .
C4V C 1.188(3) 0.5525(15) 0.4712(8) 0.16(2) Uiso 1 1 d D . .
H4VA H 1.1676 0.5482 0.4906 0.235 Uiso 1 1 calc R . .
H4VB H 1.1484 0.5574 0.4583 0.235 Uiso 1 1 calc R . .
H4VC H 1.2195 0.5778 0.4688 0.235 Uiso 1 1 calc R . .
C5V C 1.4074(14) 0.4911(13) 0.4355(10) 0.109(16) Uiso 1 1 d D . .
H5VA H 1.4543 0.4921 0.4439 0.163 Uiso 1 1 calc R . .
H5VB H 1.4144 0.4927 0.4150 0.163 Uiso 1 1 calc R . .
H5VC H 1.3832 0.4639 0.4427 0.163 Uiso 1 1 calc R . .
C6V C 1.3988(18) 0.5674(13) 0.4319(11) 0.13(2) Uiso 1 1 d D . .
H6VA H 1.4454 0.5689 0.4405 0.197 Uiso 1 1 calc R . .
H6VB H 1.3686 0.5922 0.4363 0.197 Uiso 1 1 calc R . .
H6VC H 1.4067 0.5683 0.4114 0.197 Uiso 1 1 calc R . .
Pd8 Pd 0.70332(17) 0.29203(12) 0.39367(7) 0.0784(10) Uani 1 1 d D . .
N3V N 0.6875(16) 0.2969(9) 0.4350(4) 0.100(12) Uiso 1 1 d D . .
N4V N 0.6581(14) 0.2338(7) 0.4041(5) 0.090(11) Uiso 1 1 d D . .
C7V C 0.679(3) 0.2546(11) 0.4519(9) 0.126(19) Uiso 1 1 d D . .
H7VA H 0.6565 0.2573 0.4708 0.151 Uiso 1 1 calc R . .
H7VB H 0.7254 0.2386 0.4537 0.151 Uiso 1 1 calc R . .
C8V C 0.629(2) 0.2341(16) 0.4332(6) 0.105(16) Uiso 1 1 d D . .
H8VA H 0.6188 0.2038 0.4413 0.126 Uiso 1 1 calc R . .
H8VB H 0.5823 0.2502 0.4330 0.126 Uiso 1 1 calc R . .
C9V C 0.629(2) 0.3285(14) 0.4382(7) 0.110(16) Uiso 1 1 d D . .
H9VA H 0.6201 0.3316 0.4583 0.165 Uiso 1 1 calc R . .
H9VB H 0.5854 0.3183 0.4305 0.165 Uiso 1 1 calc R . .
H9VC H 0.6431 0.3566 0.4281 0.165 Uiso 1 1 calc R . .
C10V C 0.752(3) 0.314(2) 0.4451(7) 0.17(3) Uiso 1 1 d D . .
H10Q H 0.7453 0.3167 0.4653 0.251 Uiso 1 1 calc R . .
H10R H 0.7620 0.3430 0.4349 0.251 Uiso 1 1 calc R . .
H10S H 0.7929 0.2947 0.4418 0.251 Uiso 1 1 calc R . .
C11V C 0.5980(18) 0.2293(11) 0.3869(9) 0.099(15) Uiso 1 1 d D . .
H11M H 0.5762 0.2007 0.3920 0.148 Uiso 1 1 calc R . .
H11N H 0.6147 0.2321 0.3670 0.148 Uiso 1 1 calc R . .
H11O H 0.5621 0.2520 0.3899 0.148 Uiso 1 1 calc R . .
C12V C 0.710(3) 0.2004(6) 0.3970(12) 0.15(2) Uiso 1 1 d D . .
H12K H 0.6882 0.1716 0.4020 0.221 Uiso 1 1 calc R . .
H12L H 0.7532 0.2025 0.4075 0.221 Uiso 1 1 calc R . .
H12M H 0.7225 0.2046 0.3768 0.221 Uiso 1 1 calc R . .
Pd9 Pd 0.6397(2) 0.70983(16) 0.39727(11) 0.1281(17) Uani 1 1 d D . .
N5V N 0.628(3) 0.6877(14) 0.4381(4) 0.19(2) Uiso 1 1 d D . .
N6V N 0.578(2) 0.7593(11) 0.4087(7) 0.151(18) Uiso 1 1 d D . .
C13V C 0.596(4) 0.7185(19) 0.4562(12) 0.17(3) Uiso 1 1 d D . .
H13O H 0.6344 0.7338 0.4648 0.205 Uiso 1 1 calc R . .
H13P H 0.5651 0.7032 0.4715 0.205 Uiso 1 1 calc R . .
C14V C 0.552(4) 0.751(3) 0.4377(9) 0.23(4) Uiso 1 1 d D . .
H14O H 0.5018 0.7397 0.4380 0.276 Uiso 1 1 calc R . .
H14P H 0.5493 0.7787 0.4461 0.276 Uiso 1 1 calc R . .
C15V C 0.699(3) 0.687(3) 0.4497(9) 0.26(5) Uiso 1 1 d D . .
H15Q H 0.6944 0.6762 0.4698 0.388 Uiso 1 1 calc R . .
H15R H 0.7185 0.7163 0.4473 0.388 Uiso 1 1 calc R . .
H15S H 0.7306 0.6675 0.4398 0.388 Uiso 1 1 calc R . .
C16V C 0.590(4) 0.6466(19) 0.4405(11) 0.25(4) Uiso 1 1 d D . .
H16M H 0.5841 0.6349 0.4603 0.369 Uiso 1 1 calc R . .
H16N H 0.6178 0.6260 0.4301 0.369 Uiso 1 1 calc R . .
H16O H 0.5425 0.6513 0.4326 0.369 Uiso 1 1 calc R . .
C17V C 0.624(3) 0.7970(9) 0.4076(17) 0.23(4) Uiso 1 1 d D . .
H17K H 0.5954 0.8219 0.4129 0.346 Uiso 1 1 calc R . .
H17L H 0.6451 0.8039 0.3884 0.346 Uiso 1 1 calc R . .
H17M H 0.6628 0.7908 0.4207 0.346 Uiso 1 1 calc R . .
C18V C 0.519(3) 0.765(2) 0.3901(14) 0.22(4) Uiso 1 1 d D . .
H18K H 0.4885 0.7894 0.3954 0.329 Uiso 1 1 calc R . .
H18L H 0.4908 0.7386 0.3918 0.329 Uiso 1 1 calc R . .
H18M H 0.5383 0.7720 0.3707 0.329 Uiso 1 1 calc R . .
Pd10 Pd 0.8034(4) 0.7834(3) 0.07882(13) 0.275(6) Uani 1 1 d D . .
Pd11 Pd 0.8798(3) 0.3704(2) 0.07754(9) 0.179(3) Uani 1 1 d D . .
Pd12 Pd 1.4242(3) 0.5983(2) 0.10896(10) 0.194(3) Uani 1 1 d D . .
N1W N 0.841(3) 0.7856(18) 0.0385(5) 0.34(5) Uiso 1 1 d D . .
N2W N 0.759(3) 0.8406(10) 0.0647(12) 0.48(8) Uiso 1 1 d D . .
C1W C 0.839(4) 0.832(2) 0.0275(10) 0.45(10) Uiso 1 1 d D . .
H1WA H 0.8522 0.8368 0.0071 0.537 Uiso 1 1 calc R . .
H1WB H 0.8696 0.8499 0.0378 0.537 Uiso 1 1 calc R . .
C2W C 0.759(4) 0.840(2) 0.0337(10) 0.29(5) Uiso 1 1 d D . .
H2WA H 0.7420 0.8682 0.0241 0.348 Uiso 1 1 calc R . .
H2WB H 0.7285 0.8162 0.0285 0.348 Uiso 1 1 calc R . .
C3W C 0.795(5) 0.761(3) 0.0223(8) 0.35(7) Uiso 1 1 d D . .
H3WA H 0.8129 0.7631 0.0026 0.530 Uiso 1 1 calc R . .
H3WB H 0.7453 0.7724 0.0233 0.530 Uiso 1 1 calc R . .
H3WC H 0.7946 0.7302 0.0303 0.530 Uiso 1 1 calc R . .
C4W C 0.915(4) 0.769(3) 0.034(2) 0.49(11) Uiso 1 1 d D . .
H4WA H 0.9286 0.7718 0.0139 0.742 Uiso 1 1 calc R . .
H4WB H 0.9181 0.7387 0.0420 0.742 Uiso 1 1 calc R . .
H4WC H 0.9485 0.7865 0.0436 0.742 Uiso 1 1 calc R . .
C5W C 0.804(5) 0.8771(7) 0.070(2) 0.68(17) Uiso 1 1 d D . .
H5WA H 0.7810 0.9047 0.0636 1.019 Uiso 1 1 calc R . .
H5WB H 0.8514 0.8749 0.0604 1.019 Uiso 1 1 calc R . .
H5WC H 0.8104 0.8759 0.0906 1.019 Uiso 1 1 calc R . .
C6W C 0.685(4) 0.851(3) 0.0749(17) 0.30(5) Uiso 1 1 d D . .
H6WA H 0.6695 0.8790 0.0652 0.452 Uiso 1 1 calc R . .
H6WB H 0.6837 0.8526 0.0952 0.452 Uiso 1 1 calc R . .
H6WC H 0.6519 0.8282 0.0708 0.452 Uiso 1 1 calc R . .
N3W N 0.922(3) 0.3930(12) 0.0393(5) 0.25(3) Uiso 1 1 d D . .
N4W N 0.851(2) 0.3171(9) 0.0615(6) 0.19(2) Uiso 1 1 d D . .
C7W C 0.892(4) 0.367(2) 0.0193(5) 0.37(7) Uiso 1 1 d D . .
H7WA H 0.9275 0.3654 0.0034 0.439 Uiso 1 1 calc R . .
H7WB H 0.8486 0.3825 0.0118 0.439 Uiso 1 1 calc R . .
C8W C 0.871(4) 0.3217(18) 0.0319(8) 0.32(6) Uiso 1 1 d D . .
H8WA H 0.8306 0.3121 0.0216 0.382 Uiso 1 1 calc R . .
H8WB H 0.9126 0.3020 0.0287 0.382 Uiso 1 1 calc R . .
C9W C 0.998(3) 0.380(3) 0.0354(12) 0.30(6) Uiso 1 1 d D . .
H9WA H 1.0159 0.3918 0.0165 0.457 Uiso 1 1 calc R . .
H9WB H 1.0016 0.3485 0.0376 0.457 Uiso 1 1 calc R . .
H9WC H 1.0259 0.3921 0.0495 0.457 Uiso 1 1 calc R . .
C10W C 0.887(4) 0.4329(19) 0.0279(10) 0.23(4) Uiso 1 1 d D . .
H10T H 0.9077 0.4424 0.0091 0.343 Uiso 1 1 calc R . .
H10U H 0.8932 0.4556 0.0403 0.343 Uiso 1 1 calc R . .
H10V H 0.8350 0.4276 0.0268 0.343 Uiso 1 1 calc R . .
C11W C 0.879(4) 0.2770(7) 0.0751(14) 0.21(3) Uiso 1 1 d D . .
H11P H 0.8625 0.2525 0.0659 0.318 Uiso 1 1 calc R . .
H11Q H 0.8626 0.2734 0.0950 0.318 Uiso 1 1 calc R . .
H11R H 0.9321 0.2777 0.0737 0.318 Uiso 1 1 calc R . .
C12W C 0.774(2) 0.3117(15) 0.0604(11) 0.15(2) Uiso 1 1 d D . .
H12N H 0.7649 0.2847 0.0523 0.225 Uiso 1 1 calc R . .
H12O H 0.7542 0.3364 0.0486 0.225 Uiso 1 1 calc R . .
H12P H 0.7519 0.3102 0.0794 0.225 Uiso 1 1 calc R . .
N5W N 1.412(2) 0.6085(15) 0.0672(4) 0.22(3) Uiso 1 1 d D . .
N6W N 1.5314(11) 0.6002(12) 0.1002(7) 0.17(2) Uiso 1 1 d D . .
C13W C 1.482(3) 0.624(3) 0.0548(7) 0.26(5) Uiso 1 1 d D . .
H13Q H 1.4880 0.6549 0.0567 0.311 Uiso 1 1 calc R . .
H13R H 1.4859 0.6197 0.0345 0.311 Uiso 1 1 calc R . .
C14W C 1.542(2) 0.597(3) 0.0700(8) 0.23(4) Uiso 1 1 d D . .
H14Q H 1.5401 0.5665 0.0663 0.270 Uiso 1 1 calc R . .
H14R H 1.5898 0.6090 0.0632 0.270 Uiso 1 1 calc R . .
C15W C 1.376(5) 0.650(2) 0.0592(10) 0.26(5) Uiso 1 1 d D . .
H15T H 1.3717 0.6539 0.0387 0.395 Uiso 1 1 calc R . .
H15U H 1.4035 0.6736 0.0650 0.395 Uiso 1 1 calc R . .
H15V H 1.3275 0.6494 0.0685 0.395 Uiso 1 1 calc R . .
C16W C 1.404(5) 0.567(2) 0.0553(8) 0.24(4) Uiso 1 1 d D . .
H16P H 1.3990 0.5733 0.0350 0.353 Uiso 1 1 calc R . .
H16Q H 1.3611 0.5524 0.0641 0.353 Uiso 1 1 calc R . .
H16R H 1.4467 0.5490 0.0590 0.353 Uiso 1 1 calc R . .
C17W C 1.5643(17) 0.6381(17) 0.1100(14) 0.17(3) Uiso 1 1 d D . .
H17N H 1.6163 0.6378 0.1054 0.259 Uiso 1 1 calc R . .
H17O H 1.5558 0.6371 0.1305 0.259 Uiso 1 1 calc R . .
H17P H 1.5429 0.6647 0.1008 0.259 Uiso 1 1 calc R . .
C18W C 1.5683(16) 0.5613(17) 0.1124(13) 0.16(3) Uiso 1 1 d D . .
H18N H 1.6202 0.5639 0.1077 0.245 Uiso 1 1 calc R . .
H18O H 1.5499 0.5357 0.1048 0.245 Uiso 1 1 calc R . .
H18P H 1.5598 0.5580 0.1329 0.245 Uiso 1 1 calc R . .
O3 O 0.9879(18) 0.4592(11) 0.4703(7) 0.117(11) Uiso 1 1 d . . .
O4 O 0.4916(18) 0.0506(11) 0.4715(7) 0.114(11) Uiso 1 1 d . . .
O5 O 0.8630(19) 0.5999(11) 0.4599(7) 0.125(12) Uiso 1 1 d . . .
O6 O 0.3730(19) 0.1097(11) 0.4604(7) 0.122(12) Uiso 1 1 d . . .
O7 O 0.581(2) 0.1177(12) 0.4485(8) 0.132(13) Uiso 1 1 d . . .
O8 O 0.4856(19) 0.9602(11) 0.4703(7) 0.122(12) Uiso 1 1 d . . .
O9 O 0.9918(19) 0.5524(12) 0.4703(8) 0.126(12) Uiso 1 1 d . . .
O10 O 0.356(2) 0.9205(12) 0.4593(8) 0.134(13) Uiso 1 1 d . . .
O11 O 0.4653(19) 0.1741(12) 0.4355(8) 0.128(12) Uiso 1 1 d . . .
O12 O 0.238(2) 0.6393(13) 0.4213(8) 0.145(14) Uiso 1 1 d . . .
O13 O 0.545(2) 0.3427(12) 0.3759(8) 0.136(13) Uiso 1 1 d . . .
O15 O 0.961(2) 0.3452(12) 0.4371(8) 0.134(13) Uiso 1 1 d . . .
O16 O 0.0731(19) 0.3949(11) 0.4486(7) 0.125(12) Uiso 1 1 d . . .
O18 O 0.368(2) 0.1591(13) 0.5057(9) 0.148(14) Uiso 1 1 d . . .
O19 O 0.113(2) 0.9886(14) 0.4394(9) 0.159(16) Uiso 1 1 d . . .
O21 O 0.045(2) 0.1982(13) 0.3704(8) 0.145(14) Uiso 1 1 d . . .
O24 O 0.037(2) 0.9636(13) 0.4897(8) 0.141(14) Uiso 1 1 d . . .
O25 O 0.310(2) 0.7655(15) 0.3975(10) 0.174(17) Uiso 1 1 d . . .
O27 O 0.749(2) 0.8847(13) 0.4199(9) 0.153(15) Uiso 1 1 d . . .
O28 O 0.436(2) 0.1148(13) 0.5506(9) 0.151(15) Uiso 1 1 d . . .
O29 O 0.015(2) 0.9044(14) 0.1754(9) 0.158(15) Uiso 1 1 d . . .
O31 O 0.463(2) 0.4606(13) 0.5105(8) 0.146(14) Uiso 1 1 d . . .
O32 O 0.019(3) 0.1097(16) 0.4865(10) 0.182(18) Uiso 1 1 d . . .
O33 O 0.843(2) 0.6452(15) 0.5064(10) 0.175(17) Uiso 1 1 d . . .
O34 O 0.865(2) 0.4044(14) 0.4617(9) 0.165(16) Uiso 1 1 d . . .
O38 O 0.506(3) 0.7230(15) 0.1796(10) 0.177(18) Uiso 1 1 d . . .
O39 O 0.667(2) 0.1396(15) 0.4925(10) 0.176(17) Uiso 1 1 d . . .
O41 O 0.943(3) 0.2750(16) 0.4834(11) 0.191(19) Uiso 1 1 d . . .
O42 O 0.886(2) 0.8831(15) 0.1959(10) 0.174(17) Uiso 1 1 d . . .
O43 O 0.042(3) 0.9871(17) 0.3884(11) 0.20(2) Uiso 1 1 d . . .
O44 O 0.492(3) 0.6505(15) 0.3825(10) 0.182(18) Uiso 1 1 d . . .
O46 O 0.572(3) 0.3488(17) 0.1668(11) 0.20(2) Uiso 1 1 d . . .
O48 O 0.860(3) 0.3368(17) 0.5081(11) 0.20(2) Uiso 1 1 d . . .
O49 O 0.073(2) 0.6331(14) 0.4471(9) 0.168(16) Uiso 1 1 d . . .
O50 O 0.073(3) 0.2786(18) 0.1673(12) 0.22(2) Uiso 1 1 d . . .
O51 O 0.944(3) 0.6661(16) 0.4267(10) 0.183(18) Uiso 1 1 d . . .
O54 O 0.382(3) 0.4685(16) 0.5566(10) 0.183(18) Uiso 1 1 d . . .
O55 O 0.169(3) 0.9475(15) 0.0711(10) 0.182(18) Uiso 1 1 d . . .
O56 O 0.926(3) 0.1777(17) 0.4727(11) 0.20(2) Uiso 1 1 d . . .
O58 O 0.541(3) 0.3720(17) 0.2758(11) 0.21(2) Uiso 1 1 d . . .
O61 O 0.483(3) 0.8216(17) 0.0882(11) 0.21(2) Uiso 1 1 d . . .
O62 O 0.097(3) 0.0763(18) 0.4411(12) 0.22(2) Uiso 1 1 d . . .
O63 O 0.430(3) 0.3355(17) 0.4730(11) 0.20(2) Uiso 1 1 d . . .
O65 O 0.526(3) 0.3947(18) 0.4884(11) 0.21(2) Uiso 1 1 d . . .
O68 O 0.016(4) 0.189(2) 0.0465(15) 0.12(2) Uiso 0.50 1 d P . .
O75 O 0.711(4) 0.425(2) 0.0695(14) 0.11(2) Uiso 0.50 1 d P . .
O81 O 0.041(4) 0.050(3) 0.3575(18) 0.15(3) Uiso 0.50 1 d P . .
O87 O 0.399(4) 0.562(2) 0.5560(14) 0.12(2) Uiso 0.50 1 d P . .
O96 O 0.601(4) 0.207(3) 0.5177(17) 0.15(3) Uiso 0.50 1 d P . .
O97 O 0.797(4) 0.865(3) 0.3116(17) 0.15(3) Uiso 0.50 1 d P . .
O109 O 0.396(7) 0.689(4) 0.365(3) 0.24(5) Uiso 0.50 1 d P . .
O112 O 0.780(6) 0.196(3) 0.096(2) 0.21(4) Uiso 0.50 1 d P . .
O127 O 0.175(7) 0.457(4) 0.094(3) 0.26(6) Uiso 0.50 1 d P . .
O148 O 0.544(5) 0.257(3) 0.504(2) 0.19(4) Uiso 0.50 1 d P . .
O154 O 0.151(5) 0.684(3) 0.0539(18) 0.16(3) Uiso 0.50 1 d P . .
O162 O 0.808(5) 0.199(3) 0.023(2) 0.19(4) Uiso 0.50 1 d P . .
O169 O 0.717(6) 0.504(4) 0.057(3) 0.24(5) Uiso 0.50 1 d P . .
O170 O 0.544(6) 0.787(3) 0.040(2) 0.20(4) Uiso 0.50 1 d P . .
O175 O 0.588(7) 0.895(5) 0.097(3) 0.12(5) Uiso 0.25 1 d P . .
O176 O 0.761(5) 0.582(3) 0.0675(19) 0.17(3) Uiso 0.50 1 d P . .
O187 O 0.845(6) 0.964(4) 0.004(2) 0.23(5) Uiso 0.50 1 d P . .
O194 O 0.079(6) 0.738(4) 0.039(2) 0.23(5) Uiso 0.50 1 d P . .
O198 O 0.502(10) 0.421(6) 0.341(4) 0.18(7) Uiso 0.25 1 d P . .
O201 O 0.398(7) 0.679(4) 0.408(3) 0.27(6) Uiso 0.50 1 d P . .
O206 O 0.133(6) 0.129(4) 0.037(2) 0.21(4) Uiso 0.50 1 d P . .
O211 O 0.727(8) 0.699(5) 0.516(3) 0.12(5) Uiso 0.25 1 d P . .
O236 O 0.037(9) 0.257(6) 0.227(4) 0.16(6) Uiso 0.25 1 d P . .
O246 O 0.643(8) 0.203(5) 0.050(3) 0.30(7) Uiso 0.50 1 d P . .
O260 O 0.702(5) 0.661(3) 0.0452(18) 0.36(4) Uiso 1 1 d . . .
O266 O 0.270(7) 0.218(4) 0.516(3) 0.26(6) Uiso 0.50 1 d P . .
O267 O 0.916(6) 0.858(4) 0.410(2) 0.23(5) Uiso 0.50 1 d P . .
O268 O 0.912(4) 0.827(2) 0.4807(14) 0.12(2) Uiso 0.50 1 d P . .
O269 O 0.892(4) 0.859(2) 0.3642(14) 0.26(3) Uiso 1 1 d . . .
O270 O 0.998(2) 0.8925(13) 0.3794(8) 0.146(14) Uiso 1 1 d . . .
O272 O 0.158(8) 0.409(5) 0.127(3) 0.28(6) Uiso 0.50 1 d P . .
O319 O 0.259(8) 0.092(5) 0.074(3) 0.30(7) Uiso 0.50 1 d P . .
O326 O 0.046(4) 0.214(2) 0.2704(14) 0.11(2) Uiso 0.50 1 d P . .
O328 O 0.591(4) 0.958(2) 0.0404(16) 0.13(3) Uiso 0.50 1 d P . .
O330 O 0.036(4) 0.106(3) 0.3912(17) 0.15(3) Uiso 0.50 1 d P . .
O331 O 0.294(8) 0.497(5) 0.011(3) 0.30(7) Uiso 0.50 1 d P . .
O332 O 0.186(4) 0.594(3) 0.0445(17) 0.32(4) Uiso 1 1 d . . .
O333 O 0.238(4) 0.158(2) 0.0528(15) 0.28(3) Uiso 1 1 d . . .
O334 O 0.081(3) 0.320(2) 0.1064(13) 0.24(3) Uiso 1 1 d . . .
O335 O 0.815(3) 0.774(2) 0.3970(13) 0.24(3) Uiso 1 1 d . . .
O336 O 0.645(3) 0.7283(19) 0.0665(12) 0.23(2) Uiso 1 1 d . . .
O338 O 0.692(4) 0.609(3) 0.5420(17) 0.33(4) Uiso 1 1 d . . .
O339 O 0.2838(18) 0.4187(11) 0.4221(7) 0.112(11) Uiso 1 1 d . . .
O340 O 0.425(4) 0.381(2) 0.3067(15) 0.30(3) Uiso 1 1 d . . .
O341 O 0.271(6) 0.696(3) 0.341(2) 0.20(4) Uiso 0.50 1 d P . .
O342 O 0.601(5) 0.327(3) 0.5221(18) 0.16(3) Uiso 0.50 1 d P . .
O343 O 0.771(9) 0.279(6) 0.522(4) 0.16(6) Uiso 0.25 1 d P . .
N1Z N 0.404(4) 0.280(2) 0.4089(17) 0.18(2) Uiso 1 1 d . . .
O1Z O 0.396(3) 0.2864(19) 0.3873(14) 0.20(2) Uiso 1 1 d . . .
O2Z O 0.464(2) 0.2956(14) 0.4230(9) 0.152(15) Uiso 1 1 d . . .
O3Z O 0.360(4) 0.273(2) 0.4327(15) 0.25(3) Uiso 1 1 d . . .
O62Y O 0.971(6) 0.187(3) 0.114(2) 0.25(5) Uiso 0.626(16) 1 d P B 1
O1Y O 0.974(3) 0.174(2) 0.2292(14) 0.15(2) Uiso 0.626(16) 1 d P B 1
O2Y O 0.923(4) 0.200(3) 0.2932(17) 0.19(3) Uiso 0.626(16) 1 d P B 1
O15Y O 0.835(5) 0.164(3) 0.3412(18) 0.20(3) Uiso 0.626(16) 1 d P B 1
N4Z N 0.296(4) 0.018(2) 0.4445(13) 0.10(2) Uiso 0.626(16) 1 d P B 1
O10Z O 0.260(3) -0.0172(19) 0.4444(11) 0.106(17) Uiso 0.626(16) 1 d P B 1
O11Z O 0.258(2) 0.0649(14) 0.4446(9) 0.083(13) Uiso 0.626(16) 1 d P B 1
O12Z O 0.361(3) 0.0156(17) 0.4467(11) 0.108(17) Uiso 0.626(16) 1 d P B 1
O31Y O 0.898(3) 0.2497(19) 0.4035(12) 0.13(2) Uiso 0.626(16) 1 d P B 1
O38Y O 0.112(4) 0.753(3) 0.0982(17) 0.18(3) Uiso 0.626(16) 1 d P B 1
O65Y O 0.989(6) 0.837(3) 0.083(2) 0.25(4) Uiso 0.626(16) 1 d P B 1
O46Y O 0.526(10) 0.474(6) 0.079(4) 0.23(8) Uiso 0.313(8) 1 d P B 1
O47Y O 0.603(6) 0.317(3) 0.104(2) 0.25(4) Uiso 0.626(16) 1 d P B 1
O48Y O 0.591(7) 0.384(4) 0.104(3) 0.15(5) Uiso 0.313(8) 1 d P B 1
O53Y O 0.456(5) 0.467(3) 0.1137(19) 0.19(3) Uiso 0.626(16) 1 d P B 1
O67Y O 0.200(3) 0.2566(19) 0.0674(13) 0.13(2) Uiso 0.626(16) 1 d P B 1
O68Y O 0.489(5) 0.417(3) 0.205(2) 0.24(4) Uiso 0.626(16) 1 d P B 1
O56Y O 0.943(2) 0.8755(14) 0.2976(10) 0.088(14) Uiso 0.626(16) 1 d P B 1
O57Y O 0.855(2) 0.8741(15) 0.2648(10) 0.092(14) Uiso 0.626(16) 1 d P B 1
O59Y O 0.434(4) 0.231(2) 0.4803(15) 0.15(3) Uiso 0.626(16) 1 d P B 1
O64Y O 0.920(4) 0.187(2) 0.0059(15) 0.17(3) Uiso 0.626(16) 1 d P B 1
O69Y O 0.694(5) 0.237(3) 0.118(2) 0.20(4) Uiso 0.626(16) 1 d P B 1
O54Y O 0.462(10) 0.778(6) 0.014(4) 0.22(8) Uiso 0.313(8) 1 d P B 1
O39Y O 0.272(6) 0.464(4) 0.112(2) 0.27(5) Uiso 0.626(16) 1 d P B 1
O40Y O 0.545(4) 0.131(3) 0.5747(16) 0.17(3) Uiso 0.626(16) 1 d P B 1
O45Y O 0.073(4) 0.283(2) 0.5149(14) 0.16(3) Uiso 0.626(16) 1 d P B 1
O55Y O 0.924(5) 0.887(3) 0.1082(18) 0.20(3) Uiso 0.626(16) 1 d P B 1
O66Y O 0.840(3) 0.9197(17) 0.1369(11) 0.114(18) Uiso 0.626(16) 1 d P B 1
O99Y O 0.554(3) 0.5414(16) 0.3890(11) 0.105(16) Uiso 0.626(16) 1 d P B 1
O1X O 0.001(6) 0.194(4) 0.158(2) 0.16(4) Uiso 0.374(16) 1 d P B 2
O2X O 0.938(4) 0.164(3) 0.1047(16) 0.08(2) Uiso 0.374(16) 1 d P B 2
O5X O 0.910(5) 0.175(3) 0.320(2) 0.12(3) Uiso 0.374(16) 1 d P B 2
O16Y O 0.231(6) -0.055(4) 0.455(2) 0.14(4) Uiso 0.374(16) 1 d P B 2
O30X O 0.960(2) 0.2272(15) 0.4185(10) 0.034(12) Uiso 0.374(16) 1 d P B 2
O35X O 0.067(7) 0.797(4) 0.092(3) 0.17(4) Uiso 0.374(16) 1 d P B 2
O36X O 0.174(7) 0.732(4) 0.123(3) 0.19(5) Uiso 0.374(16) 1 d P B 2
O42X O 0.517(8) 0.481(5) 0.045(3) 0.20(6) Uiso 0.374(16) 1 d P B 2
O43X O 0.541(6) 0.343(3) 0.085(2) 0.13(3) Uiso 0.374(16) 1 d P B 2
O49X O 0.482(6) 0.426(4) 0.134(2) 0.15(4) Uiso 0.374(16) 1 d P B 2
O51X O 0.422(4) 0.491(3) 0.1075(17) 0.09(2) Uiso 0.374(16) 1 d P B 2
O56X O 0.474(3) 0.432(2) 0.2313(15) 0.070(19) Uiso 0.374(16) 1 d P B 2
O54X O 0.945(3) 0.8783(18) 0.2704(12) 0.050(15) Uiso 0.374(16) 1 d P B 2
O59X O 0.482(7) 0.223(4) 0.486(2) 0.15(4) Uiso 0.374(16) 1 d P B 2
O60X O 0.663(7) 0.235(4) 0.098(3) 0.18(5) Uiso 0.374(16) 1 d P B 2
O52X O 0.426(8) 0.745(5) 0.036(3) 0.20(6) Uiso 0.374(16) 1 d P B 2
O37X O 0.275(6) 0.485(4) 0.081(2) 0.15(4) Uiso 0.374(16) 1 d P B 2
O38X O 0.571(4) 0.152(2) 0.5658(15) 0.065(19) Uiso 0.374(16) 1 d P B 2
O41X O 0.037(6) 0.242(4) 0.506(2) 0.16(4) Uiso 0.374(16) 1 d P B 2
O53X O 0.910(6) 0.931(4) 0.118(2) 0.15(4) Uiso 0.374(16) 1 d P B 2
O99X O 0.518(4) 0.502(2) 0.3624(16) 0.09(2) Uiso 0.374(16) 1 d P B 2
O51Y O 0.917(6) 0.608(4) 0.039(2) 0.15(4) Uiso 0.37(2) 1 d P C 1
O52Y O 0.026(4) 0.576(3) 0.0479(17) 0.10(3) Uiso 0.37(2) 1 d P C 1
O74Y O 0.018(8) 0.505(5) 0.034(3) 0.21(6) Uiso 0.37(2) 1 d P C 1
O4Y O 0.954(13) 0.691(8) 0.023(5) 0.16(9) Uiso 0.185(12) 1 d P C 1
O33Y O 0.882(4) 0.139(3) 0.3916(17) 0.10(3) Uiso 0.37(2) 1 d P C 1
O50Y O 0.430(3) 0.7007(19) 0.3031(13) 0.060(18) Uiso 0.37(2) 1 d P C 1
O71Y O 0.332(4) 0.723(3) 0.1367(18) 0.10(3) Uiso 0.37(2) 1 d P C 1
O70X O 0.932(9) 0.550(5) 0.032(3) 0.40(8) Uiso 0.63(2) 1 d P C 2
O7X O 1.008(7) 0.654(4) 0.041(3) 0.31(6) Uiso 0.63(2) 1 d P C 2
O31X O 0.805(5) 0.129(3) 0.468(2) 0.24(4) Uiso 0.63(2) 1 d P C 2
O32X O 0.7769(17) 0.1027(10) 0.4285(7) 0.048(9) Uiso 0.63(2) 1 d P C 2
O44X O 0.353(3) 0.7175(19) 0.2797(12) 0.13(2) Uiso 0.63(2) 1 d P C 2
O45X O 0.452(3) 0.7097(16) 0.2716(11) 0.108(17) Uiso 0.63(2) 1 d P C 2
O47X O 0.413(4) 0.724(3) 0.1155(17) 0.20(3) Uiso 0.63(2) 1 d P C 2
O5Y O 0.683(6) 1.082(4) 0.049(2) 0.18(4) Uiso 0.426(14) 1 d P A 1
O6Y O 0.708(7) 0.994(4) 0.051(3) 0.22(6) Uiso 0.426(14) 1 d P A 1
O7Y O 0.541(6) 0.154(4) 0.036(2) 0.19(5) Uiso 0.426(14) 1 d P A 1
O9Y O 0.400(5) 0.154(3) 0.013(2) 0.16(4) Uiso 0.426(14) 1 d P A 1
O27Y O 0.767(2) 0.5425(15) 0.4494(9) 0.133(16) Uiso 0.85(3) 1 d P A 1
O28Y O 0.853(3) 0.5065(17) 0.4474(11) 0.160(19) Uiso 0.85(3) 1 d P A 1
O34Y O 0.761(3) 0.4609(16) 0.4475(10) 0.156(19) Uiso 0.85(3) 1 d P A 1
O44Y O 0.688(5) 0.921(3) 0.121(2) 0.15(3) Uiso 0.426(14) 1 d P A 1
O10X O 0.723(9) 1.046(6) 0.045(3) 0.07(5) Uiso 0.15(3) 1 d P A 2
O27X O 0.786(6) 0.505(4) 0.446(2) 0.03(3) Uiso 0.15(3) 1 d P A 2
O40X O 0.668(6) 0.876(3) 0.124(2) 0.02(3) Uiso 0.15(3) 1 d P A 2

loop_
_atom_site_aniso_label
_atom_site_aniso_U_11
_atom_site_aniso_U_22
_atom_site_aniso_U_33
_atom_site_aniso_U_23
_atom_site_aniso_U_13
_atom_site_aniso_U_12
Au1 0.0373(7) 0.0358(7) 0.0588(9) -0.0055(6) -0.0047(6) 0.0031(5)
Au2 0.0410(7) 0.0337(7) 0.0616(9) -0.0092(6) -0.0058(6) 0.0026(5)
Au3 0.0411(7) 0.0361(7) 0.0707(10) -0.0100(6) -0.0093(7) 0.0055(5)
Au4 0.0479(7) 0.0237(6) 0.0503(8) -0.0092(5) -0.0156(6) 0.0105(5)
Au5 0.0480(7) 0.0214(6) 0.0537(9) -0.0096(5) -0.0160(6) 0.0121(5)
Au6 0.0490(7) 0.0263(6) 0.0656(10) -0.0106(6) -0.0224(7) 0.0103(5)
Au7 0.0824(10) 0.0417(8) 0.0520(9) -0.0121(7) -0.0223(8) 0.0170(7)
Au8 0.0911(11) 0.0404(8) 0.0549(10) -0.0108(7) -0.0207(8) 0.0157(7)
Au9 0.0858(11) 0.0476(8) 0.0672(11) -0.0057(7) -0.0226(9) 0.0064(8)
Au10 0.0331(6) 0.0391(7) 0.0560(9) -0.0128(6) 0.0016(6) -0.0006(5)
Au11 0.0399(7) 0.0418(7) 0.0527(9) -0.0142(6) 0.0004(6) -0.0013(5)
Au12 0.0407(7) 0.0401(7) 0.0618(9) -0.0171(6) -0.0056(6) -0.0024(5)
Au13 0.0296(6) 0.0238(6) 0.0506(8) -0.0024(5) -0.0082(5) -0.0070(4)
Au14 0.0387(7) 0.0228(6) 0.0492(8) 0.0014(5) -0.0099(6) -0.0055(5)
Au15 0.0335(6) 0.0268(6) 0.0539(8) 0.0000(5) -0.0111(6) -0.0091(5)
Au16 0.0762(11) 0.1005(13) 0.0501(10) 0.0100(9) -0.0196(8) -0.0336(9)
Au17 0.0729(10) 0.0828(11) 0.0518(10) 0.0242(8) -0.0221(8) -0.0197(8)
Au18 0.0675(10) 0.0860(12) 0.0540(10) 0.0173(8) -0.0154(8) -0.0195(8)
Pd1 0.076(2) 0.073(2) 0.069(2) -0.0066(17) -0.0059(17) 0.0010(16)
Pd2 0.083(3) 0.090(3) 0.140(4) -0.004(3) 0.020(2) -0.021(2)
Pd3 0.061(2) 0.081(2) 0.122(3) -0.032(2) -0.010(2) 0.0087(17)
Pd4 0.194(5) 0.207(6) 0.061(3) -0.022(3) -0.024(3) 0.053(4)
Pd5 0.239(6) 0.128(4) 0.100(4) -0.041(3) -0.040(4) -0.046(4)
Pd6 0.206(6) 0.107(4) 0.117(4) 0.020(3) -0.039(4) -0.038(4)
Pd7 0.0617(19) 0.106(3) 0.075(2) -0.027(2) -0.0107(17) -0.0147(18)
Pd8 0.0616(19) 0.098(3) 0.075(2) -0.0052(19) -0.0021(17) -0.0201(17)
Pd9 0.088(3) 0.150(4) 0.156(4) -0.074(4) 0.029(3) 0.002(3)
Pd10 0.286(9) 0.377(12) 0.142(6) 0.125(7) -0.109(6) -0.217(9)
Pd11 0.135(4) 0.349(9) 0.054(3) -0.005(4) -0.017(3) -0.112(5)
Pd12 0.171(5) 0.313(8) 0.089(4) 0.059(4) -0.053(3) -0.146(6)

loop_
_atom_type_symbol
_atom_type_description
_atom_type_scat_dispersion_real
_atom_type_scat_dispersion_imag
_atom_type_scat_source
C C 0.0033 0.0016 'International Tables Vol C Tables 4.2.6.8 and 6.1.1.4'
H H 0.0000 0.0000 'International Tables Vol C Tables 4.2.6.8 and 6.1.1.4'
N N 0.0061 0.0033 'International Tables Vol C Tables 4.2.6.8 and 6.1.1.4'
O O 0.0106 0.0060 'International Tables Vol C Tables 4.2.6.8 and 6.1.1.4'
Pd Pd -0.9988 1.0072 'International Tables Vol C Tables 4.2.6.8 and 6.1.1.4'
Au Au -2.0133 8.8022 'International Tables Vol C Tables 4.2.6.8 and 6.1.1.4'

loop_
_geom_angle_atom_site_label_1
_geom_angle_atom_site_label_2
_geom_angle_atom_site_label_3
_geom_angle
N6A Au1 N1A 177.6(9)
N6A Au1 Au4 91.7(7)
N1A Au1 Au4 90.7(7)
N6A Au1 Au3 59.4(6)
N1A Au1 Au3 120.0(6)
Au4 Au1 Au3 90.99(5)
N6A Au1 Au2 119.8(6)
N1A Au1 Au2 59.5(6)
Au4 Au1 Au2 92.27(5)
Au3 Au1 Au2 60.52(4)
N3A Au2 N2A 174.7(10)
N3A Au2 Au5 91.6(7)
N2A Au2 Au5 93.6(7)
N3A Au2 Au1 119.1(7)
N2A Au2 Au1 60.3(6)
Au5 Au2 Au1 87.44(4)
N4A Au3 N5A 175.3(9)
N4A Au3 Au6 94.7(7)
N5A Au3 Au6 89.9(5)
N4A Au3 Au1 118.3(7)
N5A Au3 Au1 60.4(5)
Au6 Au3 Au1 89.89(5)
C3A N2A N1A 109.3(17)
C3A N2A Au2 131.4(18)
N1A N2A Au2 118.9(14)
C1A N1A N2A 108.5(16)
C1A N1A Au1 129.8(18)
N2A N1A Au1 119.5(14)
N1A C1A C2A 108(2)
N1A C1A C11A 121(3)
C2A C1A C11A 130(3)
C1A C2A C3A 106.6(19)
N2A C3A C2A 107.0(19)
N2A C3A C13A 125(3)
C2A C3A C13A 127(3)
O4A C13A O3A 129(4)
O4A C13A C3A 119(3)
O3A C13A C3A 112(3)
C11A O1A C10A 116(3)
C13A O3A C12A 127(5)
O2A C11A O1A 122(3)
O2A C11A C1A 121(3)
O1A C11A C1A 117(3)
N3A N4A C6A 107.5(18)
N3A N4A Au3 123.1(15)
C6A N4A Au3 129.5(19)
C5A C6A N4A 108(2)
C5A C6A C17A 130(3)
N4A C6A C17A 123(3)
C17A O7A C16A 111(3)
O8A C17A O7A 127(4)
O8A C17A C6A 123(3)
O7A C17A C6A 109(3)
N4A N3A C4A 109.7(19)
N4A N3A Au2 117.7(16)
C4A N3A Au2 129(2)
N3A C4A C5A 105(2)
N3A C4A C15A 120(3)
C5A C4A C15A 130(3)
C6A C5A C4A 108(2)
C15A O5A C14A 115(3)
O6A C15A O5A 119(3)
O6A C15A C4A 129(4)
O5A C15A C4A 111(3)
N6A N5A C7A 112.9(18)
N6A N5A Au3 114.7(13)
C7A N5A Au3 132.4(18)
N5A N6A C9A 106.4(17)
N5A N6A Au1 125.1(14)
C9A N6A Au1 128.4(18)
N5A C7A C19A 121(4)
N5A C7A C8A 104(2)
C19A C7A C8A 135(4)
C9A C8A C7A 108(2)
O10A C19A O9A 117(5)
O10A C19A C7A 116(5)
O9A C19A C7A 124(5)
C19A O9A C18A 124(4)
N6A C9A C8A 109(2)
N6A C9A C21A 125(3)
C8A C9A C21A 126(3)
C21A O11A C20A 112(3)
O12A C21A O11A 129(4)
O12A C21A C9A 122(4)
O11A C21A C9A 109(3)
N6B Au4 N1B 179.2(10)
N6B Au4 Au7 91.0(7)
N1B Au4 Au7 88.5(6)
N6B Au4 Au1 89.5(7)
N1B Au4 Au1 90.9(6)
Au7 Au4 Au1 178.51(6)
N6B Au4 Au5 119.3(7)
N1B Au4 Au5 60.1(6)
Au7 Au4 Au5 93.36(5)
Au1 Au4 Au5 87.54(4)
N3B Au5 N2B 179.2(9)
N3B Au5 Au2 90.3(6)
N2B Au5 Au2 89.1(6)
N3B Au5 Au8 93.1(6)
N2B Au5 Au8 87.5(6)
Au2 Au5 Au8 176.43(6)
N3B Au5 Au4 120.1(6)
N2B Au5 Au4 60.6(6)
Au2 Au5 Au4 92.75(4)
Au8 Au5 Au4 86.29(5)
N3B Au5 Au6 59.2(6)
N2B Au5 Au6 121.4(6)
Au2 Au5 Au6 90.28(5)
Au8 Au5 Au6 92.25(5)
Au4 Au5 Au6 60.91(4)
N4B Au6 N5B 177.5(9)
N4B Au6 Au3 87.0(7)
N5B Au6 Au3 92.9(6)
N4B Au6 Au9 94.4(7)
N5B Au6 Au9 85.6(6)
Au3 Au6 Au9 176.84(6)
N4B Au6 Au5 60.3(7)
N5B Au6 Au5 117.1(6)
Au3 Au6 Au5 90.03(5)
Au9 Au6 Au5 88.22(5)
C1B N1B N2B 110.4(17)
C1B N1B Au4 130.8(18)
N2B N1B Au4 118.5(13)
C3B C2B C1B 106.5(19)
N1B C1B C11B 126(3)
N1B C1B C2B 107(2)
C11B C1B C2B 127(3)
O1B C11B O2B 121(3)
O1B C11B C1B 117(4)
O2B C11B C1B 118(3)
C11B O1B C10B 120(4)
C3B N2B N1B 107.2(17)
C3B N2B Au5 132.7(18)
N1B N2B Au5 119.5(13)
N2B C3B C2B 109(2)
N2B C3B C13B 127(3)
C2B C3B C13B 124(3)
O4B C13B O3B 129(4)
O4B C13B C3B 123(3)
O3B C13B C3B 108(3)
C13B O3B C12B 114(3)
N4B N3B C4B 108.6(18)
N4B N3B Au5 121.1(14)
C4B N3B Au5 129.6(18)
C4B C5B C6B 110(2)
C5B C4B C15B 137(4)
C5B C4B N3B 104(2)
C15B C4B N3B 118(3)
C15B O5B C14B 112(3)
O6B C15B O5B 122(4)
O6B C15B C4B 132(4)
O5B C15B C4B 106(3)
C6B N4B N3B 107.4(19)
C6B N4B Au6 134(2)
N3B N4B Au6 118.0(15)
N4B C6B C5B 110(2)
N4B C6B C17B 122(3)
C5B C6B C17B 128(3)
C17B O7B C16B 119(4)
O8B C17B O7B 124(4)
O8B C17B C6B 125(4)
O7B C17B C6B 110(4)
C7B N5B N6B 113(2)
C7B N5B Au6 126(2)
N6B N5B Au6 121.1(15)
C9B C8B C7B 104.1(19)
N5B C7B C19B 131(3)
N5B C7B C8B 106(2)
C19B C7B C8B 123(3)
O10B C19B O9B 118(4)
O10B C19B C7B 120(4)
O9B C19B C7B 122(3)
C19B O9B C18B 115(5)
N5B N6B C9B 107.8(18)
N5B N6B Au4 120.7(15)
C9B N6B Au4 130.5(19)
C8B C9B N6B 109(2)
C8B C9B C21B 130(3)
N6B C9B C21B 121(3)
C21B O11B C20B 122(4)
O12B C21B O11B 123(4)
O12B C21B C9B 124(4)
O11B C21B C9B 112(3)
N6C Au7 N1C 175.5(10)
N6C Au7 Au4 91.2(7)
N1C Au7 Au4 93.3(7)
N6C Au7 Au8 120.1(9)
N1C Au7 Au8 60.9(8)
Au4 Au7 Au8 86.49(5)
N6C Au7 Au9 59.2(9)
N1C Au7 Au9 121.6(8)
Au4 Au7 Au9 87.02(6)
Au8 Au7 Au9 60.88(5)
N3C Au8 N2C 175.8(10)
N3C Au8 Au5 89.7(8)
N2C Au8 Au5 94.3(7)
N3C Au8 Au7 118.1(8)
N2C Au8 Au7 60.5(8)
Au5 Au8 Au7 93.71(5)
N4C Au9 N5C 175.4(12)
N4C Au9 Au6 87.5(8)
N5C Au9 Au6 96.3(7)
N4C Au9 Au7 118.2(9)
N5C Au9 Au7 59.1(8)
Au6 Au9 Au7 93.66(5)
C1C N1C N2C 108(2)
C1C N1C Au7 133(2)
N2C N1C Au7 118.9(16)
C3C N2C N1C 110(2)
C3C N2C Au8 130(2)
N1C N2C Au8 118.3(16)
N2C C3C C2C 106(2)
N2C C3C C13C 125(3)
C2C C3C C13C 129(3)
C1C C2C C3C 107(2)
N1C C1C C2C 110(3)
N1C C1C C11C 123(4)
C2C C1C C11C 127(4)
C13C O3C C12C 114(3)
O4C C13C O3C 126(3)
O4C C13C C3C 120(3)
O3C C13C C3C 113(3)
N4C N3C C4C 108(2)
N4C N3C Au8 121.0(19)
C4C N3C Au8 130(2)
C6C N4C N3C 108(2)
C6C N4C Au9 130(3)
N3C N4C Au9 119.6(19)
N4C C6C C5C 109(3)
N4C C6C C17C 127(5)
C5C C6C C17C 124(5)
C4C C5C C6C 109(3)
C5C C4C N3C 105(3)
C5C C4C C15C 134(4)
N3C C4C C15C 121(4)
C15C O5C C14C 109(4)
O6C C15C O5C 126(4)
O6C C15C C4C 124(3)
O5C C15C C4C 110(4)
O2C C11C O1C 122(5)
O2C C11C C1C 121(5)
O1C C11C C1C 116(5)
N6C N5C C7C 110(2)
N6C N5C Au9 120.1(18)
C7C N5C Au9 130(2)
N5C N6C C9C 109(2)
N5C N6C Au7 120.9(19)
C9C N6C Au7 128(2)
C21C C9C N6C 126(3)
C21C C9C C8C 127(3)
N6C C9C C8C 106(2)
C7C C8C C9C 109(2)
C8C C7C N5C 106(2)
C8C C7C C19C 132(3)
N5C C7C C19C 122(3)
C11C O1C C10C 110(4)
C17C O7C C16C 122(5)
C19C O9C C18C 114(5)
C21C O11C C20C 123(4)
O8C C17C O7C 120(6)
O8C C17C C6C 126(7)
O7C C17C C6C 112(6)
O10C C19C O9C 117(5)
O10C C19C C7C 129(3)
O9C C19C C7C 111(5)
O12C C21C O11C 118(4)
O12C C21C C9C 127(4)
O11C C21C C9C 116(3)
N1D Au10 N6D 174.3(9)
N1D Au10 Au13 93.4(6)
N6D Au10 Au13 92.2(6)
N3D Au11 N2D 175.4(10)
N3D Au11 Au14 96.4(7)
N2D Au11 Au14 88.2(7)
N3D Au11 Au12 60.7(5)
N2D Au11 Au12 119.6(6)
Au14 Au11 Au12 90.25(5)
N5D Au12 N4D 176.1(9)
N5D Au12 Au15 89.2(7)
N4D Au12 Au15 94.4(7)
N5D Au12 Au11 119.6(5)
N4D Au12 Au11 59.1(5)
Au15 Au12 Au11 90.21(5)
N3D N4D C6D 114(2)
N3D N4D Au12 119.0(16)
C6D N4D Au12 127.0(15)
N4D N3D C4D 106(2)
N4D N3D Au11 121.0(16)
C4D N3D Au11 132.8(15)
N3D C4D C5D 107.0(18)
N3D C4D C15D 117(2)
C5D C4D C15D 134(2)
C6D C5D C4D 107.9(18)
N4D C6D C5D 103.8(19)
N4D C6D C17D 129(3)
C5D C6D C17D 127(3)
O6D C15D O5D 109(2)
O6D C15D C4D 116(3)
O5D C15D C4D 109(3)
N6D N5D C7D 105(2)
N6D N5D Au12 124.2(16)
C7D N5D Au12 131.1(14)
N5D N6D C9D 115(2)
N5D N6D Au10 116.3(15)
C9D N6D Au10 128.7(14)
N5D C7D C8D 108.5(18)
N5D C7D C19D 122(3)
C8D C7D C19D 130(3)
C7D C8D C9D 108.3(17)
N6D C9D C8D 103.1(18)
N6D C9D C21D 125(2)
C8D C9D C21D 131(3)
N1D N2D C3D 107(2)
N1D N2D Au11 121.9(16)
C3D N2D Au11 131.2(16)
N2D N1D C1D 112(2)
N2D N1D Au10 119.2(16)
C1D N1D Au10 128.4(15)
C11D C1D N1D 133(3)
C11D C1D C2D 122(3)
N1D C1D C2D 104.9(18)
C3D C2D C1D 107.1(17)
N2D C3D C2D 108.8(19)
N2D C3D C13D 124(3)
C2D C3D C13D 127(3)
C11D O1D C10D 139(5)
O2D C11D C1D 136(4)
O2D C11D O1D 108(3)
C1D C11D O1D 116(5)
C13D O4D C12D 130(6)
O4D C13D O3D 114(5)
O4D C13D C3D 126(5)
O3D C13D C3D 114(5)
C15D O5D C14D 128(3)
C17D O7D C16D 121(4)
O8D C17D O7D 120(5)
O8D C17D C6D 128(5)
O7D C17D C6D 109(4)
C19D O9D C18D 120(3)
O10D C19D O9D 120(4)
O10D C19D C7D 119(4)
O9D C19D C7D 119(4)
C21D O11D C20D 119(3)
O12D C21D O11D 116(4)
O12D C21D C9D 122(4)
O11D C21D C9D 119(3)
N1E Au13 N6E 177.6(8)
N1E Au13 Au10 87.9(6)
N6E Au13 Au10 90.0(5)
N1E Au13 Au16 89.1(6)
N6E Au13 Au16 92.9(5)
Au10 Au13 Au16 176.88(6)
N1E Au13 Au14 59.7(5)
N6E Au13 Au14 118.9(4)
Au10 Au13 Au14 86.31(4)
Au16 Au13 Au14 91.45(5)
N2E Au14 N3E 179.0(8)
N2E Au14 Au11 93.3(6)
N3E Au14 Au11 86.3(6)
N2E Au14 Au17 87.4(6)
N3E Au14 Au17 93.0(6)
Au11 Au14 Au17 177.50(6)
N2E Au14 Au13 58.9(5)
N3E Au14 Au13 120.1(5)
Au11 Au14 Au13 93.92(5)
Au17 Au14 Au13 88.52(5)
N5E Au15 N4E 178.9(8)
N5E Au15 Au12 92.3(7)
N4E Au15 Au12 88.6(5)
N5E Au15 Au18 90.1(7)
N4E Au15 Au18 88.9(5)
Au12 Au15 Au18 177.08(6)
N1E N2E C3E 107.9(14)
N1E N2E Au14 121.4(13)
C3E N2E Au14 130.6(13)
C1E N1E N2E 108.5(14)
C1E N1E Au13 131.6(12)
N2E N1E Au13 119.8(12)
N1E C1E C2E 109.5(15)
N1E C1E C11E 127(2)
C2E C1E C11E 123(2)
C1E C2E C3E 104.7(16)
N2E C3E C2E 109.2(16)
N2E C3E C13E 122.9(18)
C2E C3E C13E 128(2)
C13E O3E C12E 134(3)
O4E C13E O3E 117(2)
O4E C13E C3E 126(2)
O3E C13E C3E 117(3)
C6E N4E N3E 109.0(19)
C6E N4E Au15 130.4(14)
N3E N4E Au15 120.6(15)
N4E N3E C4E 109.2(19)
N4E N3E Au14 119.6(15)
C4E N3E Au14 131.1(14)
C15E C4E N3E 126(2)
C15E C4E C5E 126(2)
N3E C4E C5E 107.8(17)
C4E C5E C6E 105.5(17)
N4E C6E C17E 126(2)
N4E C6E C5E 108.6(18)
C17E C6E C5E 126(2)
C15E O5E C14E 127(6)
O6E C15E O5E 108(3)
O6E C15E C4E 120(3)
O5E C15E C4E 127(3)
C17E O7E C16E 118(6)
C6E C17E O7E 127(4)
C6E C17E O8E 117(3)
O7E C17E O8E 114(4)
N5E N6E C9E 113.0(14)
N5E N6E Au13 120.7(12)
C9E N6E Au13 126.2(12)
N6E N5E C7E 107.2(14)
N6E N5E Au15 119.8(12)
C7E N5E Au15 132.7(13)
N5E C7E C8E 106.3(16)
N5E C7E C19E 120.2(18)
C8E C7E C19E 133.5(19)
C7E C8E C9E 111.0(18)
N6E C9E C8E 102.1(16)
N6E C9E C21E 128(2)
C8E C9E C21E 130(2)
C21E O11E C20E 118(3)
O12E C21E O11E 119(4)
O12E C21E C9E 115(2)
O11E C21E C9E 118(3)
C11E O1E C10E 117.0(19)
O2E C11E O1E 123.6(19)
O2E C11E C1E 128(3)
O1E C11E C1E 108(2)
C19E O9E C18E 117(3)
O10E C19E O9E 127(3)
O10E C19E C7E 121(2)
O9E C19E C7E 110(3)
N1F Au16 N6F 175.0(12)
N1F Au16 Au13 93.0(8)
N6F Au16 Au13 90.4(10)
N1F Au16 Au17 58.6(7)
N6F Au16 Au17 117.9(7)
Au13 Au16 Au17 88.45(5)
N2F Au17 N3F 174.9(12)
N2F Au17 Au14 96.0(8)
N3F Au17 Au14 88.5(9)
N2F Au17 Au18 119.6(7)
N3F Au17 Au18 58.0(7)
Au14 Au17 Au18 87.97(6)
N2F Au17 Au16 58.9(7)
N3F Au17 Au16 118.7(7)
Au14 Au17 Au16 91.51(6)
Au18 Au17 Au16 60.76(5)
N5F Au18 N4F 174.1(13)
N5F Au18 Au15 93.7(10)
N4F Au18 Au15 92.1(8)
N5F Au18 Au17 117.9(7)
N4F Au18 Au17 60.5(7)
Au15 Au18 Au17 92.47(5)
N2F N1F C1F 108.2(14)
N2F N1F Au16 120.7(17)
C1F N1F Au16 130.1(18)
C3F N2F N1F 109.9(14)
C3F N2F Au17 128.8(18)
N1F N2F Au17 121.3(17)
C13F C3F N2F 132(3)
C13F C3F C2F 119(3)
N2F C3F C2F 107.3(15)
C1F C2F C3F 106.4(13)
N1F C1F C2F 108.1(14)
N1F C1F C11F 123(2)
C2F C1F C11F 129(2)
N4F N3F C4F 109.0(14)
N4F N3F Au17 123.5(17)
C4F N3F Au17 127.4(18)
N3F N4F C6F 109.1(14)
N3F N4F Au18 117.8(17)
C6F N4F Au18 133.1(17)
N4F C6F C17F 123(3)
N4F C6F C5F 106.7(15)
C17F C6F C5F 129(3)
C4F C5F C6F 107.6(13)
N3F C4F C5F 107.6(14)
N3F C4F C15F 132(3)
C5F C4F C15F 121(3)
N6F N5F C7F 109.7(14)
N6F N5F Au18 122.7(16)
C7F N5F Au18 127.0(17)
N5F N6F C9F 109.0(14)
N5F N6F Au16 120.1(16)
C9F N6F Au16 130.5(17)
N6F C9F C8F 106.9(15)
N6F C9F C21F 122(2)
C8F C9F C21F 129(2)
C7F C8F C9F 106.9(13)
N5F C7F C8F 107.0(15)
N5F C7F C19F 127(3)
C8F C7F C19F 125(3)
C11F O1F C10F 138(4)
O2F C11F O1F 109(3)
O2F C11F C1F 131(3)
O1F C11F C1F 120(3)
C13F O3F C12F 140(4)
C3F C13F O3F 143(4)
C3F C13F O4F 115(3)
O3F C13F O4F 102(2)
C15F O5F C14F 128(4)
O6F C15F O5F 116(3)
O6F C15F C4F 130(3)
O5F C15F C4F 114(4)
C17F O7F C16F 135(4)
C6F C17F O8F 115(4)
C6F C17F O7F 119(5)
O8F C17F O7F 106(3)
C19F O9F C18F 118(5)
O9F C19F O10F 124(5)
O9F C19F C7F 116(3)
O10F C19F C7F 119(5)
C21F O11F C20F 115(4)
O12F C21F O11F 127(4)
O12F C21F C9F 117(2)
O11F C21F C9F 114(4)
N3J C2J N2J 122.1(15)
N3J C2J C11J 121(2)
N2J C2J C11J 117(2)
C2J N3J C3J 117.9(14)
N3J C3J N1J 119.5(13)
N3J C3J C16J 113(2)
N1J C3J C16J 128(2)
C1J N1J C3J 117.6(15)
N1J C1J N2J 121.8(15)
N1J C1J C6J 114(2)
N2J C1J C6J 123(2)
C1J N2J C2J 118.8(15)
C14J N6J C18J 117.6(19)
C14J N6J Pd3 122.0(18)
C18J N6J Pd3 120(2)
N6J C14J C15J 120(2)
C16J C15J C14J 120(2)
C15J C16J C17J 119.7(14)
C15J C16J C3J 113(2)
C17J C16J C3J 127(2)
C18J C17J C16J 120(2)
C17J C18J N6J 123(3)
C4J N4J C8J 122(2)
C4J N4J Pd1 120(2)
C8J N4J Pd1 118(2)
N4J C4J C5J 121(3)
C6J C5J C4J 119(2)
C7J C6J C5J 121.0(16)
C7J C6J C1J 121(3)
C5J C6J C1J 117(3)
C6J C7J C8J 121(2)
N4J C8J C7J 117(3)
C9J N5J C13J 121(3)
C9J N5J Pd2 120(3)
C13J N5J Pd2 119(2)
N5J C9J C10J 122(4)
C11J C10J C9J 117(3)
C12J C11J C10J 120(2)
C12J C11J C2J 122(3)
C10J C11J C2J 117(3)
C11J C12J C13J 120(3)
N5J C13J C12J 120(3)
N1K C3K N3K 120.0(11)
N1K C3K C16K 125(3)
N3K C3K C16K 115(3)
C3K N3K C2K 119.9(11)
N2K C2K N3K 119.9(11)
N2K C2K C11K 117(3)
N3K C2K C11K 123(3)
C2K N2K C1K 120.3(12)
N2K C1K N1K 119.1(12)
N2K C1K C6K 120(3)
N1K C1K C6K 121(3)
C3K N1K C1K 119.5(13)
C4K N4K C8K 118.7(14)
C4K N4K Pd4 123(2)
C8K N4K Pd4 118(2)
C7K C8K N4K 120.4(14)
C8K C7K C6K 120.2(15)
C7K C6K C5K 119.0(12)
C7K C6K C1K 120(3)
C5K C6K C1K 121(3)
C4K C5K C6K 120.1(14)
C5K C4K N4K 121.0(15)
C18K N6K C14K 119.1(13)
C18K N6K Pd6 121(2)
C14K N6K Pd6 119(2)
N6K C18K C17K 120.3(15)
C18K C17K C16K 120.7(15)
C17K C16K C15K 117.9(13)
C17K C16K C3K 125(3)
C15K C16K C3K 115(3)
C14K C15K C16K 120.5(14)
C15K C14K N6K 120.9(14)
C13K N5K C9K 119.9(13)
C13K N5K Pd5 118(2)
C9K N5K Pd5 121(2)
N5K C13K C12K 121.0(14)
C13K C12K C11K 119.6(14)
C10K C11K C12K 118.9(12)
C10K C11K C2K 118(3)
C12K C11K C2K 123(3)
C9K C10K C11K 120.9(15)
C10K C9K N5K 119.2(14)
C15L N2L C14L 119.2(13)
C15L N2L Pd4 117.7(19)
C14L N2L Pd4 123(2)
N2L C15L C16L 120.1(11)
C15L C16L C12L 119.9(12)
C13L C12L C16L 119.1(12)
C13L C12L C9L 124(2)
C16L C12L C9L 117(2)
C14L C13L C12L 120.1(12)
C13L C14L N2L 121.6(15)
C8L C9L C10L 114(2)
C8L C9L C12L 123(3)
C10L C9L C12L 123(3)
C11L C10L C9L 123(3)
C10L C11L C6L 121(2)
C7L C6L C11L 118(2)
C7L C6L C3L 123(3)
C11L C6L C3L 119(3)
C8L C7L C6L 122(2)
C7L C8L C9L 122(2)
C4L C3L C2L 116(2)
C4L C3L C6L 123(3)
C2L C3L C6L 121(3)
C5L C4L C3L 123(3)
C4L C5L N1L 117(3)
C1L N1L C5L 121(3)
C1L N1L Pd1 121(2)
C5L N1L Pd1 118(2)
N1L C1L C2L 123(2)
C1L C2L C3L 121(2)
C15M N2M C14M 118.8(17)
C15M N2M Pd5 117(2)
C14M N2M Pd5 123(2)
N2M C15M C16M 119.5(19)
C12M C16M C15M 122(3)
C16M C12M C13M 116(3)
C16M C12M C9M 124(3)
C13M C12M C9M 120(3)
C14M C13M C12M 122(2)
C13M C14M N2M 121.4(18)
C8M C9M C10M 113(2)
C8M C9M C12M 124(3)
C10M C9M C12M 123(3)
C11M C10M C9M 124(3)
C10M C11M C6M 120(3)
C7M C6M C11M 117(2)
C7M C6M C3M 121(3)
C11M C6M C3M 121(3)
C8M C7M C6M 123(3)
C7M C8M C9M 123(3)
C4M C3M C2M 115(2)
C4M C3M C6M 123(3)
C2M C3M C6M 122(3)
C5M C4M C3M 122(3)
C4M C5M N1M 122(3)
C5M N1M C1M 117(3)
C5M N1M Pd2 123(3)
C1M N1M Pd2 120(2)
C2M C1M N1M 120(3)
C1M C2M C3M 122(3)
C14N N2N C15N 120.7(19)
C14N N2N Pd6 117(2)
C15N N2N Pd6 121.5(19)
N2N C15N C16N 119.7(18)
N2N C14N C13N 120.4(15)
C15N C16N C12N 120.7(18)
C16N C12N C13N 118.5(15)
C16N C12N C9N 121(3)
C13N C12N C9N 121(3)
C14N C13N C12N 119.8(17)
C2N C3N C4N 113(2)
C2N C3N C6N 125(3)
C4N C3N C6N 123(3)
C5N C4N C3N 121(3)
C1N C2N C3N 126(3)
C4N C5N N1N 124(3)
C5N N1N C1N 112(2)
C5N N1N Pd3 125(2)
C1N N1N Pd3 123(2)
C2N C1N N1N 124(2)
C10N C9N C8N 114(3)
C10N C9N C12N 122(4)
C8N C9N C12N 123(4)
C11N C10N C9N 124(3)
C7N C8N C9N 120(4)
C10N C11N C6N 119(3)
C7N C6N C11N 111(2)
C7N C6N C3N 126(3)
C11N C6N C3N 122(3)
C8N C7N C6N 130(3)
N3O C2O N2O 120.1(11)
N3O C2O C11O 116(2)
N2O C2O C11O 124(2)
C3O N3O C2O 119.8(12)
N3O C3O N1O 120.2(11)
N3O C3O C16O 126(2)
N1O C3O C16O 113(2)
C1O N1O C3O 117.1(12)
N2O C1O N1O 121.7(12)
N2O C1O C6O 113(2)
N1O C1O C6O 125(2)
C1O N2O C2O 118.8(11)
C9O N5O C13O 120(2)
C9O N5O Pd8 122(2)
C13O N5O Pd8 118.0(19)
N5O C9O C10O 122(2)
C11O C10O C9O 117(2)
C12O C11O C10O 120(2)
C12O C11O C2O 119(3)
C10O C11O C2O 121(3)
C11O C12O C13O 122(2)
C12O C13O N5O 118(2)
C8O N4O C4O 122(2)
C8O N4O Pd7 117(2)
C4O N4O Pd7 120(2)
N4O C4O C5O 117(2)
C6O C5O C4O 121(2)
C5O C6O C7O 122(2)
C5O C6O C1O 123(3)
C7O C6O C1O 115(2)
C6O C7O C8O 117(2)
N4O C8O C7O 121(2)
C18O N6O C14O 121(2)
C18O N6O Pd9 121(2)
C14O N6O Pd9 118(2)
C15O C14O N6O 118(2)
C16O C15O C14O 121(3)
C15O C16O C17O 121(2)
C15O C16O C3O 125(3)
C17O C16O C3O 113(3)
C16O C17O C18O 118(2)
N6O C18O C17O 120(3)
C1P N1P C3P 113.1(11)
N3P C3P N1P 125.4(10)
N3P C3P C16P 117(2)
N1P C3P C16P 117(2)
C2P N3P C3P 113.2(11)
N3P C2P N2P 124.1(14)
N3P C2P C11P 119(2)
N2P C2P C11P 115(2)
C1P N2P C2P 113.5(13)
N1P C1P N2P 124.3(13)
N1P C1P C6P 118(2)
N2P C1P C6P 116(2)
C5P C6P C7P 117.2(10)
C5P C6P C1P 122(2)
C7P C6P C1P 120(2)
C8P C7P C6P 120.8(10)
N4P C8P C7P 118.6(11)
C8P N4P C4P 122.8(12)
C8P N4P Pd12 116.9(13)
C4P N4P Pd12 114.6(13)
N4P C4P C5P 117.1(12)
C4P C5P C6P 121.3(11)
C9P N5P C13P 123.6(10)
C9P N5P Pd11 116.6(12)
C13P N5P Pd11 116.3(11)
N5P C13P C12P 117.9(11)
C13P C12P C11P 121.6(10)
C12P C11P C10P 117.2(10)
C12P C11P C2P 124(2)
C10P C11P C2P 119(2)
C9P C10P C11P 120.7(10)
N5P C9P C10P 118.9(11)
C18P N6P C14P 122.1(11)
C18P N6P Pd10 115.5(12)
C14P N6P Pd10 114.6(13)
N6P C18P C17P 119.2(11)
C18P C17P C16P 120.6(11)
C15P C16P C17P 117.0(11)
C15P C16P C3P 120(2)
C17P C16P C3P 121(2)
C14P C15P C16P 121.0(11)
N6P C14P C15P 118.8(11)
C5Q N1Q C1Q 120(2)
C5Q N1Q Pd7 119.0(19)
C1Q N1Q Pd7 121(2)
C2Q C1Q N1Q 123(3)
C1Q C2Q C3Q 120(2)
C4Q C3Q C2Q 117.4(15)
C4Q C3Q C6Q 121(2)
C2Q C3Q C6Q 121(2)
C3Q C4Q C5Q 120(2)
N1Q C5Q C4Q 120(2)
C11Q C6Q C7Q 120.2(12)
C11Q C6Q C3Q 121(2)
C7Q C6Q C3Q 119(2)
C8Q C7Q C6Q 119.5(12)
C7Q C8Q C9Q 121.1(12)
C8Q C9Q C10Q 118.9(11)
C8Q C9Q C12Q 120(2)
C10Q C9Q C12Q 120(2)
C11Q C10Q C9Q 120.8(12)
C10Q C11Q C6Q 119.4(13)
C16Q C12Q C13Q 119.6(10)
C16Q C12Q C9Q 122(2)
C13Q C12Q C9Q 118(2)
C12Q C13Q C14Q 119.7(10)
N2Q C14Q C13Q 120.2(11)
C14Q N2Q C15Q 120.4(11)
C14Q N2Q Pd12 117.6(19)
C15Q N2Q Pd12 122(2)
N2Q C15Q C16Q 120.0(11)
C12Q C16Q C15Q 119.8(10)
C1R N1R C5R 119.3(14)
C1R N1R Pd8 121.6(16)
C5R N1R Pd8 118.4(18)
N1R C1R C2R 121.7(18)
C3R C2R C1R 118(2)
C2R C3R C4R 120.1(15)
C2R C3R C6R 119(2)
C4R C3R C6R 121(2)
C5R C4R C3R 118.2(19)
N1R C5R C4R 123(2)
C11R C6R C7R 118.4(11)
C11R C6R C3R 122(2)
C7R C6R C3R 120(2)
C8R C7R C6R 120.4(11)
C7R C8R C9R 121.0(11)
C8R C9R C10R 118.6(11)
C8R C9R C12R 122(2)
C10R C9R C12R 119(2)
C11R C10R C9R 120.7(11)
C10R C11R C6R 120.8(11)
C13R C12R C16R 119.0(10)
C13R C12R C9R 119(2)
C16R C12R C9R 122(2)
C12R C13R C14R 120.1(10)
N2R C14R C13R 119.9(11)
C15R N2R C14R 119.6(11)
C15R N2R Pd11 118.0(18)
C14R N2R Pd11 122.3(18)
N2R C15R C16R 120.2(11)
C12R C16R C15R 120.0(10)
C1S N1S C5S 119(3)
C1S N1S Pd9 122(2)
C5S N1S Pd9 119.0(19)
N1S C1S C2S 122(3)
N1S C5S C4S 117(3)
C1S C2S C3S 123(3)
C4S C3S C2S 110(2)
C4S C3S C6S 130(3)
C2S C3S C6S 120(2)
C5S C4S C3S 128(3)
C7S C6S C11S 118.7(10)
C7S C6S C3S 126(2)
C11S C6S C3S 116(2)
C8S C7S C6S 120.0(11)
C10S C11S C6S 120.2(10)
C7S C8S C9S 121.7(11)
C10S C9S C8S 117.0(9)
C10S C9S C12S 122(2)
C8S C9S C12S 121(2)
C11S C10S C9S 121.5(10)
C16S C12S C13S 116.9(10)
C16S C12S C9S 121(2)
C13S C12S C9S 122(2)
C14S C13S C12S 120.3(10)
C15S C16S C12S 120.5(10)
N2S C14S C13S 121.0(10)
C14S N2S C15S 119.1(9)
C14S N2S Pd10 120.0(10)
C15S N2S Pd10 120.6(10)
N2S C15S C16S 120.6(10)
N1T Pd1 N1L 176.6(12)
N1T Pd1 N4J 91.0(9)
N1L Pd1 N4J 90.7(11)
N1T Pd1 N2T 87.6(11)
N1L Pd1 N2T 90.8(9)
N4J Pd1 N2T 178.0(12)
C4T N1T C3T 105(4)
C4T N1T C1T 106(3)
C3T N1T C1T 111(4)
C4T N1T Pd1 119(3)
C3T N1T Pd1 113(3)
C1T N1T Pd1 103(3)
C6T N2T C2T 114(3)
C6T N2T C5T 107(3)
C2T N2T C5T 104(3)
C6T N2T Pd1 111(2)
C2T N2T Pd1 106(3)
C5T N2T Pd1 115(2)
N1T C1T C2T 113(4)
N2T C2T C1T 107(4)
N3T Pd2 N4T 87.1(16)
N3T Pd2 N1M 175.6(16)
N4T Pd2 N1M 90.7(12)
N3T Pd2 N5J 91.2(12)
N4T Pd2 N5J 177.5(16)
N1M Pd2 N5J 91.1(13)
C10T N3T C9T 105(5)
C10T N3T C7T 95(4)
C9T N3T C7T 110(4)
C10T N3T Pd2 117(4)
C9T N3T Pd2 117(4)
C7T N3T Pd2 111(3)
C8T N4T C12T 110(5)
C8T N4T C11T 105(4)
C12T N4T C11T 111(5)
C8T N4T Pd2 103(4)
C12T N4T Pd2 111(3)
C11T N4T Pd2 117(3)
N3T C7T C8T 103(4)
N4T C8T C7T 118(5)
N1N Pd3 N6J 89.7(12)
N1N Pd3 N6T 93.4(11)
N6J Pd3 N6T 176.3(12)
N1N Pd3 N5T 177.1(14)
N6J Pd3 N5T 90.0(10)
N6T Pd3 N5T 87.0(13)
C13T N5T C16T 110(4)
C13T N5T C15T 109(4)
C16T N5T C15T 107(4)
C13T N5T Pd3 106(3)
C16T N5T Pd3 109(3)
C15T N5T Pd3 115(3)
C17T N6T C14T 114(4)
C17T N6T C18T 106(4)
C14T N6T C18T 108(3)
C17T N6T Pd3 113(3)
C14T N6T Pd3 103(3)
C18T N6T Pd3 113(2)
N5T C13T C14T 105(4)
N6T C14T C13T 114(4)
N2U Pd4 N1U 85.2(17)
N2U Pd4 N4K 177.6(16)
N1U Pd4 N4K 92.5(10)
N2U Pd4 N2L 92.7(10)
N1U Pd4 N2L 175.5(18)
N4K Pd4 N2L 89.7(15)
C4U N1U C1U 123(7)
C4U N1U C3U 114(6)
C1U N1U C3U 94(6)
C4U N1U Pd4 106.3(16)
C1U N1U Pd4 112(5)
C3U N1U Pd4 106.0(16)
C5U N2U C6U 112(5)
C5U N2U C2U 117(5)
C6U N2U C2U 109(5)
C5U N2U Pd4 106.9(16)
C6U N2U Pd4 106.8(16)
C2U N2U Pd4 104(4)
N1U C1U C2U 100(7)
N2U C2U C1U 117(8)
N4U Pd5 N5K 177.1(15)
N4U Pd5 N3U 83.9(16)
N5K Pd5 N3U 93.2(10)
N4U Pd5 N2M 93.4(11)
N5K Pd5 N2M 89.5(15)
N3U Pd5 N2M 176.0(16)
C10U N3U C9U 115(6)
C10U N3U C7U 99(5)
C9U N3U C7U 119(6)
C10U N3U Pd5 107.3(16)
C9U N3U Pd5 107.3(16)
C7U N3U Pd5 109(4)
C12U N4U C11U 107(4)
C12U N4U C8U 120(5)
C11U N4U C8U 105(4)
C12U N4U Pd5 108.6(16)
C11U N4U Pd5 109.2(16)
C8U N4U Pd5 107(3)
N3U C7U C8U 102(5)
N4U C8U C7U 107(6)
N2N Pd6 N6U 94.2(11)
N2N Pd6 N5U 177.0(16)
N6U Pd6 N5U 82.8(17)
N2N Pd6 N6K 89.7(14)
N6U Pd6 N6K 175.7(16)
N5U Pd6 N6K 93.3(10)
C16U N5U C15U 111(6)
C16U N5U C13U 104(6)
C15U N5U C13U 116(5)
C16U N5U Pd6 107.3(17)
C15U N5U Pd6 107.3(16)
C13U N5U Pd6 111(4)
C17U N6U C14U 101(5)
C17U N6U C18U 118(5)
C14U N6U C18U 113(5)
C17U N6U Pd6 108.5(16)
C14U N6U Pd6 109(4)
C18U N6U Pd6 107.3(17)
N5U C13U C14U 104(5)
N6U C14U C13U 106(5)
N1V Pd7 N2V 84.2(11)
N1V Pd7 N1Q 176.4(11)
N2V Pd7 N1Q 92.3(8)
N1V Pd7 N4O 91.9(9)
N2V Pd7 N4O 176.1(11)
N1Q Pd7 N4O 91.6(11)
C3V N1V C4V 109(4)
C3V N1V C1V 109(3)
C4V N1V C1V 115(4)
C3V N1V Pd7 108.8(15)
C4V N1V Pd7 107.5(15)
C1V N1V Pd7 107(2)
C6V N2V C5V 109(3)
C6V N2V C2V 103(3)
C5V N2V C2V 115(3)
C6V N2V Pd7 109.3(15)
C5V N2V Pd7 108.3(15)
C2V N2V Pd7 112(2)
N1V C1V C2V 111(3)
N2V C2V C1V 104(3)
N4V Pd8 N3V 83.2(11)
N4V Pd8 N1R 93.8(9)
N3V Pd8 N1R 176.5(11)
N4V Pd8 N5O 175.2(11)
N3V Pd8 N5O 92.2(9)
N1R Pd8 N5O 90.8(11)
C10V N3V C9V 108(4)
C10V N3V C7V 104(3)
C9V N3V C7V 116(3)
C10V N3V Pd8 108.5(15)
C9V N3V Pd8 107.4(15)
C7V N3V Pd8 113(3)
C11V N4V C12V 105(3)
C11V N4V C8V 107(3)
C12V N4V C8V 120(3)
C11V N4V Pd8 109.9(15)
C12V N4V Pd8 108.5(15)
C8V N4V Pd8 106(2)
N3V C7V C8V 98(3)
N4V C8V C7V 113(3)
N1S Pd9 N5V 176.2(16)
N1S Pd9 N6V 93.3(10)
N5V Pd9 N6V 83.6(16)
N1S Pd9 N6O 91.1(13)
N5V Pd9 N6O 92.1(11)
N6V Pd9 N6O 175.2(14)
C15V N5V C16V 117(6)
C15V N5V C13V 96(5)
C16V N5V C13V 113(5)
C15V N5V Pd9 107.7(17)
C16V N5V Pd9 108.0(17)
C13V N5V Pd9 115(3)
C18V N6V C17V 114(5)
C18V N6V C14V 111(5)
C17V N6V C14V 106(5)
C18V N6V Pd9 108.1(16)
C17V N6V Pd9 107.6(16)
C14V N6V Pd9 111(4)
N5V C13V C14V 107(5)
N6V C14V C13V 115(5)
N6P Pd10 N2W 170.5(19)
N6P Pd10 N1W 104(2)
N2W Pd10 N1W 82(2)
N6P Pd10 N2S 81.5(16)
N2W Pd10 N2S 92(2)
N1W Pd10 N2S 173(2)
N5P Pd11 N4W 176.4(12)
N5P Pd11 N3W 94.2(9)
N4W Pd11 N3W 88.5(12)
N5P Pd11 N2R 84.7(12)
N4W Pd11 N2R 92.3(9)
N3W Pd11 N2R 173.8(17)
N4P Pd12 N5W 94.2(10)
N4P Pd12 N6W 176.3(14)
N5W Pd12 N6W 87.2(14)
N4P Pd12 N2Q 86.4(13)
N5W Pd12 N2Q 179.2(17)
N6W Pd12 N2Q 92.2(9)
C3W N1W C1W 110(2)
C3W N1W C4W 107.0(19)
C1W N1W C4W 108.4(19)
C3W N1W Pd10 110.8(17)
C1W N1W Pd10 105.1(16)
C4W N1W Pd10 116(5)
C5W N2W C6W 106.4(18)
C5W N2W C2W 107.8(19)
C6W N2W C2W 107.8(18)
C5W N2W Pd10 110.8(17)
C6W N2W Pd10 119(4)
C2W N2W Pd10 104.3(15)
N1W C1W C2W 98(3)
N2W C2W C1W 99(4)
C7W N3W C10W 93(5)
C7W N3W C9W 98.5(17)
C10W N3W C9W 128(4)
C7W N3W Pd11 106.9(17)
C10W N3W Pd11 111.9(18)
C9W N3W Pd11 112.2(18)
C12W N4W C8W 99.9(15)
C12W N4W C11W 107(4)
C8W N4W C11W 110(4)
C12W N4W Pd11 114.8(18)
C8W N4W Pd11 108.7(17)
C11W N4W Pd11 115.0(17)
N3W C7W C8W 113(3)
N4W C8W C7W 115(2)
C15W N5W C13W 94(5)
C15W N5W C16W 127(5)
C13W N5W C16W 102(5)
C15W N5W Pd12 111.7(18)
C13W N5W Pd12 105.8(17)
C16W N5W Pd12 111.2(17)
C18W N6W C14W 102(4)
C18W N6W C17W 108(4)
C14W N6W C17W 115(4)
C18W N6W Pd12 112.6(17)
C14W N6W Pd12 106.5(16)
C17W N6W Pd12 111.9(17)
N5W C13W C14W 109(3)
N6W C14W C13W 109(3)
O1Z N1Z O3Z 135(9)
O1Z N1Z O2Z 125(8)
O3Z N1Z O2Z 95(6)
O12Z N4Z O10Z 119(7)
O12Z N4Z O11Z 118(6)
O10Z N4Z O11Z 123(6)

loop_
_geom_bond_atom_site_label_1
_geom_bond_atom_site_label_2
_geom_bond_distance
Au1 N6A 1.996(19)
Au1 N1A 2.044(19)
Au1 Au4 3.223(3)
Au1 Au3 3.362(2)
Au1 Au2 3.375(2)
Au2 N3A 2.02(2)
Au2 N2A 2.025(19)
Au2 Au5 3.212(3)
Au3 N4A 1.98(2)
Au3 N5A 2.101(17)
Au3 Au6 3.189(3)
N2A C3A 1.33(3)
N2A N1A 1.35(3)
N1A C1A 1.35(4)
C1A C2A 1.37(3)
C1A C11A 1.41(4)
C2A C3A 1.40(3)
C3A C13A 1.46(4)
C13A O4A 1.26(4)
C13A O3A 1.26(4)
O1A C11A 1.30(4)
O1A C10A 1.56(3)
O2A C11A 1.26(4)
O3A C12A 1.57(9)
N4A N3A 1.35(3)
N4A C6A 1.37(4)
C6A C5A 1.35(4)
C6A C17A 1.46(4)
O7A C17A 1.36(4)
O7A C16A 1.46(5)
O8A C17A 1.22(4)
N3A C4A 1.37(4)
C4A C5A 1.40(4)
C4A C15A 1.44(4)
O5A C15A 1.33(4)
O5A C14A 1.43(4)
O6A C15A 1.25(4)
N5A N6A 1.32(3)
N5A C7A 1.36(4)
N6A C9A 1.35(3)
C7A C19A 1.38(5)
C7A C8A 1.39(4)
C8A C9A 1.36(4)
C18A O9A 1.45(5)
C19A O10A 1.26(5)
C19A O9A 1.26(5)
C9A C21A 1.50(5)
O11A C21A 1.32(4)
O11A C20A 1.52(5)
O12A C21A 1.22(4)
Au4 N6B 2.017(19)
Au4 N1B 2.032(17)
Au4 Au7 3.222(3)
Au4 Au5 3.359(2)
Au5 N3B 1.991(19)
Au5 N2B 2.003(18)
Au5 Au8 3.218(3)
Au5 Au6 3.375(2)
Au6 N4B 2.00(2)
Au6 N5B 2.069(19)
Au6 Au9 3.230(3)
N1B C1B 1.33(4)
N1B N2B 1.37(3)
C2B C3B 1.39(4)
C2B C1B 1.40(4)
C1B C11B 1.37(4)
C10B O1B 1.46(5)
C11B O1B 1.28(4)
C11B O2B 1.33(4)
N2B C3B 1.34(3)
C3B C13B 1.51(4)
C12B O3B 1.46(4)
C13B O4B 1.12(4)
C13B O3B 1.35(4)
N3B N4B 1.38(3)
N3B C4B 1.43(4)
C5B C4B 1.35(4)
C5B C6B 1.38(4)
C4B C15B 1.42(5)
O5B C15B 1.37(4)
O5B C14B 1.38(4)
O6B C15B 1.13(4)
N4B C6B 1.31(4)
C6B C17B 1.48(5)
O7B C17B 1.33(5)
O7B C16B 1.53(6)
O8B C17B 1.18(5)
N5B C7B 1.28(3)
N5B N6B 1.30(3)
C8B C9B 1.34(4)
C8B C7B 1.46(4)
C7B C19B 1.45(4)
C18B O9B 1.43(5)
C19B O10B 1.25(4)
C19B O9B 1.41(5)
N6B C9B 1.36(4)
C9B C21B 1.42(4)
O11B C21B 1.33(4)
O11B C20B 1.47(8)
O12B C21B 1.27(4)
Au7 N6C 2.01(2)
Au7 N1C 2.01(2)
Au7 Au8 3.344(3)
Au7 Au9 3.373(3)
Au8 N3C 1.98(2)
Au8 N2C 2.03(2)
Au9 N4C 1.98(2)
Au9 N5C 2.03(2)
N1C C1C 1.30(4)
N1C N2C 1.37(3)
N2C C3C 1.35(4)
C3C C2C 1.40(4)
C3C C13C 1.46(4)
C2C C1C 1.38(4)
C1C C11C 1.43(5)
O3C C13C 1.30(4)
O3C C12C 1.50(5)
O4C C13C 1.19(4)
N3C N4C 1.37(4)
N3C C4C 1.41(5)
N4C C6C 1.32(5)
C6C C5C 1.38(4)
C6C C17C 1.39(7)
C5C C4C 1.36(5)
C4C C15C 1.46(5)
O5C C15C 1.32(3)
O5C C14C 1.52(6)
O6C C15C 1.21(4)
C11C O2C 1.22(5)
C11C O1C 1.27(5)
N5C N6C 1.31(4)
N5C C7C 1.39(4)
N6C C9C 1.37(4)
C9C C21C 1.35(4)
C9C C8C 1.38(4)
C8C C7C 1.36(4)
C7C C19C 1.41(6)
O1C C10C 1.49(6)
O7C C17C 1.29(7)
O7C C16C 1.46(6)
O8C C17C 1.27(7)
O9C C19C 1.36(4)
O9C C18C 1.49(6)
O10C C19C 1.23(6)
O11C C21C 1.28(4)
O11C C20C 1.46(6)
O12C C21C 1.26(3)
Au10 N1D 2.04(2)
Au10 N6D 2.09(2)
Au10 Au13 3.212(2)
Au11 N3D 1.99(2)
Au11 N2D 2.00(2)
Au11 Au14 3.217(2)
Au11 Au12 3.358(2)
Au12 N5D 1.99(2)
Au12 N4D 2.07(2)
Au12 Au15 3.206(3)
N4D N3D 1.326(17)
N4D C6D 1.332(18)
N3D C4D 1.349(18)
C4D C5D 1.394(18)
C4D C15D 1.47(4)
C5D C6D 1.375(18)
C6D C17D 1.39(5)
C15D O6D 1.29(4)
C15D O5D 1.41(3)
N5D N6D 1.324(16)
N5D C7D 1.351(18)
N6D C9D 1.337(18)
C7D C8D 1.379(18)
C7D C19D 1.43(5)
C8D C9D 1.381(18)
C9D C21D 1.39(4)
N2D N1D 1.329(17)
N2D C3D 1.332(18)
N1D C1D 1.339(18)
C1D C11D 1.29(5)
C1D C2D 1.387(18)
C2D C3D 1.380(18)
C3D C13D 1.42(6)
O1D C11D 1.35(5)
O1D C10D 1.51(2)
O2D C11D 1.28(6)
O3D C13D 1.27(7)
O4D C13D 1.23(6)
O4D C12D 1.37(8)
O5D C14D 1.538(19)
O7D C17D 1.38(5)
O7D C16D 1.53(5)
O8D C17D 1.25(5)
O9D C19D 1.28(5)
O9D C18D 1.44(5)
O10D C19D 1.28(5)
O11D C21D 1.31(4)
O11D C20D 1.42(4)
O12D C21D 1.17(4)
Au13 N1E 1.980(14)
Au13 N6E 2.035(13)
Au13 Au16 3.225(3)
Au13 Au14 3.371(2)
Au14 N2E 1.983(14)
Au14 N3E 2.03(2)
Au14 Au17 3.221(3)
Au15 N5E 1.995(14)
Au15 N4E 2.037(19)
Au15 Au18 3.230(3)
N2E N1E 1.351(16)
N2E C3E 1.353(18)
N1E C1E 1.348(17)
C1E C2E 1.380(17)
C1E C11E 1.504(19)
C2E C3E 1.393(18)
C3E C13E 1.468(19)
O3E C13E 1.38(3)
O3E C12E 1.514(18)
O4E C13E 1.01(5)
N4E C6E 1.329(18)
N4E N3E 1.340(16)
N3E C4E 1.347(18)
C4E C15E 1.34(4)
C4E C5E 1.388(18)
C5E C6E 1.395(18)
C6E C17E 1.34(5)
O5E C15E 1.33(3)
O5E C14E 1.50(2)
O6E C15E 1.28(5)
O7E C17E 1.36(4)
O7E C16E 1.42(10)
O8E C17E 1.38(5)
N6E N5E 1.337(15)
N6E C9E 1.350(17)
N5E C7E 1.343(17)
C7E C8E 1.364(18)
C7E C19E 1.51(4)
C8E C9E 1.380(18)
C9E C21E 1.41(4)
O11E C21E 1.32(3)
O11E C20E 1.41(4)
O12E C21E 1.23(5)
O1E C11E 1.471(19)
O1E C10E 1.495(14)
O2E C11E 1.15(4)
O9E C19E 1.39(3)
O9E C18E 1.43(5)
O10E C19E 1.14(4)
Au16 N1F 1.977(15)
Au16 N6F 1.989(15)
Au16 Au17 3.372(3)
Au17 N2F 1.959(15)
Au17 N3F 1.980(15)
Au17 Au18 3.359(3)
Au18 N5F 1.972(15)
Au18 N4F 1.973(15)
N1F N2F 1.333(17)
N1F C1F 1.345(18)
N2F C3F 1.332(18)
C3F C13F 1.21(4)
C3F C2F 1.387(17)
C2F C1F 1.371(17)
C1F C11F 1.478(19)
N3F N4F 1.339(17)
N3F C4F 1.345(18)
N4F C6F 1.346(18)
C6F C17F 1.37(5)
C6F C5F 1.385(17)
C5F C4F 1.361(17)
C4F C15F 1.50(4)
N5F N6F 1.332(17)
N5F C7F 1.347(18)
N6F C9F 1.343(18)
C9F C8F 1.396(17)
C9F C21F 1.51(5)
C8F C7F 1.375(17)
C7F C19F 1.48(6)
O1F C11F 1.36(4)
O1F C10F 1.517(14)
O2F C11F 1.24(7)
O3F C13F 1.35(3)
O3F C12F 1.509(12)
O4F C13F 1.57(6)
O5F C15F 1.31(5)
O5F C14F 1.515(14)
O6F C15F 1.18(5)
O7F C17F 1.42(4)
O7F C16F 1.502(14)
O8F C17F 1.40(6)
O9F C19F 1.14(5)
O9F C18F 1.54(7)
O10F C19F 1.29(5)
O11F C21F 1.39(4)
O11F C20F 1.44(5)
O12F C21F 1.27(5)
C2J N3J 1.37(2)
C2J N2J 1.377(17)
C2J C11J 1.483(18)
N3J C3J 1.381(17)
C3J N1J 1.44(2)
C3J C16J 1.501(17)
N1J C1J 1.341(17)
C1J N2J 1.36(2)
C1J C6J 1.484(17)
N6J C14J 1.34(4)
N6J C18J 1.40(3)
N6J Pd3 2.025(17)
C14J C15J 1.37(3)
C15J C16J 1.36(4)
C16J C17J 1.37(4)
C17J C18J 1.27(4)
N4J C4J 1.34(4)
N4J C8J 1.35(4)
N4J Pd1 2.047(17)
C4J C5J 1.37(4)
C5J C6J 1.35(4)
C6J C7J 1.34(4)
C7J C8J 1.41(4)
N5J C9J 1.28(5)
N5J C13J 1.34(5)
N5J Pd2 2.07(2)
C9J C10J 1.40(5)
C10J C11J 1.37(4)
C11J C12J 1.34(4)
C12J C13J 1.38(4)
C3K N1K 1.37(2)
C3K N3K 1.369(17)
C3K C16K 1.501(16)
N3K C2K 1.37(2)
C2K N2K 1.366(17)
C2K C11K 1.498(16)
N2K C1K 1.37(2)
C1K N1K 1.381(17)
C1K C6K 1.502(16)
N4K C4K 1.36(4)
N4K C8K 1.36(4)
N4K Pd4 2.012(12)
C8K C7K 1.34(4)
C7K C6K 1.36(4)
C6K C5K 1.37(4)
C5K C4K 1.33(4)
N6K C18K 1.34(4)
N6K C14K 1.38(4)
N6K Pd6 2.001(12)
C18K C17K 1.35(4)
C17K C16K 1.35(3)
C16K C15K 1.40(3)
C15K C14K 1.31(3)
N5K C13K 1.33(4)
N5K C9K 1.37(4)
N5K Pd5 1.999(12)
C13K C12K 1.34(4)
C12K C11K 1.38(4)
C11K C10K 1.35(4)
C10K C9K 1.35(4)
N2L C15L 1.371(17)
N2L C14L 1.372(17)
N2L Pd4 2.026(19)
C15L C16L 1.38(2)
C16L C12L 1.386(17)
C12L C13L 1.380(17)
C12L C9L 1.516(17)
C13L C14L 1.34(3)
C9L C8L 1.42(4)
C9L C10L 1.44(4)
C10L C11L 1.30(4)
C11L C6L 1.42(4)
C6L C7L 1.37(4)
C6L C3L 1.507(18)
C7L C8L 1.34(4)
C3L C4L 1.40(4)
C3L C2L 1.42(4)
C4L C5L 1.39(5)
C5L N1L 1.40(4)
N1L C1L 1.33(4)
N1L Pd1 2.03(3)
C1L C2L 1.36(4)
N2M C15M 1.371(17)
N2M C14M 1.386(18)
N2M Pd5 2.02(3)
C15M C16M 1.404(19)
C16M C12M 1.395(19)
C12M C13M 1.396(19)
C12M C9M 1.495(19)
C13M C14M 1.36(3)
C9M C8M 1.43(5)
C9M C10M 1.44(5)
C10M C11M 1.34(4)
C11M C6M 1.42(4)
C6M C7M 1.39(4)
C6M C3M 1.488(18)
C7M C8M 1.34(5)
C3M C4M 1.38(4)
C3M C2M 1.44(4)
C4M C5M 1.32(5)
C5M N1M 1.37(4)
N1M C1M 1.42(4)
N1M Pd2 2.04(3)
C1M C2M 1.29(4)
N2N C14N 1.368(17)
N2N C15N 1.369(18)
N2N Pd6 1.99(2)
C15N C16N 1.390(18)
C14N C13N 1.39(3)
C16N C12N 1.392(17)
C12N C13N 1.397(18)
C12N C9N 1.510(18)
C3N C2N 1.38(4)
C3N C4N 1.47(4)
C3N C6N 1.486(19)
C4N C5N 1.36(4)
C2N C1N 1.30(4)
C5N N1N 1.43(4)
N1N C1N 1.45(4)
N1N Pd3 1.96(3)
C9N C10N 1.42(4)
C9N C8N 1.44(5)
C10N C11N 1.31(5)
C8N C7N 1.18(5)
C11N C6N 1.47(4)
C6N C7N 1.41(4)
C2O N3O 1.367(17)
C2O N2O 1.40(2)
C2O C11O 1.497(17)
N3O C3O 1.35(3)
C3O N1O 1.41(3)
C3O C16O 1.493(17)
N1O C1O 1.361(16)
C1O N2O 1.353(16)
C1O C6O 1.500(17)
N5O C9O 1.31(4)
N5O C13O 1.39(4)
N5O Pd8 2.04(2)
C9O C10O 1.38(4)
C10O C11O 1.37(4)
C11O C12O 1.34(4)
C12O C13O 1.36(4)
N4O C8O 1.33(4)
N4O C4O 1.35(4)
N4O Pd7 2.06(2)
C4O C5O 1.41(4)
C5O C6O 1.30(4)
C6O C7O 1.38(4)
C7O C8O 1.39(4)
N6O C18O 1.34(4)
N6O C14O 1.37(4)
N6O Pd9 2.04(2)
C14O C15O 1.36(4)
C15O C16O 1.34(4)
C16O C17O 1.36(4)
C17O C18O 1.38(4)
N1P C1P 1.385(16)
N1P C3P 1.428(16)
C3P N3P 1.426(16)
C3P C16P 1.520(15)
N3P C2P 1.388(16)
C2P N2P 1.400(16)
C2P C11P 1.541(15)
N2P C1P 1.397(16)
C1P C6P 1.534(15)
C6P C5P 1.375(16)
C6P C7P 1.386(16)
C7P C8P 1.355(14)
C8P N4P 1.327(15)
N4P C4P 1.347(16)
N4P Pd12 1.952(11)
C4P C5P 1.354(14)
N5P C9P 1.328(15)
N5P C13P 1.335(15)
N5P Pd11 1.948(11)
C13P C12P 1.357(14)
C12P C11P 1.370(16)
C11P C10P 1.394(16)
C10P C9P 1.345(14)
N6P C18P 1.336(15)
N6P C14P 1.345(16)
N6P Pd10 1.961(12)
C18P C17P 1.354(14)
C17P C16P 1.384(16)
C16P C15P 1.382(16)
C15P C14P 1.350(14)
N1Q C5Q 1.31(4)
N1Q C1Q 1.38(4)
N1Q Pd7 2.018(13)
C1Q C2Q 1.36(4)
C2Q C3Q 1.41(4)
C3Q C4Q 1.39(4)
C3Q C6Q 1.504(16)
C4Q C5Q 1.45(4)
C6Q C11Q 1.399(17)
C6Q C7Q 1.404(17)
C7Q C8Q 1.387(16)
C8Q C9Q 1.393(15)
C9Q C10Q 1.402(16)
C9Q C12Q 1.513(16)
C10Q C11Q 1.393(17)
C12Q C16Q 1.395(16)
C12Q C13Q 1.395(16)
C13Q C14Q 1.402(16)
C14Q N2Q 1.374(16)
N2Q C15Q 1.380(16)
N2Q Pd12 2.013(12)
C15Q C16Q 1.402(16)
N1R C1R 1.35(4)
N1R C5R 1.36(4)
N1R Pd8 2.011(18)
C1R C2R 1.44(4)
C2R C3R 1.38(4)
C3R C4R 1.42(4)
C3R C6R 1.520(16)
C4R C5R 1.39(3)
C6R C11R 1.405(16)
C6R C7R 1.406(16)
C7R C8R 1.38(2)
C8R C9R 1.397(16)
C9R C10R 1.403(16)
C9R C12R 1.528(16)
C10R C11R 1.37(2)
C12R C13R 1.396(16)
C12R C16R 1.397(16)
C13R C14R 1.401(16)
C14R N2R 1.382(16)
N2R C15R 1.381(16)
N2R Pd11 2.022(12)
C15R C16R 1.399(16)
N1S C1S 1.361(19)
N1S C5S 1.369(19)
N1S Pd9 1.987(17)
C1S C2S 1.36(4)
C5S C4S 1.380(19)
C2S C3S 1.410(19)
C3S C4S 1.40(4)
C3S C6S 1.496(16)
C6S C7S 1.408(16)
C6S C11S 1.409(16)
C7S C8S 1.372(15)
C11S C10S 1.382(15)
C8S C9S 1.421(15)
C9S C10S 1.414(15)
C9S C12S 1.524(12)
C12S C16S 1.403(12)
C12S C13S 1.411(12)
C13S C14S 1.395(11)
C16S C15S 1.401(11)
C14S N2S 1.378(12)
N2S C15S 1.383(12)
N2S Pd10 2.024(9)
Pd1 N1T 2.03(3)
Pd1 N2T 2.06(3)
N1T C4T 1.458(19)
N1T C3T 1.461(19)
N1T C1T 1.467(19)
N2T C6T 1.462(19)
N2T C2T 1.470(19)
N2T C5T 1.473(19)
C1T C2T 1.52(2)
Pd2 N3T 2.00(4)
Pd2 N4T 2.03(4)
N3T C10T 1.46(2)
N3T C9T 1.47(2)
N3T C7T 1.475(19)
N4T C8T 1.45(2)
N4T C12T 1.462(19)
N4T C11T 1.46(2)
C7T C8T 1.52(2)
Pd3 N6T 2.04(3)
Pd3 N5T 2.07(3)
N5T C13T 1.46(2)
N5T C16T 1.462(19)
N5T C15T 1.47(2)
N6T C17T 1.459(19)
N6T C14T 1.463(19)
N6T C18T 1.463(19)
C13T C14T 1.52(2)
Pd4 N2U 2.004(18)
Pd4 N1U 2.009(19)
N1U C4U 1.46(2)
N1U C1U 1.46(2)
N1U C3U 1.46(2)
N2U C5U 1.456(19)
N2U C6U 1.462(19)
N2U C2U 1.47(2)
C1U C2U 1.53(2)
Pd5 N4U 1.992(18)
Pd5 N3U 2.003(19)
N3U C10U 1.45(2)
N3U C9U 1.45(2)
N3U C7U 1.46(2)
N4U C12U 1.44(2)
N4U C11U 1.446(19)
N4U C8U 1.46(2)
C7U C8U 1.53(2)
Pd6 N6U 1.993(19)
Pd6 N5U 1.997(19)
N5U C16U 1.46(2)
N5U C15U 1.46(2)
N5U C13U 1.47(2)
N6U C17U 1.446(19)
N6U C14U 1.46(2)
N6U C18U 1.46(2)
C13U C14U 1.52(2)
Pd7 N1V 2.000(17)
Pd7 N2V 2.008(16)
N1V C3V 1.452(19)
N1V C4V 1.456(19)
N1V C1V 1.480(19)
N2V C6V 1.439(19)
N2V C5V 1.447(19)
N2V C2V 1.459(19)
C1V C2V 1.52(2)
Pd8 N4V 1.998(17)
Pd8 N3V 2.006(17)
N3V C10V 1.447(19)
N3V C9V 1.461(19)
N3V C7V 1.465(19)
N4V C11V 1.437(18)
N4V C12V 1.457(19)
N4V C8V 1.471(19)
C7V C8V 1.52(2)
Pd9 N5V 1.998(19)
Pd9 N6V 2.005(18)
N5V C15V 1.45(2)
N5V C16V 1.45(2)
N5V C13V 1.46(2)
N6V C18V 1.44(2)
N6V C17V 1.45(2)
N6V C14V 1.45(2)
C13V C14V 1.52(2)
Pd10 N2W 2.007(19)
Pd10 N1W 2.013(19)
Pd11 N4W 1.985(18)
Pd11 N3W 2.006(19)
Pd12 N5W 2.009(19)
Pd12 N6W 2.012(18)
N1W C3W 1.46(2)
N1W C1W 1.47(2)
N1W C4W 1.48(2)
N2W C5W 1.47(2)
N2W C6W 1.476(19)
N2W C2W 1.49(2)
C1W C2W 1.53(2)
N3W C7W 1.449(19)
N3W C10W 1.46(2)
N3W C9W 1.46(2)
N4W C12W 1.438(19)
N4W C8W 1.441(19)
N4W C11W 1.443(19)
C7W C8W 1.52(2)
N5W C15W 1.46(2)
N5W C13W 1.46(2)
N5W C16W 1.46(2)
N6W C18W 1.456(19)
N6W C14W 1.459(19)
N6W C17W 1.465(19)
C13W C14W 1.53(2)
N1Z O1Z 1.05(8)
N1Z O3Z 1.36(8)
N1Z O2Z 1.44(7)
N4Z O12Z 1.21(7)
N4Z O10Z 1.28(7)
N4Z O11Z 1.61(7)

loop_
_geom_torsion_atom_site_label_1
_geom_torsion_atom_site_label_2
_geom_torsion_atom_site_label_3
_geom_torsion_atom_site_label_4
_geom_torsion
N6A Au1 Au2 N3A 3.6(11)
N1A Au1 Au2 N3A -179.1(11)
Au4 Au1 Au2 N3A -89.6(8)
Au3 Au1 Au2 N3A 0.2(8)
N6A Au1 Au2 N2A -170.4(11)
N1A Au1 Au2 N2A 6.9(11)
Au4 Au1 Au2 N2A 96.4(8)
Au3 Au1 Au2 N2A -173.7(8)
N6A Au1 Au2 Au5 94.1(8)
N1A Au1 Au2 Au5 -88.6(8)
Au4 Au1 Au2 Au5 0.82(4)
Au3 Au1 Au2 Au5 90.69(5)
N6A Au1 Au3 N4A -171.7(11)
N1A Au1 Au3 N4A 5.5(11)
Au4 Au1 Au3 N4A 96.9(8)
Au2 Au1 Au3 N4A 4.9(8)
N6A Au1 Au3 N5A 3.1(10)
N1A Au1 Au3 N5A -179.6(10)
Au4 Au1 Au3 N5A -88.3(6)
Au2 Au1 Au3 N5A 179.7(6)
N6A Au1 Au3 Au6 93.0(8)
N1A Au1 Au3 Au6 -89.7(8)
Au4 Au1 Au3 Au6 1.62(4)
Au2 Au1 Au3 Au6 -90.42(5)
N3A Au2 N2A C3A 93(11)
Au5 Au2 N2A C3A -97(3)
Au1 Au2 N2A C3A 178(3)
N3A Au2 N2A N1A -95(11)
Au5 Au2 N2A N1A 74.6(19)
Au1 Au2 N2A N1A -10.4(16)
C3A N2A N1A C1A -5(3)
Au2 N2A N1A C1A -178(2)
C3A N2A N1A Au1 -169.7(19)
Au2 N2A N1A Au1 17(3)
N6A Au1 N1A C1A -98(22)
Au4 Au1 N1A C1A 96(3)
Au3 Au1 N1A C1A -172(2)
Au2 Au1 N1A C1A -171(3)
N6A Au1 N1A N2A 63(22)
Au4 Au1 N1A N2A -102.7(19)
Au3 Au1 N1A N2A -11(2)
Au2 Au1 N1A N2A -10.4(16)
N2A N1A C1A C2A 0(4)
Au1 N1A C1A C2A 163(2)
N2A N1A C1A C11A -174(3)
Au1 N1A C1A C11A -12(5)
N1A C1A C2A C3A 4(4)
C11A C1A C2A C3A 178(4)
N1A N2A C3A C2A 8(3)
Au2 N2A C3A C2A 179(2)
N1A N2A C3A C13A 178(3)
Au2 N2A C3A C13A -10(5)
C1A C2A C3A N2A -7(4)
C1A C2A C3A C13A -177(3)
N2A C3A C13A O4A -11(5)
C2A C3A C13A O4A 157(3)
N2A C3A C13A O3A 167(3)
C2A C3A C13A O3A -25(5)
O4A C13A O3A C12A -3(8)
C3A C13A O3A C12A 180(5)
C10A O1A C11A O2A -11(5)
C10A O1A C11A C1A 177(3)
N1A C1A C11A O2A 156(3)
C2A C1A C11A O2A -18(6)
N1A C1A C11A O1A -32(5)
C2A C1A C11A O1A 154(4)
N5A Au3 N4A N3A -86(11)
Au6 Au3 N4A N3A 79(2)
Au1 Au3 N4A N3A -13(2)
N5A Au3 N4A C6A 94(11)
Au6 Au3 N4A C6A -100(3)
Au1 Au3 N4A C6A 167(2)
N3A N4A C6A C5A -3(4)
Au3 N4A C6A C5A 177(2)
N3A N4A C6A C17A 175(3)
Au3 N4A C6A C17A -6(5)
C16A O7A C17A O8A -5(6)
C16A O7A C17A C6A -179(3)
C5A C6A C17A O8A 168(4)
N4A C6A C17A O8A -10(6)
C5A C6A C17A O7A -18(6)
N4A C6A C17A O7A 164(3)
C6A N4A N3A C4A -6(4)
Au3 N4A N3A C4A 174(2)
C6A N4A N3A Au2 -167(2)
Au3 N4A N3A Au2 13(3)
N2A Au2 N3A N4A 74(11)
Au5 Au2 N3A N4A -96(2)
Au1 Au2 N3A N4A -8(2)
N2A Au2 N3A C4A -82(11)
Au5 Au2 N3A C4A 108(3)
Au1 Au2 N3A C4A -164(3)
N4A N3A C4A C5A 12(4)
Au2 N3A C4A C5A 171(2)
N4A N3A C4A C15A 169(3)
Au2 N3A C4A C15A -33(5)
N4A C6A C5A C4A 11(4)
C17A C6A C5A C4A -167(4)
N3A C4A C5A C6A -14(4)
C15A C4A C5A C6A -167(4)
C14A O5A C15A O6A -5(5)
C14A O5A C15A C4A -177(3)
N3A C4A C15A O6A 2(6)
C5A C4A C15A O6A 152(4)
N3A C4A C15A O5A 174(3)
C5A C4A C15A O5A -37(6)
N4A Au3 N5A N6A 71(11)
Au6 Au3 N5A N6A -94.4(16)
Au1 Au3 N5A N6A -4.4(14)
N4A Au3 N5A C7A -110(10)
Au6 Au3 N5A C7A 85(3)
Au1 Au3 N5A C7A 175(3)
C7A N5A N6A C9A 5(3)
Au3 N5A N6A C9A -175.3(18)
C7A N5A N6A Au1 -171(2)
Au3 N5A N6A Au1 8(3)
N1A Au1 N6A N5A -81(22)
Au4 Au1 N6A N5A 85(2)
Au3 Au1 N6A N5A -5.2(17)
Au2 Au1 N6A N5A -9(2)
N1A Au1 N6A C9A 103(22)
Au4 Au1 N6A C9A -91(2)
Au3 Au1 N6A C9A 179(3)
Au2 Au1 N6A C9A 175(2)
N6A N5A C7A C19A 178(4)
Au3 N5A C7A C19A -1(6)
N6A N5A C7A C8A -4(4)
Au3 N5A C7A C8A 177(2)
N5A C7A C8A C9A 1(4)
C19A C7A C8A C9A 179(5)
N5A C7A C19A O10A 163(4)
C8A C7A C19A O10A -15(8)
N5A C7A C19A O9A 0(8)
C8A C7A C19A O9A -178(5)
O10A C19A O9A C18A 26(7)
C7A C19A O9A C18A -172(4)
N5A N6A C9A C8A -4(3)
Au1 N6A C9A C8A 172(2)
N5A N6A C9A C21A 174(3)
Au1 N6A C9A C21A -10(5)
C7A C8A C9A N6A 2(4)
C7A C8A C9A C21A -176(4)
C20A O11A C21A O12A 6(6)
C20A O11A C21A C9A 178(3)
N6A C9A C21A O12A -18(6)
C8A C9A C21A O12A 160(4)
N6A C9A C21A O11A 170(3)
C8A C9A C21A O11A -12(5)
N6A Au1 Au4 N6B -1.4(9)
N1A Au1 Au4 N6B 178.0(9)
Au3 Au1 Au4 N6B 58.0(7)
Au2 Au1 Au4 N6B 118.6(7)
N6A Au1 Au4 N1B 179.2(8)
N1A Au1 Au4 N1B -1.4(9)
Au3 Au1 Au4 N1B -121.3(6)
Au2 Au1 Au4 N1B -60.8(6)
N6A Au1 Au4 Au7 112(2)
N1A Au1 Au4 Au7 -68(2)
Au3 Au1 Au4 Au7 172(50)
Au2 Au1 Au4 Au7 -128(2)
N6A Au1 Au4 Au5 -120.7(6)
N1A Au1 Au4 Au5 58.7(6)
Au3 Au1 Au4 Au5 -61.32(4)
Au2 Au1 Au4 Au5 -0.79(4)
N3A Au2 Au5 N3B -1.8(10)
N2A Au2 Au5 N3B 179.1(9)
Au1 Au2 Au5 N3B -120.9(6)
N3A Au2 Au5 N2B 178.8(9)
N2A Au2 Au5 N2B -0.3(9)
Au1 Au2 Au5 N2B 59.7(6)
N3A Au2 Au5 Au8 -167.4(11)
N2A Au2 Au5 Au8 13.5(11)
Au1 Au2 Au5 Au8 73.5(8)
N3A Au2 Au5 Au4 118.3(7)
N2A Au2 Au5 Au4 -60.8(6)
Au1 Au2 Au5 Au4 -0.79(4)
N3A Au2 Au5 Au6 57.4(7)
N2A Au2 Au5 Au6 -121.7(6)
Au1 Au2 Au5 Au6 -61.68(5)
N6B Au4 Au5 N3B 4.7(11)
N1B Au4 Au5 N3B -174.7(10)
Au7 Au4 Au5 N3B -88.4(7)
Au1 Au4 Au5 N3B 92.8(7)
N6B Au4 Au5 N2B -174.6(11)
N1B Au4 Au5 N2B 5.9(10)
Au7 Au4 Au5 N2B 92.3(7)
Au1 Au4 Au5 N2B -86.5(7)
N6B Au4 Au5 Au2 -87.3(8)
N1B Au4 Au5 Au2 93.3(7)
Au7 Au4 Au5 Au2 179.64(5)
Au1 Au4 Au5 Au2 0.83(4)
N6B Au4 Au5 Au8 96.2(8)
N1B Au4 Au5 Au8 -83.3(7)
Au7 Au4 Au5 Au8 3.08(5)
Au1 Au4 Au5 Au8 -175.73(5)
N6B Au4 Au5 Au6 1.5(8)
N1B Au4 Au5 Au6 -177.9(7)
Au7 Au4 Au5 Au6 -91.58(5)
Au1 Au4 Au5 Au6 89.62(5)
N4A Au3 Au6 N4B -0.4(10)
N5A Au3 Au6 N4B 178.5(9)
Au1 Au3 Au6 N4B 118.1(7)
N4A Au3 Au6 N5B -177.8(9)
N5A Au3 Au6 N5B 1.0(8)
Au1 Au3 Au6 N5B -59.4(6)
N4A Au3 Au6 Au9 -117.0(12)
N5A Au3 Au6 Au9 61.9(11)
Au1 Au3 Au6 Au9 1.5(10)
N4A Au3 Au6 Au5 -60.7(7)
N5A Au3 Au6 Au5 118.2(5)
Au1 Au3 Au6 Au5 57.79(5)
N3B Au5 Au6 N4B 6.0(11)
N2B Au5 Au6 N4B -173.3(11)
Au2 Au5 Au6 N4B -84.2(8)
Au8 Au5 Au6 N4B 98.3(8)
Au4 Au5 Au6 N4B -177.2(8)
N3B Au5 Au6 N5B -174.2(10)
N2B Au5 Au6 N5B 6.5(10)
Au2 Au5 Au6 N5B 95.6(7)
Au8 Au5 Au6 N5B -81.9(7)
Au4 Au5 Au6 N5B 2.6(7)
N3B Au5 Au6 Au3 92.5(8)
N2B Au5 Au6 Au3 -86.8(7)
Au2 Au5 Au6 Au3 2.26(4)
Au8 Au5 Au6 Au3 -175.22(5)
Au4 Au5 Au6 Au3 -90.73(5)
N3B Au5 Au6 Au9 -90.1(8)
N2B Au5 Au6 Au9 90.6(7)
Au2 Au5 Au6 Au9 179.64(5)
Au8 Au5 Au6 Au9 2.15(5)
Au4 Au5 Au6 Au9 86.64(5)
N6B Au4 N1B C1B 138(89)
Au7 Au4 N1B C1B 84(3)
Au1 Au4 N1B C1B -95(3)
Au5 Au4 N1B C1B 179(3)
N6B Au4 N1B N2B -49(85)
Au7 Au4 N1B N2B -103.3(17)
Au1 Au4 N1B N2B 78.0(17)
Au5 Au4 N1B N2B -8.6(14)
N2B N1B C1B C11B -176(3)
Au4 N1B C1B C11B -3(5)
N2B N1B C1B C2B -3(4)
Au4 N1B C1B C2B 170(2)
C3B C2B C1B N1B 4(4)
C3B C2B C1B C11B 177(4)
N1B C1B C11B O1B 170(3)
C2B C1B C11B O1B -2(6)
N1B C1B C11B O2B -31(6)
C2B C1B C11B O2B 158(3)
O2B C11B O1B C10B 6(6)
C1B C11B O1B C10B 164(4)
C1B N1B N2B C3B 1(3)
Au4 N1B N2B C3B -173.0(19)
C1B N1B N2B Au5 -171(2)
Au4 N1B N2B Au5 14(2)
N3B Au5 N2B C3B 43(75)
Au2 Au5 N2B C3B 87(3)
Au8 Au5 N2B C3B -92(3)
Au4 Au5 N2B C3B -179(100)
Au6 Au5 N2B C3B 177(2)
N3B Au5 N2B N1B -146(81)
Au2 Au5 N2B N1B -102.5(17)
Au8 Au5 N2B N1B 78.4(17)
Au4 Au5 N2B N1B -8.8(15)
Au6 Au5 N2B N1B -13(2)
N1B N2B C3B C2B 1(3)
Au5 N2B C3B C2B 173(2)
N1B N2B C3B C13B 178(3)
Au5 N2B C3B C13B -10(5)
C1B C2B C3B N2B -3(4)
C1B C2B C3B C13B 180(3)
N2B C3B C13B O4B 165(4)
C2B C3B C13B O4B -19(6)
N2B C3B C13B O3B -11(5)
C2B C3B C13B O3B 165(3)
O4B C13B O3B C12B 8(6)
C3B C13B O3B C12B -177(3)
N2B Au5 N3B N4B 125(74)
Au2 Au5 N3B N4B 81.3(19)
Au8 Au5 N3B N4B -99.6(19)
Au4 Au5 N3B N4B -12(2)
Au6 Au5 N3B N4B -8.8(16)
N2B Au5 N3B C4B -44(75)
Au2 Au5 N3B C4B -88(3)
Au8 Au5 N3B C4B 92(3)
Au4 Au5 N3B C4B 179(3)
Au6 Au5 N3B C4B -178(3)
C6B C5B C4B C15B -172(5)
C6B C5B C4B N3B -5(4)
N4B N3B C4B C5B 4(4)
Au5 N3B C4B C5B 174(2)
N4B N3B C4B C15B 174(3)
Au5 N3B C4B C15B -16(5)
C14B O5B C15B O6B 3(6)
C14B O5B C15B C4B -176(3)
C5B C4B C15B O6B 155(5)
N3B C4B C15B O6B -11(7)
C5B C4B C15B O5B -26(7)
N3B C4B C15B O5B 168(3)
C4B N3B N4B C6B -1(3)
Au5 N3B N4B C6B -172(2)
C4B N3B N4B Au6 -174(2)
Au5 N3B N4B Au6 15(3)
N5B Au6 N4B C6B 176(100)
Au3 Au6 N4B C6B 89(3)
Au9 Au6 N4B C6B -94(3)
Au5 Au6 N4B C6B -180(100)
N5B Au6 N4B N3B -12(24)
Au3 Au6 N4B N3B -100.2(19)
Au9 Au6 N4B N3B 77.0(19)
Au5 Au6 N4B N3B -8.4(16)
N3B N4B C6B C5B -2(4)
Au6 N4B C6B C5B 170(2)
N3B N4B C6B C17B 174(3)
Au6 N4B C6B C17B -14(6)
C4B C5B C6B N4B 5(5)
C4B C5B C6B C17B -171(4)
C16B O7B C17B O8B -15(7)
C16B O7B C17B C6B 176(4)
N4B C6B C17B O8B -6(7)
C5B C6B C17B O8B 169(4)
N4B C6B C17B O7B 162(4)
C5B C6B C17B O7B -23(6)
N4B Au6 N5B C7B 172(47)
Au3 Au6 N5B C7B -100(3)
Au9 Au6 N5B C7B 83(3)
Au5 Au6 N5B C7B 168(3)
N4B Au6 N5B N6B -5(24)
Au3 Au6 N5B N6B 82(2)
Au9 Au6 N5B N6B -95(2)
Au5 Au6 N5B N6B -9(2)
N6B N5B C7B C19B 179(4)
Au6 N5B C7B C19B 2(6)
N6B N5B C7B C8B -5(4)
Au6 N5B C7B C8B 177(2)
C9B C8B C7B N5B 6(4)
C9B C8B C7B C19B -179(4)
N5B C7B C19B O10B -3(7)
C8B C7B C19B O10B -177(4)
N5B C7B C19B O9B 174(4)
C8B C7B C19B O9B -1(6)
O10B C19B O9B C18B -15(7)
C7B C19B O9B C18B 168(5)
C7B N5B N6B C9B 3(4)
Au6 N5B N6B C9B -179(2)
C7B N5B N6B Au4 -167(2)
Au6 N5B N6B Au4 11(3)
N1B Au4 N6B N5B 32(86)
Au7 Au4 N6B N5B 86(2)
Au1 Au4 N6B N5B -95(2)
Au5 Au4 N6B N5B -8(2)
N1B Au4 N6B C9B -135(89)
Au7 Au4 N6B C9B -81(3)
Au1 Au4 N6B C9B 98(3)
Au5 Au4 N6B C9B -175(2)
C7B C8B C9B N6B -4(4)
C7B C8B C9B C21B -180(4)
N5B N6B C9B C8B 1(4)
Au4 N6B C9B C8B 170(2)
N5B N6B C9B C21B 177(3)
Au4 N6B C9B C21B -15(5)
C20B O11B C21B O12B 2(7)
C20B O11B C21B C9B 170(5)
C8B C9B C21B O12B 154(4)
N6B C9B C21B O12B -21(6)
C8B C9B C21B O11B -13(6)
N6B C9B C21B O11B 171(3)
N6B Au4 Au7 N6C -2.3(11)
N1B Au4 Au7 N6C 177.1(10)
Au1 Au4 Au7 N6C -116(2)
Au5 Au4 Au7 N6C 117.2(9)
N6B Au4 Au7 N1C 177.1(10)
N1B Au4 Au7 N1C -3.5(10)
Au1 Au4 Au7 N1C 63(2)
Au5 Au4 Au7 N1C -63.5(7)
N6B Au4 Au7 Au8 -122.4(7)
N1B Au4 Au7 Au8 57.0(6)
Au1 Au4 Au7 Au8 124(2)
Au5 Au4 Au7 Au8 -2.96(5)
N6B Au4 Au7 Au9 -61.4(7)
N1B Au4 Au7 Au9 118.0(6)
Au1 Au4 Au7 Au9 -175(50)
Au5 Au4 Au7 Au9 58.02(5)
N3B Au5 Au8 N3C -1.2(11)
N2B Au5 Au8 N3C 178.2(10)
Au2 Au5 Au8 N3C 164.3(12)
Au4 Au5 Au8 N3C -121.1(8)
Au6 Au5 Au8 N3C -60.5(8)
N3B Au5 Au8 N2C 177.6(10)
N2B Au5 Au8 N2C -3.0(10)
Au2 Au5 Au8 N2C -16.8(11)
Au4 Au5 Au8 N2C 57.7(8)
Au6 Au5 Au8 N2C 118.3(8)
N3B Au5 Au8 Au7 117.0(6)
N2B Au5 Au8 Au7 -63.6(6)
Au2 Au5 Au8 Au7 -77.5(8)
Au4 Au5 Au8 Au7 -2.97(5)
Au6 Au5 Au8 Au7 57.69(5)
N6C Au7 Au8 N3C 5.5(12)
N1C Au7 Au8 N3C -169.4(12)
Au4 Au7 Au8 N3C 94.8(9)
Au9 Au7 Au8 N3C 6.2(9)
N6C Au7 Au8 N2C -179.0(11)
N1C Au7 Au8 N2C 6.1(9)
Au4 Au7 Au8 N2C -89.7(8)
Au9 Au7 Au8 N2C -178.3(8)
N6C Au7 Au8 Au5 -86.2(8)
N1C Au7 Au8 Au5 98.9(8)
Au4 Au7 Au8 Au5 3.09(5)
Au9 Au7 Au8 Au5 -85.45(6)
N4B Au6 Au9 N4C -3.1(12)
N5B Au6 Au9 N4C 174.3(11)
Au3 Au6 Au9 N4C 113.3(14)
Au5 Au6 Au9 N4C 56.9(9)
N4B Au6 Au9 N5C 179.4(11)
N5B Au6 Au9 N5C -3.1(11)
Au3 Au6 Au9 N5C -64.1(13)
Au5 Au6 Au9 N5C -120.5(8)
N4B Au6 Au9 Au7 -121.3(7)
N5B Au6 Au9 Au7 56.2(6)
Au3 Au6 Au9 Au7 -4.9(10)
Au5 Au6 Au9 Au7 -61.21(6)
N6C Au7 Au9 N4C 179.7(12)
N1C Au7 Au9 N4C 4.9(12)
Au4 Au7 Au9 N4C -87.2(9)
Au8 Au7 Au9 N4C 0.5(9)
N6C Au7 Au9 N5C 4.0(10)
N1C Au7 Au9 N5C -170.8(12)
Au4 Au7 Au9 N5C 97.1(8)
Au8 Au7 Au9 N5C -175.2(8)
N6C Au7 Au9 Au6 -91.2(8)
N1C Au7 Au9 Au6 94.0(8)
Au4 Au7 Au9 Au6 1.96(5)
Au8 Au7 Au9 Au6 89.59(5)
N6C Au7 N1C C1C 67(15)
Au4 Au7 N1C C1C -105(3)
Au8 Au7 N1C C1C 171(3)
Au9 Au7 N1C C1C 166(2)
N6C Au7 N1C N2C -113(15)
Au4 Au7 N1C N2C 75.1(16)
Au8 Au7 N1C N2C -9.0(14)
Au9 Au7 N1C N2C -13(2)
C1C N1C N2C C3C 2(2)
Au7 N1C N2C C3C -178.6(19)
C1C N1C N2C Au8 -165(2)
Au7 N1C N2C Au8 15(2)
N3C Au8 N2C C3C -100(16)
Au5 Au8 N2C C3C 96(2)
Au7 Au8 N2C C3C -172(2)
N3C Au8 N2C N1C 63(16)
Au5 Au8 N2C N1C -100.7(16)
Au7 Au8 N2C N1C -8.9(14)
N1C N2C C3C C2C 2.0(19)
Au8 N2C C3C C2C 167(2)
N1C N2C C3C C13C -179(3)
Au8 N2C C3C C13C -15(4)
N2C C3C C2C C1C -5(3)
C13C C3C C2C C1C 177(3)
N2C N1C C1C C2C -5(3)
Au7 N1C C1C C2C 176(2)
N2C N1C C1C C11C 177(4)
Au7 N1C C1C C11C -3(5)
C3C C2C C1C N1C 6(4)
C3C C2C C1C C11C -175(4)
C12C O3C C13C O4C -7(6)
C12C O3C C13C C3C 176(3)
N2C C3C C13C O4C 172(3)
C2C C3C C13C O4C -9(5)
N2C C3C C13C O3C -10(4)
C2C C3C C13C O3C 168(3)
N2C Au8 N3C N4C -86(16)
Au5 Au8 N3C N4C 77.7(19)
Au7 Au8 N3C N4C -16(2)
N2C Au8 N3C C4C 99(16)
Au5 Au8 N3C C4C -97(3)
Au7 Au8 N3C C4C 169(3)
C4C N3C N4C C6C 0(2)
Au8 N3C N4C C6C -176(2)
C4C N3C N4C Au9 -167(2)
Au8 N3C N4C Au9 17(3)
N5C Au9 N4C C6C -121(15)
Au6 Au9 N4C C6C 93(2)
Au7 Au9 N4C C6C -174(2)
N5C Au9 N4C N3C 43(16)
Au6 Au9 N4C N3C -103.1(19)
Au7 Au9 N4C N3C -10(2)
N3C N4C C6C C5C 1(2)
Au9 N4C C6C C5C 166(3)
N3C N4C C6C C17C 179(5)
Au9 N4C C6C C17C -16(5)
N4C C6C C5C C4C -1(4)
C17C C6C C5C C4C -180(5)
C6C C5C C4C N3C 1(4)
C6C C5C C4C C15C 179(5)
N4C N3C C4C C5C -1(3)
Au8 N3C C4C C5C 175(2)
N4C N3C C4C C15C -179(4)
Au8 N3C C4C C15C -4(5)
C14C O5C C15C O6C 3(7)
C14C O5C C15C C4C 173(4)
C5C C4C C15C O6C 161(4)
N3C C4C C15C O6C -22(7)
C5C C4C C15C O5C -10(7)
N3C C4C C15C O5C 168(3)
N1C C1C C11C O2C -17(7)
C2C C1C C11C O2C 164(4)
N1C C1C C11C O1C 164(4)
C2C C1C C11C O1C -14(7)
N4C Au9 N5C N6C -61(16)
Au6 Au9 N5C N6C 84.3(18)
Au7 Au9 N5C N6C -6.2(15)
N4C Au9 N5C C7C 115(15)
Au6 Au9 N5C C7C -99(2)
Au7 Au9 N5C C7C 171(3)
C7C N5C N6C C9C -1(2)
Au9 N5C N6C C9C 176(2)
C7C N5C N6C Au7 -167(2)
Au9 N5C N6C Au7 10(3)
N1C Au7 N6C N5C 96(15)
Au4 Au7 N6C N5C -92.1(18)
Au8 Au7 N6C N5C -5(2)
Au9 Au7 N6C N5C -6.2(15)
N1C Au7 N6C C9C -67(15)
Au4 Au7 N6C C9C 105(2)
Au8 Au7 N6C C9C -168.8(18)
Au9 Au7 N6C C9C -170(2)
N5C N6C C9C C21C 177(4)
Au7 N6C C9C C21C -18(4)
N5C N6C C9C C8C 1(2)
Au7 N6C C9C C8C 166(2)
C21C C9C C8C C7C -177(4)
N6C C9C C8C C7C -1(3)
C9C C8C C7C N5C 0(4)
C9C C8C C7C C19C -176(5)
N6C N5C C7C C8C 0(3)
Au9 N5C C7C C8C -176(2)
N6C N5C C7C C19C 177(4)
Au9 N5C C7C C19C 0(5)
O2C C11C O1C C10C -8(7)
C1C C11C O1C C10C 171(4)
C16C O7C C17C O8C 14(9)
C16C O7C C17C C6C 179(5)
N4C C6C C17C O8C 147(5)
C5C C6C C17C O8C -35(9)
N4C C6C C17C O7C -17(8)
C5C C6C C17C O7C 161(4)
C18C O9C C19C O10C 9(8)
C18C O9C C19C C7C 172(4)
C8C C7C C19C O10C 162(5)
N5C C7C C19C O10C -14(9)
C8C C7C C19C O9C 1(8)
N5C C7C C19C O9C -174(4)
C20C O11C C21C O12C 8(6)
C20C O11C C21C C9C -173(4)
N6C C9C C21C O12C 164(3)
C8C C9C C21C O12C -20(6)
N6C C9C C21C O11C -14(5)
C8C C9C C21C O11C 161(3)
N3D Au11 Au12 N5D 173.0(11)
N2D Au11 Au12 N5D -1.8(12)
Au14 Au11 Au12 N5D -89.8(8)
N3D Au11 Au12 N4D -2.8(11)
N2D Au11 Au12 N4D -177.6(11)
Au14 Au11 Au12 N4D 94.4(8)
N3D Au11 Au12 Au15 -97.9(8)
N2D Au11 Au12 Au15 87.4(8)
Au14 Au11 Au12 Au15 -0.63(4)
N5D Au12 N4D N3D -66(12)
Au15 Au12 N4D N3D 92(2)
Au11 Au12 N4D N3D 4.2(17)
N5D Au12 N4D C6D 107(11)
Au15 Au12 N4D C6D -95(3)
Au11 Au12 N4D C6D 177(3)
C6D N4D N3D C4D 1(4)
Au12 N4D N3D C4D 175(2)
C6D N4D N3D Au11 179(2)
Au12 N4D N3D Au11 -7(3)
N2D Au11 N3D N4D 99(10)
Au14 Au11 N3D N4D -82(2)
Au12 Au11 N3D N4D 4.4(18)
N2D Au11 N3D C4D -84(10)
Au14 Au11 N3D C4D 95(3)
Au12 Au11 N3D C4D -179(3)
N4D N3D C4D C5D 6(3)
Au11 N3D C4D C5D -171(2)
N4D N3D C4D C15D 172(3)
Au11 N3D C4D C15D -6(5)
N3D C4D C5D C6D -11(4)
C15D C4D C5D C6D -173(4)
N3D N4D C6D C5D -8(4)
Au12 N4D C6D C5D 178.5(19)
N3D N4D C6D C17D 173(4)
Au12 N4D C6D C17D 0(7)
C4D C5D C6D N4D 12(4)
C4D C5D C6D C17D -169(4)
N3D C4D C15D O6D 49(5)
C5D C4D C15D O6D -150(4)
N3D C4D C15D O5D 173(3)
C5D C4D C15D O5D -26(5)
N4D Au12 N5D N6D 78(11)
Au15 Au12 N5D N6D -81(2)
Au11 Au12 N5D N6D 9(2)
N4D Au12 N5D C7D -103(11)
Au15 Au12 N5D C7D 99(3)
Au11 Au12 N5D C7D -171(3)
C7D N5D N6D C9D -7(3)
Au12 N5D N6D C9D 173.2(18)
C7D N5D N6D Au10 173.0(19)
Au12 N5D N6D Au10 -7(3)
N1D Au10 N6D N5D -71(8)
Au13 Au10 N6D N5D 97.9(19)
N1D Au10 N6D C9D 109(7)
Au13 Au10 N6D C9D -83(2)
N6D N5D C7D C8D 6(4)
Au12 N5D C7D C8D -174(2)
N6D N5D C7D C19D -179(3)
Au12 N5D C7D C19D 1(5)
N5D C7D C8D C9D -3(4)
C19D C7D C8D C9D -178(4)
N5D N6D C9D C8D 5(3)
Au10 N6D C9D C8D -175(2)
N5D N6D C9D C21D 173(3)
Au10 N6D C9D C21D -6(4)
C7D C8D C9D N6D -1(3)
C7D C8D C9D C21D -169(3)
N3D Au11 N2D N1D -92(10)
Au14 Au11 N2D N1D 89(2)
Au12 Au11 N2D N1D 0(2)
N3D Au11 N2D C3D 85(10)
Au14 Au11 N2D C3D -94(3)
Au12 Au11 N2D C3D 177(3)
C3D N2D N1D C1D 0(4)
Au11 N2D N1D C1D 178(2)
C3D N2D N1D Au10 178(2)
Au11 N2D N1D Au10 -5(3)
N6D Au10 N1D N2D 79(8)
Au13 Au10 N1D N2D -89.7(19)
N6D Au10 N1D C1D -104(7)
Au13 Au10 N1D C1D 87(3)
N2D N1D C1D C11D -175(5)
Au10 N1D C1D C11D 8(7)
N2D N1D C1D C2D -1(4)
Au10 N1D C1D C2D -179(2)
C11D C1D C2D C3D 176(4)
N1D C1D C2D C3D 2(4)
N1D N2D C3D C2D 1(4)
Au11 N2D C3D C2D -176(2)
N1D N2D C3D C13D 174(4)
Au11 N2D C3D C13D -3(6)
C1D C2D C3D N2D -2(4)
C1D C2D C3D C13D -175(4)
N1D C1D C11D O2D -173(5)
C2D C1D C11D O2D 15(10)
N1D C1D C11D O1D 13(8)
C2D C1D C11D O1D -160(4)
C10D O1D C11D O2D -17(11)
C10D O1D C11D C1D 159(7)
C12D O4D C13D O3D -17(10)
C12D O4D C13D C3D -168(6)
N2D C3D C13D O4D -168(5)
C2D C3D C13D O4D 5(9)
N2D C3D C13D O3D 42(8)
C2D C3D C13D O3D -146(5)
O6D C15D O5D C14D -39(6)
C4D C15D O5D C14D -166(4)
C16D O7D C17D O8D 10(8)
C16D O7D C17D C6D 173(4)
N4D C6D C17D O8D -164(5)
C5D C6D C17D O8D 17(9)
N4D C6D C17D O7D 35(7)
C5D C6D C17D O7D -144(4)
C18D O9D C19D O10D -11(6)
C18D O9D C19D C7D -175(4)
N5D C7D C19D O10D 21(6)
C8D C7D C19D O10D -165(4)
N5D C7D C19D O9D -176(3)
C8D C7D C19D O9D -1(7)
C20D O11D C21D O12D -20(6)
C20D O11D C21D C9D 178(3)
N6D C9D C21D O12D 24(6)
C8D C9D C21D O12D -171(4)
N6D C9D C21D O11D -176(3)
C8D C9D C21D O11D -10(6)
N1D Au10 Au13 N1E 0.1(7)
N6D Au10 Au13 N1E -178.8(7)
N1D Au10 Au13 N6E 178.8(7)
N6D Au10 Au13 N6E -0.1(7)
N1D Au10 Au13 Au16 15.6(11)
N6D Au10 Au13 Au16 -163.3(11)
N1D Au10 Au13 Au14 59.9(5)
N6D Au10 Au13 Au14 -119.0(5)
N3D Au11 Au14 N2E -179.9(7)
N2D Au11 Au14 N2E 0.0(8)
Au12 Au11 Au14 N2E 119.6(5)
N3D Au11 Au14 N3E 1.0(7)
N2D Au11 Au14 N3E -179.1(7)
Au12 Au11 Au14 N3E -59.5(5)
N3D Au11 Au14 Au17 -71.7(14)
N2D Au11 Au14 Au17 108.1(14)
Au12 Au11 Au14 Au17 -132.2(13)
N3D Au11 Au14 Au13 121.0(5)
N2D Au11 Au14 Au13 -59.1(6)
Au12 Au11 Au14 Au13 60.53(4)
N1E Au13 Au14 N2E -2.1(10)
N6E Au13 Au14 N2E -179.9(10)
Au10 Au13 Au14 N2E -91.9(7)
Au16 Au13 Au14 N2E 85.9(7)
N1E Au13 Au14 N3E 177.4(9)
N6E Au13 Au14 N3E -0.4(9)
Au10 Au13 Au14 N3E 87.6(7)
Au16 Au13 Au14 N3E -94.5(7)
N1E Au13 Au14 Au11 89.4(7)
N6E Au13 Au14 Au11 -88.3(6)
Au10 Au13 Au14 Au11 -0.33(4)
Au16 Au13 Au14 Au11 177.49(5)
N1E Au13 Au14 Au17 -90.0(7)
N6E Au13 Au14 Au17 92.2(6)
Au10 Au13 Au14 Au17 -179.78(5)
Au16 Au13 Au14 Au17 -1.96(5)
N5D Au12 Au15 N5E 0.2(7)
N4D Au12 Au15 N5E -178.4(7)
Au11 Au12 Au15 N5E -119.4(5)
N5D Au12 Au15 N4E 179.5(7)
N4D Au12 Au15 N4E 0.9(7)
Au11 Au12 Au15 N4E 60.0(5)
N5D Au12 Au15 Au18 145.8(12)
N4D Au12 Au15 Au18 -32.8(12)
Au11 Au12 Au15 Au18 26.2(11)
N3E Au14 N2E N1E -21(54)
Au11 Au14 N2E N1E -89.4(18)
Au17 Au14 N2E N1E 93.0(18)
Au13 Au14 N2E N1E 3.2(15)
N3E Au14 N2E C3E 161(63)
Au11 Au14 N2E C3E 93(2)
Au17 Au14 N2E C3E -85(2)
Au13 Au14 N2E C3E -175(2)
C3E N2E N1E C1E -3(2)
Au14 N2E N1E C1E 178.5(13)
C3E N2E N1E Au13 172.9(15)
Au14 N2E N1E Au13 -5(2)
N6E Au13 N1E C1E -128(17)
Au10 Au13 N1E C1E -94.8(18)
Au16 Au13 N1E C1E 86.1(18)
Au14 Au13 N1E C1E 178(2)
N6E Au13 N1E N2E 57(18)
Au10 Au13 N1E N2E 90.0(17)
Au16 Au13 N1E N2E -89.1(17)
Au14 Au13 N1E N2E 3.1(14)
N2E N1E C1E C2E 5(2)
Au13 N1E C1E C2E -171.1(17)
N2E N1E C1E C11E 180(2)
Au13 N1E C1E C11E 4(3)
N1E C1E C2E C3E -3.9(16)
C11E C1E C2E C3E -179.1(19)
N1E N2E C3E C2E 1(2)
Au14 N2E C3E C2E 178.9(16)
N1E N2E C3E C13E -176(2)
Au14 N2E C3E C13E 2(3)
C1E C2E C3E N2E 1.8(16)
C1E C2E C3E C13E 179(2)
C12E O3E C13E O4E 5(6)
C12E O3E C13E C3E -171(5)
N2E C3E C13E O4E 12(4)
C2E C3E C13E O4E -165(4)
N2E C3E C13E O3E -172(3)
C2E C3E C13E O3E 11(3)
N5E Au15 N4E C6E -125(43)
Au12 Au15 N4E C6E 90(2)
Au18 Au15 N4E C6E -91(2)
N5E Au15 N4E N3E 59(44)
Au12 Au15 N4E N3E -86.1(15)
Au18 Au15 N4E N3E 92.3(15)
C6E N4E N3E C4E 0(2)
Au15 N4E N3E C4E 176.9(16)
C6E N4E N3E Au14 175(2)
Au15 N4E N3E Au14 -8(2)
N2E Au14 N3E N4E 28(54)
Au11 Au14 N3E N4E 96.3(15)
Au17 Au14 N3E N4E -86.1(15)
Au13 Au14 N3E N4E 3.9(18)
N2E Au14 N3E C4E -158(63)
Au11 Au14 N3E C4E -89.6(18)
Au17 Au14 N3E C4E 88.0(18)
Au13 Au14 N3E C4E 178.0(16)
N4E N3E C4E C15E 178(3)
Au14 N3E C4E C15E 4(4)
N4E N3E C4E C5E -0.3(18)
Au14 N3E C4E C5E -174.9(18)
C15E C4E C5E C6E -178(3)
N3E C4E C5E C6E 1(3)
N3E N4E C6E C17E 177(4)
Au15 N4E C6E C17E 0(6)
N3E N4E C6E C5E 1(3)
Au15 N4E C6E C5E -176.1(17)
C4E C5E C6E N4E -1(3)
C4E C5E C6E C17E -177(4)
C14E O5E C15E O6E -21(8)
C14E O5E C15E C4E -176(6)
N3E C4E C15E O6E 27(5)
C5E C4E C15E O6E -154(3)
N3E C4E C15E O5E -179(3)
C5E C4E C15E O5E -1(6)
N4E C6E C17E O7E -166(4)
C5E C6E C17E O7E 10(8)
N4E C6E C17E O8E 30(7)
C5E C6E C17E O8E -155(3)
C16E O7E C17E C6E -132(7)
C16E O7E C17E O8E 33(8)
N1E Au13 N6E N5E -46(18)
Au10 Au13 N6E N5E -78.8(17)
Au16 Au13 N6E N5E 100.3(17)
Au14 Au13 N6E N5E 7(2)
N1E Au13 N6E C9E 130(17)
Au10 Au13 N6E C9E 97.1(19)
Au16 Au13 N6E C9E -83.8(19)
Au14 Au13 N6E C9E -177.1(16)
C9E N6E N5E C7E 0(3)
Au13 N6E N5E C7E 176.3(19)
C9E N6E N5E Au15 173.8(16)
Au13 N6E N5E Au15 -10(3)
N4E Au15 N5E N6E -45(45)
Au12 Au15 N5E N6E 99.9(18)
Au18 Au15 N5E N6E -78.4(18)
N4E Au15 N5E C7E 127(43)
Au12 Au15 N5E C7E -88(3)
Au18 Au15 N5E C7E 94(3)
N6E N5E C7E C8E 4(3)
Au15 N5E C7E C8E -169(2)
N6E N5E C7E C19E -177(3)
Au15 N5E C7E C19E 10(5)
N5E C7E C8E C9E -7(4)
C19E C7E C8E C9E 175(3)
N5E N6E C9E C8E -4(3)
Au13 N6E C9E C8E -180(2)
N5E N6E C9E C21E 177(3)
Au13 N6E C9E C21E 1(4)
C7E C8E C9E N6E 6(4)
C7E C8E C9E C21E -175(3)
C20E O11E C21E O12E -30(6)
C20E O11E C21E C9E -177(3)
N6E C9E C21E O12E 26(6)
C8E C9E C21E O12E -153(4)
N6E C9E C21E O11E 174(3)
C8E C9E C21E O11E -4(6)
C10E O1E C11E O2E -23(7)
C10E O1E C11E C1E 151(4)
N1E C1E C11E O2E -171(4)
C2E C1E C11E O2E 3(5)
N1E C1E C11E O1E 16(4)
C2E C1E C11E O1E -170(2)
C18E O9E C19E O10E -2(6)
C18E O9E C19E C7E -171(3)
N5E C7E C19E O10E 19(5)
C8E C7E C19E O10E -163(4)
N5E C7E C19E O9E -171(3)
C8E C7E C19E O9E 7(6)
N1E Au13 Au16 N1F 3.1(9)
N6E Au13 Au16 N1F -175.5(8)
Au10 Au13 Au16 N1F -12.3(13)
Au14 Au13 Au16 N1F -56.5(7)
N1E Au13 Au16 N6F 179.4(8)
N6E Au13 Au16 N6F 0.8(8)
Au10 Au13 Au16 N6F 164.0(12)
Au14 Au13 Au16 N6F 119.8(7)
N1E Au13 Au16 Au17 61.5(5)
N6E Au13 Au16 Au17 -117.1(4)
Au10 Au13 Au16 Au17 46.1(10)
Au14 Au13 Au16 Au17 1.87(5)
N2E Au14 Au17 N2F 1.8(9)
N3E Au14 Au17 N2F -179.1(9)
Au11 Au14 Au17 N2F -106.5(15)
Au13 Au14 Au17 N2F 60.8(7)
N2E Au14 Au17 N3F -175.8(9)
N3E Au14 Au17 N3F 3.3(9)
Au11 Au14 Au17 N3F 75.9(15)
Au13 Au14 Au17 N3F -116.8(7)
N2E Au14 Au17 Au18 -117.8(5)
N3E Au14 Au17 Au18 61.3(5)
Au11 Au14 Au17 Au18 133.9(13)
Au13 Au14 Au17 Au18 -58.79(5)
N2E Au14 Au17 Au16 -57.1(5)
N3E Au14 Au17 Au16 122.0(5)
Au11 Au14 Au17 Au16 -165.4(13)
Au13 Au14 Au17 Au16 1.87(5)
N1F Au16 Au17 N2F -3.6(14)
N6F Au16 Au17 N2F 172.3(15)
Au13 Au16 Au17 N2F -98.1(10)
N1F Au16 Au17 N3F -178.4(14)
N6F Au16 Au17 N3F -2.5(15)
Au13 Au16 Au17 N3F 87.1(10)
N1F Au16 Au17 Au14 92.5(10)
N6F Au16 Au17 Au14 -91.5(11)
Au13 Au16 Au17 Au14 -1.96(5)
N1F Au16 Au17 Au18 179.3(10)
N6F Au16 Au17 Au18 -4.7(11)
Au13 Au16 Au17 Au18 84.88(5)
N5E Au15 Au18 N5F 2.9(8)
N4E Au15 Au18 N5F -176.4(8)
Au12 Au15 Au18 N5F -142.7(13)
N5E Au15 Au18 N4F -178.4(8)
N4E Au15 Au18 N4F 2.3(9)
Au12 Au15 Au18 N4F 36.0(13)
N5E Au15 Au18 Au17 121.1(5)
N4E Au15 Au18 Au17 -58.2(5)
Au12 Au15 Au18 Au17 -24.5(11)
N2F Au17 Au18 N5F -1.4(15)
N3F Au17 Au18 N5F -176.2(15)
Au14 Au17 Au18 N5F 94.4(11)
Au16 Au17 Au18 N5F 1.5(11)
N2F Au17 Au18 N4F 172.0(14)
N3F Au17 Au18 N4F -2.7(14)
Au14 Au17 Au18 N4F -92.2(10)
Au16 Au17 Au18 N4F 175.0(10)
N2F Au17 Au18 Au15 -97.0(10)
N3F Au17 Au18 Au15 88.2(10)
Au14 Au17 Au18 Au15 -1.21(5)
Au16 Au17 Au18 Au15 -94.07(6)
N6F Au16 N1F N2F -41(15)
Au13 Au16 N1F N2F 92(2)
Au17 Au16 N1F N2F 5(2)
N6F Au16 N1F C1F 127(13)
Au13 Au16 N1F C1F -101(2)
Au17 Au16 N1F C1F 173(3)
C1F N1F N2F C3F 3(3)
Au16 N1F N2F C3F 173(2)
C1F N1F N2F Au17 -179.0(17)
Au16 N1F N2F Au17 -9(3)
N3F Au17 N2F C3F -114(12)
Au14 Au17 N2F C3F 94(3)
Au18 Au17 N2F C3F -175(2)
Au16 Au17 N2F C3F -178(3)
N3F Au17 N2F N1F 69(13)
Au14 Au17 N2F N1F -83(2)
Au18 Au17 N2F N1F 8(3)
Au16 Au17 N2F N1F 5(2)
N1F N2F C3F C13F -171(3)
Au17 N2F C3F C13F 12(5)
N1F N2F C3F C2F -3(3)
Au17 N2F C3F C2F 179(2)
C13F C3F C2F C1F 171(3)
N2F C3F C2F C1F 1.9(18)
N2F N1F C1F C2F -2(3)
Au16 N1F C1F C2F -171(2)
N2F N1F C1F C11F 178(3)
Au16 N1F C1F C11F 10(4)
C3F C2F C1F N1F 0.2(19)
C3F C2F C1F C11F 180(2)
N2F Au17 N3F N4F -59(13)
Au14 Au17 N3F N4F 93(3)
Au18 Au17 N3F N4F 4(2)
Au16 Au17 N3F N4F 2(3)
N2F Au17 N3F C4F 116(12)
Au14 Au17 N3F C4F -92(2)
Au18 Au17 N3F C4F 179(100)
Au16 Au17 N3F C4F 176.9(19)
C4F N3F N4F C6F -1(3)
Au17 N3F N4F C6F 174(2)
C4F N3F N4F Au18 177.4(17)
Au17 N3F N4F Au18 -7(3)
N5F Au18 N4F N3F 80(10)
Au15 Au18 N4F N3F -88(2)
Au17 Au18 N4F N3F 4(2)
N5F Au18 N4F C6F -102(10)
Au15 Au18 N4F C6F 90(3)
Au17 Au18 N4F C6F -178(3)
N3F N4F C6F C17F 174(4)
Au18 N4F C6F C17F -5(5)
N3F N4F C6F C5F 0(3)
Au18 N4F C6F C5F -178(2)
N4F C6F C5F C4F 0.8(18)
C17F C6F C5F C4F -172(4)
N4F N3F C4F C5F 2(3)
Au17 N3F C4F C5F -174(2)
N4F N3F C4F C15F 179(3)
Au17 N3F C4F C15F 4(4)
C6F C5F C4F N3F -1.5(18)
C6F C5F C4F C15F -179.4(19)
N4F Au18 N5F N6F -69(11)
Au15 Au18 N5F N6F 98(3)
Au17 Au18 N5F N6F 4(4)
N4F Au18 N5F C7F 101(10)
Au15 Au18 N5F C7F -92(4)
Au17 Au18 N5F C7F 174(3)
C7F N5F N6F C9F 7(5)
Au18 N5F N6F C9F 178(2)
C7F N5F N6F Au16 180(3)
Au18 N5F N6F Au16 -8(4)
N1F Au16 N6F N5F 54(15)
Au13 Au16 N6F N5F -79(3)
Au17 Au16 N6F N5F 10(3)
N1F Au16 N6F C9F -135(12)
Au13 Au16 N6F C9F 93(3)
Au17 Au16 N6F C9F -179(3)
N5F N6F C9F C8F -7(4)
Au16 N6F C9F C8F -180(3)
N5F N6F C9F C21F -172(3)
Au16 N6F C9F C21F 16(5)
N6F C9F C8F C7F 5(4)
C21F C9F C8F C7F 168(4)
N6F N5F C7F C8F -3(5)
Au18 N5F C7F C8F -174(3)
N6F N5F C7F C19F -173(4)
Au18 N5F C7F C19F 15(7)
C9F C8F C7F N5F -1(5)
C9F C8F C7F C19F 169(4)
C10F O1F C11F O2F 6(12)
C10F O1F C11F C1F -173(10)
N1F C1F C11F O2F 3(7)
C2F C1F C11F O2F -177(4)
N1F C1F C11F O1F -178(3)
C2F C1F C11F O1F 2(5)
N2F C3F C13F O3F -178(4)
C2F C3F C13F O3F 16(4)
N2F C3F C13F O4F 6(4)
C2F C3F C13F O4F -160(3)
C12F O3F C13F C3F -165(7)
C12F O3F C13F O4F 12(7)
C14F O5F C15F O6F -37(7)
C14F O5F C15F C4F 146(5)
N3F C4F C15F O6F -163(4)
C5F C4F C15F O6F 14(5)
N3F C4F C15F O5F 12(5)
C5F C4F C15F O5F -170(3)
N4F C6F C17F O8F 40(7)
C5F C6F C17F O8F -148(3)
N4F C6F C17F O7F 167(4)
C5F C6F C17F O7F -22(7)
C16F O7F C17F C6F -148(7)
C16F O7F C17F O8F -17(11)
C18F O9F C19F O10F -8(9)
C18F O9F C19F C7F -175(4)
N5F C7F C19F O9F 17(8)
C8F C7F C19F O9F -152(5)
N5F C7F C19F O10F -152(5)
C8F C7F C19F O10F 39(8)
C20F O11F C21F O12F -12(8)
C20F O11F C21F C9F -178(4)
N6F C9F C21F O12F 1(7)
C8F C9F C21F O12F -160(4)
N6F C9F C21F O11F 168(3)
C8F C9F C21F O11F 7(6)
N2J C2J N3J C3J -4(5)
C11J C2J N3J C3J 178(3)
C2J N3J C3J N1J 10(5)
C2J N3J C3J C16J -174(3)
N3J C3J N1J C1J -16(5)
C16J C3J N1J C1J 168(3)
C3J N1J C1J N2J 17(5)
C3J N1J C1J C6J -173(3)
N1J C1J N2J C2J -12(5)
C6J C1J N2J C2J 180(3)
N3J C2J N2J C1J 5(6)
C11J C2J N2J C1J -178(3)
C18J N6J C14J C15J -1(5)
Pd3 N6J C14J C15J 170(3)
N6J C14J C15J C16J 0(6)
C14J C15J C16J C17J 2(6)
C14J C15J C16J C3J -173(3)
N3J C3J C16J C15J 174(3)
N1J C3J C16J C15J -11(6)
N3J C3J C16J C17J -2(6)
N1J C3J C16J C17J 174(4)
C15J C16J C17J C18J -4(6)
C3J C16J C17J C18J 171(4)
C16J C17J C18J N6J 4(7)
C14J N6J C18J C17J -1(6)
Pd3 N6J C18J C17J -172(3)
C8J N4J C4J C5J -8(6)
Pd1 N4J C4J C5J 172(3)
N4J C4J C5J C6J 7(6)
C4J C5J C6J C7J -3(6)
C4J C5J C6J C1J -174(3)
N1J C1J C6J C7J 12(5)
N2J C1J C6J C7J -179(4)
N1J C1J C6J C5J -178(3)
N2J C1J C6J C5J -9(6)
C5J C6J C7J C8J 2(6)
C1J C6J C7J C8J 172(3)
C4J N4J C8J C7J 6(5)
Pd1 N4J C8J C7J -174(3)
C6J C7J C8J N4J -3(6)
C13J N5J C9J C10J -4(7)
Pd2 N5J C9J C10J 173(3)
N5J C9J C10J C11J 5(7)
C9J C10J C11J C12J -2(6)
C9J C10J C11J C2J -172(4)
N3J C2J C11J C12J 177(4)
N2J C2J C11J C12J -1(6)
N3J C2J C11J C10J -13(6)
N2J C2J C11J C10J 170(4)
C10J C11J C12J C13J -2(6)
C2J C11J C12J C13J 168(4)
C9J N5J C13J C12J 0(7)
Pd2 N5J C13J C12J -177(3)
C11J C12J C13J N5J 3(6)
N1K C3K N3K C2K -4(8)
C16K C3K N3K C2K 179(4)
C3K N3K C2K N2K 1(8)
C3K N3K C2K C11K -175(5)
N3K C2K N2K C1K -4(8)
C11K C2K N2K C1K 172(5)
C2K N2K C1K N1K 10(8)
C2K N2K C1K C6K -177(5)
N3K C3K N1K C1K 11(8)
C16K C3K N1K C1K -173(5)
N2K C1K N1K C3K -14(7)
C6K C1K N1K C3K 174(5)
C4K N4K C8K C7K -4(8)
Pd4 N4K C8K C7K 173(4)
N4K C8K C7K C6K -3(9)
C8K C7K C6K C5K 7(8)
C8K C7K C6K C1K -171(5)
N2K C1K C6K C7K 175(5)
N1K C1K C6K C7K -13(8)
N2K C1K C6K C5K -3(8)
N1K C1K C6K C5K 169(5)
C7K C6K C5K C4K -4(9)
C1K C6K C5K C4K 174(5)
C6K C5K C4K N4K -3(9)
C8K N4K C4K C5K 7(8)
Pd4 N4K C4K C5K -170(4)
C14K N6K C18K C17K -5(8)
Pd6 N6K C18K C17K 170(4)
N6K C18K C17K C16K 9(9)
C18K C17K C16K C15K -8(8)
C18K C17K C16K C3K -173(5)
N1K C3K C16K C17K 172(5)
N3K C3K C16K C17K -11(8)
N1K C3K C16K C15K 7(8)
N3K C3K C16K C15K -177(5)
C17K C16K C15K C14K 3(8)
C3K C16K C15K C14K 169(5)
C16K C15K C14K N6K 1(8)
C18K N6K C14K C15K 0(8)
Pd6 N6K C14K C15K -175(4)
C9K N5K C13K C12K -2(8)
Pd5 N5K C13K C12K 167(4)
N5K C13K C12K C11K 3(9)
C13K C12K C11K C10K 1(8)
C13K C12K C11K C2K -177(5)
N2K C2K C11K C10K 176(5)
N3K C2K C11K C10K -8(8)
N2K C2K C11K C12K -6(8)
N3K C2K C11K C12K 169(5)
C12K C11K C10K C9K -7(8)
C2K C11K C10K C9K 171(5)
C11K C10K C9K N5K 8(8)
C13K N5K C9K C10K -4(8)
Pd5 N5K C9K C10K -173(4)
C14L N2L C15L C16L 2(7)
Pd4 N2L C15L C16L -173(3)
N2L C15L C16L C12L 0(7)
C15L C16L C12L C13L -3(6)
C15L C16L C12L C9L 173(4)
C16L C12L C13L C14L 3(6)
C9L C12L C13L C14L -173(4)
C12L C13L C14L N2L -1(6)
C15L N2L C14L C13L -1(6)
Pd4 N2L C14L C13L 173(3)
C13L C12L C9L C8L -19(5)
C16L C12L C9L C8L 165(3)
C13L C12L C9L C10L 155(3)
C16L C12L C9L C10L -21(5)
C8L C9L C10L C11L 2(5)
C12L C9L C10L C11L -172(3)
C9L C10L C11L C6L -2(5)
C10L C11L C6L C7L 1(5)
C10L C11L C6L C3L 177(3)
C11L C6L C7L C8L 1(5)
C3L C6L C7L C8L -176(3)
C6L C7L C8L C9L -1(5)
C10L C9L C8L C7L -1(5)
C12L C9L C8L C7L 173(3)
C7L C6L C3L C4L -162(3)
C11L C6L C3L C4L 22(5)
C7L C6L C3L C2L 24(5)
C11L C6L C3L C2L -153(3)
C2L C3L C4L C5L -2(5)
C6L C3L C4L C5L -177(3)
C3L C4L C5L N1L 4(5)
C4L C5L N1L C1L -4(5)
C4L C5L N1L Pd1 174(2)
C5L N1L C1L C2L 3(5)
Pd1 N1L C1L C2L -175(2)
N1L C1L C2L C3L -1(5)
C4L C3L C2L C1L 1(5)
C6L C3L C2L C1L 175(3)
C14M N2M C15M C16M -2(7)
Pd5 N2M C15M C16M -173(3)
N2M C15M C16M C12M 0(7)
C15M C16M C12M C13M -2(7)
C15M C16M C12M C9M 176(4)
C16M C12M C13M C14M 5(7)
C9M C12M C13M C14M -172(4)
C12M C13M C14M N2M -7(8)
C15M N2M C14M C13M 5(7)
Pd5 N2M C14M C13M 176(4)
C16M C12M C9M C8M -166(4)
C13M C12M C9M C8M 12(7)
C16M C12M C9M C10M 14(7)
C13M C12M C9M C10M -169(4)
C8M C9M C10M C11M 6(6)
C12M C9M C10M C11M -173(4)
C9M C10M C11M C6M -3(6)
C10M C11M C6M C7M 0(6)
C10M C11M C6M C3M 171(4)
C11M C6M C7M C8M -1(6)
C3M C6M C7M C8M -172(4)
C6M C7M C8M C9M 4(7)
C10M C9M C8M C7M -6(6)
C12M C9M C8M C7M 173(4)
C7M C6M C3M C4M 166(4)
C11M C6M C3M C4M -4(6)
C7M C6M C3M C2M -16(6)
C11M C6M C3M C2M 173(3)
C2M C3M C4M C5M 8(6)
C6M C3M C4M C5M -174(4)
C3M C4M C5M N1M -5(6)
C4M C5M N1M C1M 0(6)
C4M C5M N1M Pd2 175(3)
C5M N1M C1M C2M 2(5)
Pd2 N1M C1M C2M -173(3)
N1M C1M C2M C3M 2(6)
C4M C3M C2M C1M -7(6)
C6M C3M C2M C1M 176(4)
C14N N2N C15N C16N -1(5)
Pd6 N2N C15N C16N -174(3)
C15N N2N C14N C13N 3(6)
Pd6 N2N C14N C13N 176(3)
N2N C15N C16N C12N 2(6)
C15N C16N C12N C13N -5(7)
C15N C16N C12N C9N 175(4)
N2N C14N C13N C12N -5(7)
C16N C12N C13N C14N 6(7)
C9N C12N C13N C14N -174(4)
C2N C3N C4N C5N 0(5)
C6N C3N C4N C5N -176(3)
C4N C3N C2N C1N -5(5)
C6N C3N C2N C1N 170(4)
C3N C4N C5N N1N 4(5)
C4N C5N N1N C1N -2(5)
C4N C5N N1N Pd3 171(3)
C3N C2N C1N N1N 7(6)
C5N N1N C1N C2N -3(5)
Pd3 N1N C1N C2N -176(3)
C16N C12N C9N C10N 5(7)
C13N C12N C9N C10N -175(4)
C16N C12N C9N C8N -164(4)
C13N C12N C9N C8N 16(7)
C8N C9N C10N C11N -3(7)
C12N C9N C10N C11N -174(4)
C10N C9N C8N C7N 8(7)
C12N C9N C8N C7N 178(4)
C9N C10N C11N C6N 2(7)
C10N C11N C6N C7N -3(5)
C10N C11N C6N C3N 174(4)
C2N C3N C6N C7N -4(6)
C4N C3N C6N C7N 171(3)
C2N C3N C6N C11N 179(3)
C4N C3N C6N C11N -6(6)
C9N C8N C7N C6N -12(7)
C11N C6N C7N C8N 9(6)
C3N C6N C7N C8N -168(4)
N2O C2O N3O C3O -3(5)
C11O C2O N3O C3O 174(3)
C2O N3O C3O N1O 11(5)
C2O N3O C3O C16O -180(3)
N3O C3O N1O C1O -17(4)
C16O C3O N1O C1O 172(3)
C3O N1O C1O N2O 17(5)
C3O N1O C1O C6O -170(3)
N1O C1O N2O C2O -9(5)
C6O C1O N2O C2O 176(3)
N3O C2O N2O C1O 2(5)
C11O C2O N2O C1O -174(4)
C13O N5O C9O C10O -1(6)
Pd8 N5O C9O C10O 174(3)
N5O C9O C10O C11O -2(6)
C9O C10O C11O C12O 4(6)
C9O C10O C11O C2O -174(4)
N3O C2O C11O C12O -177(4)
N2O C2O C11O C12O -1(6)
N3O C2O C11O C10O 1(6)
N2O C2O C11O C10O 177(4)
C10O C11O C12O C13O -3(6)
C2O C11O C12O C13O 176(4)
C11O C12O C13O N5O -1(6)
C9O N5O C13O C12O 3(5)
Pd8 N5O C13O C12O -173(3)
C8O N4O C4O C5O 3(6)
Pd7 N4O C4O C5O 177(3)
N4O C4O C5O C6O -7(6)
C4O C5O C6O C7O 10(6)
C4O C5O C6O C1O -171(4)
N2O C1O C6O C5O 2(6)
N1O C1O C6O C5O -172(4)
N2O C1O C6O C7O -179(3)
N1O C1O C6O C7O 7(6)
C5O C6O C7O C8O -8(6)
C1O C6O C7O C8O 173(4)
C4O N4O C8O C7O -2(6)
Pd7 N4O C8O C7O -176(3)
C6O C7O C8O N4O 4(6)
C18O N6O C14O C15O -11(7)
Pd9 N6O C14O C15O 173(3)
N6O C14O C15O C16O 3(7)
C14O C15O C16O C17O 0(7)
C14O C15O C16O C3O -170(4)
N3O C3O C16O C15O -179(4)
N1O C3O C16O C15O -9(5)
N3O C3O C16O C17O 10(6)
N1O C3O C16O C17O -180(3)
C15O C16O C17O C18O 3(6)
C3O C16O C17O C18O 174(4)
C14O N6O C18O C17O 14(7)
Pd9 N6O C18O C17O -170(3)
C16O C17O C18O N6O -10(7)
C1P N1P C3P N3P -6(2)
C1P N1P C3P C16P 171(4)
N1P C3P N3P C2P 6(2)
C16P C3P N3P C2P -171(4)
C3P N3P C2P N2P -18(5)
C3P N3P C2P C11P -178(4)
N3P C2P N2P C1P 28(6)
C11P C2P N2P C1P -171(4)
C3P N1P C1P N2P 18(5)
C3P N1P C1P C6P -178(4)
C2P N2P C1P N1P -28(6)
C2P N2P C1P C6P 168(4)
N1P C1P C6P C5P -168(4)
N2P C1P C6P C5P -3(6)
N1P C1P C6P C7P 4(6)
N2P C1P C6P C7P 169(3)
C5P C6P C7P C8P 2(2)
C1P C6P C7P C8P -171(4)
C6P C7P C8P N4P -4(2)
C7P C8P N4P C4P 12(5)
C7P C8P N4P Pd12 164(2)
C8P N4P C4P C5P -18(6)
Pd12 N4P C4P C5P -171(3)
N4P C4P C5P C6P 15(6)
C7P C6P C5P C4P -8(5)
C1P C6P C5P C4P 165(5)
C9P N5P C13P C12P 3(3)
Pd11 N5P C13P C12P 161(2)
N5P C13P C12P C11P 1(3)
C13P C12P C11P C10P -2(5)
C13P C12P C11P C2P -173(4)
N3P C2P C11P C12P 171(4)
N2P C2P C11P C12P 9(6)
N3P C2P C11P C10P 0(6)
N2P C2P C11P C10P -163(4)
C12P C11P C10P C9P -1(6)
C2P C11P C10P C9P 172(4)
C13P N5P C9P C10P -5(5)
Pd11 N5P C9P C10P -163(3)
C11P C10P C9P N5P 4(6)
C14P N6P C18P C17P 6(3)
Pd10 N6P C18P C17P 153(2)
N6P C18P C17P C16P 5(3)
C18P C17P C16P C15P -12(5)
C18P C17P C16P C3P -177(4)
N3P C3P C16P C15P -173(4)
N1P C3P C16P C15P 10(6)
N3P C3P C16P C17P -9(5)
N1P C3P C16P C17P 174(3)
C17P C16P C15P C14P 9(7)
C3P C16P C15P C14P 174(4)
C18P N6P C14P C15P -9(5)
Pd10 N6P C14P C15P -156(4)
C16P C15P C14P N6P 1(7)
C5Q N1Q C1Q C2Q -1(5)
Pd7 N1Q C1Q C2Q -175(3)
N1Q C1Q C2Q C3Q 0(5)
C1Q C2Q C3Q C4Q 1(5)
C1Q C2Q C3Q C6Q 176(3)
C2Q C3Q C4Q C5Q -2(5)
C6Q C3Q C4Q C5Q -177(3)
C1Q N1Q C5Q C4Q 0(5)
Pd7 N1Q C5Q C4Q 174(3)
C3Q C4Q C5Q N1Q 1(6)
C4Q C3Q C6Q C11Q -23(5)
C2Q C3Q C6Q C11Q 162(3)
C4Q C3Q C6Q C7Q 152(3)
C2Q C3Q C6Q C7Q -23(5)
C11Q C6Q C7Q C8Q -1(5)
C3Q C6Q C7Q C8Q -175(3)
C6Q C7Q C8Q C9Q 3(5)
C7Q C8Q C9Q C10Q -3(5)
C7Q C8Q C9Q C12Q 171(3)
C8Q C9Q C10Q C11Q 1(5)
C12Q C9Q C10Q C11Q -172(3)
C9Q C10Q C11Q C6Q 1(5)
C7Q C6Q C11Q C10Q -1(5)
C3Q C6Q C11Q C10Q 174(3)
C8Q C9Q C12Q C16Q -154(4)
C10Q C9Q C12Q C16Q 19(5)
C8Q C9Q C12Q C13Q 24(5)
C10Q C9Q C12Q C13Q -163(3)
C16Q C12Q C13Q C14Q 3(6)
C9Q C12Q C13Q C14Q -175(4)
C12Q C13Q C14Q N2Q 1(7)
C13Q C14Q N2Q C15Q -7(7)
C13Q C14Q N2Q Pd12 170(3)
C14Q N2Q C15Q C16Q 7(7)
Pd12 N2Q C15Q C16Q -170(3)
C13Q C12Q C16Q C15Q -2(6)
C9Q C12Q C16Q C15Q 175(4)
N2Q C15Q C16Q C12Q -3(7)
C5R N1R C1R C2R -2(5)
Pd8 N1R C1R C2R -172(2)
N1R C1R C2R C3R 4(5)
C1R C2R C3R C4R -5(5)
C1R C2R C3R C6R 173(3)
C2R C3R C4R C5R 5(5)
C6R C3R C4R C5R -173(3)
C1R N1R C5R C4R 2(5)
Pd8 N1R C5R C4R 173(3)
C3R C4R C5R N1R -4(5)
C2R C3R C6R C11R -171(3)
C4R C3R C6R C11R 7(5)
C2R C3R C6R C7R 8(5)
C4R C3R C6R C7R -174(3)
C11R C6R C7R C8R 4(5)
C3R C6R C7R C8R -175(3)
C6R C7R C8R C9R -3(6)
C7R C8R C9R C10R 0(6)
C7R C8R C9R C12R 172(4)
C8R C9R C10R C11R 2(6)
C12R C9R C10R C11R -171(3)
C9R C10R C11R C6R 0(6)
C7R C6R C11R C10R -3(5)
C3R C6R C11R C10R 177(3)
C8R C9R C12R C13R -9(5)
C10R C9R C12R C13R 164(4)
C8R C9R C12R C16R 172(4)
C10R C9R C12R C16R -15(5)
C16R C12R C13R C14R -2(6)
C9R C12R C13R C14R 179(4)
C12R C13R C14R N2R 8(6)
C13R C14R N2R C15R -12(6)
C13R C14R N2R Pd11 171(3)
C14R N2R C15R C16R 11(6)
Pd11 N2R C15R C16R -172(3)
C13R C12R C16R C15R 0(6)
C9R C12R C16R C15R 179(4)
N2R C15R C16R C12R -5(7)
C5S N1S C1S C2S -3(6)
Pd9 N1S C1S C2S -177(3)
C1S N1S C5S C4S 2(6)
Pd9 N1S C5S C4S 176(3)
N1S C1S C2S C3S 6(6)
C1S C2S C3S C4S -7(6)
C1S C2S C3S C6S 171(4)
N1S C5S C4S C3S -4(7)
C2S C3S C4S C5S 7(6)
C6S C3S C4S C5S -172(4)
C4S C3S C6S C7S -174(4)
C2S C3S C6S C7S 8(6)
C4S C3S C6S C11S 6(6)
C2S C3S C6S C11S -173(4)
C11S C6S C7S C8S 11(6)
C3S C6S C7S C8S -169(4)
C7S C6S C11S C10S -6(6)
C3S C6S C11S C10S 174(4)
C6S C7S C8S C9S -9(7)
C7S C8S C9S C10S 2(7)
C7S C8S C9S C12S 177(4)
C6S C11S C10S C9S -1(6)
C8S C9S C10S C11S 3(6)
C12S C9S C10S C11S -172(4)
C10S C9S C12S C16S -14(7)
C8S C9S C12S C16S 171(4)
C10S C9S C12S C13S 174(4)
C8S C9S C12S C13S 0(7)
C16S C12S C13S C14S 14(7)
C9S C12S C13S C14S -174(4)
C13S C12S C16S C15S -13(7)
C9S C12S C16S C15S 175(4)
C12S C13S C14S N2S -8(7)
C13S C14S N2S C15S 1(8)
C13S C14S N2S Pd10 176(4)
C14S N2S C15S C16S 0(8)
Pd10 N2S C15S C16S -175(4)
C12S C16S C15S N2S 6(8)
C1L N1L Pd1 N1T -33(20)
C5L N1L Pd1 N1T 149(19)
C1L N1L Pd1 N4J 86(3)
C5L N1L Pd1 N4J -93(2)
C1L N1L Pd1 N2T -96(3)
C5L N1L Pd1 N2T 86(2)
C4J N4J Pd1 N1T -89(3)
C8J N4J Pd1 N1T 91(3)
C4J N4J Pd1 N1L 94(3)
C8J N4J Pd1 N1L -86(3)
C4J N4J Pd1 N2T -43(36)
C8J N4J Pd1 N2T 137(34)
N1L Pd1 N1T C4T 70(20)
N4J Pd1 N1T C4T -49(3)
N2T Pd1 N1T C4T 133(3)
N1L Pd1 N1T C3T -167(18)
N4J Pd1 N1T C3T 74(3)
N2T Pd1 N1T C3T -104(3)
N1L Pd1 N1T C1T -47(20)
N4J Pd1 N1T C1T -166(3)
N2T Pd1 N1T C1T 15(3)
N1T Pd1 N2T C6T -111(3)
N1L Pd1 N2T C6T 66(3)
N4J Pd1 N2T C6T -157(34)
N1T Pd1 N2T C2T 13(3)
N1L Pd1 N2T C2T -170(3)
N4J Pd1 N2T C2T -33(36)
N1T Pd1 N2T C5T 127(3)
N1L Pd1 N2T C5T -56(3)
N4J Pd1 N2T C5T 81(35)
C4T N1T C1T C2T -168(4)
C3T N1T C1T C2T 79(5)
Pd1 N1T C1T C2T -42(4)
C6T N2T C2T C1T 85(5)
C5T N2T C2T C1T -159(4)
Pd1 N2T C2T C1T -37(4)
N1T C1T C2T N2T 56(5)
C5M N1M Pd2 N3T 37(20)
C1M N1M Pd2 N3T -148(18)
C5M N1M Pd2 N4T 97(3)
C1M N1M Pd2 N4T -89(3)
C5M N1M Pd2 N5J -85(3)
C1M N1M Pd2 N5J 90(3)
C9J N5J Pd2 N3T -82(4)
C13J N5J Pd2 N3T 95(3)
C9J N5J Pd2 N4T -128(36)
C13J N5J Pd2 N4T 49(38)
C9J N5J Pd2 N1M 94(4)
C13J N5J Pd2 N1M -89(3)
N4T Pd2 N3T C10T 124(4)
N1M Pd2 N3T C10T -176(100)
N5J Pd2 N3T C10T -54(4)
N4T Pd2 N3T C9T -110(4)
N1M Pd2 N3T C9T -51(20)
N5J Pd2 N3T C9T 71(4)
N4T Pd2 N3T C7T 16(3)
N1M Pd2 N3T C7T 76(20)
N5J Pd2 N3T C7T -162(3)
N3T Pd2 N4T C8T 9(4)
N1M Pd2 N4T C8T -167(4)
N5J Pd2 N4T C8T 54(38)
N3T Pd2 N4T C12T -108(4)
N1M Pd2 N4T C12T 76(3)
N5J Pd2 N4T C12T -63(38)
N3T Pd2 N4T C11T 123(4)
N1M Pd2 N4T C11T -53(4)
N5J Pd2 N4T C11T 169(100)
C10T N3T C7T C8T -157(5)
C9T N3T C7T C8T 96(6)
Pd2 N3T C7T C8T -35(5)
C12T N4T C8T C7T 83(7)
C11T N4T C8T C7T -157(6)
Pd2 N4T C8T C7T -34(7)
N3T C7T C8T N4T 48(7)
C5N N1N Pd3 N6J -88(3)
C1N N1N Pd3 N6J 84(3)
C5N N1N Pd3 N6T 90(3)
C1N N1N Pd3 N6T -98(3)
C5N N1N Pd3 N5T -171(24)
C1N N1N Pd3 N5T 1(27)
C14J N6J Pd3 N1N 96(3)
C18J N6J Pd3 N1N -94(3)
C14J N6J Pd3 N6T -53(21)
C18J N6J Pd3 N6T 118(20)
C14J N6J Pd3 N5T -87(3)
C18J N6J Pd3 N5T 83(3)
N1N Pd3 N5T C13T -116(25)
N6J Pd3 N5T C13T 161(3)
N6T Pd3 N5T C13T -17(3)
N1N Pd3 N5T C16T 3(27)
N6J Pd3 N5T C16T -81(3)
N6T Pd3 N5T C16T 101(3)
N1N Pd3 N5T C15T 123(25)
N6J Pd3 N5T C15T 40(4)
N6T Pd3 N5T C15T -138(4)
N1N Pd3 N6T C17T -72(3)
N6J Pd3 N6T C17T 77(21)
N5T Pd3 N6T C17T 111(3)
N1N Pd3 N6T C14T 165(3)
N6J Pd3 N6T C14T -47(21)
N5T Pd3 N6T C14T -12(3)
N1N Pd3 N6T C18T 49(3)
N6J Pd3 N6T C18T -163(19)
N5T Pd3 N6T C18T -128(3)
C16T N5T C13T C14T -77(5)
C15T N5T C13T C14T 166(4)
Pd3 N5T C13T C14T 41(5)
C17T N6T C14T C13T -82(5)
C18T N6T C14T C13T 160(4)
Pd3 N6T C14T C13T 41(4)
N5T C13T C14T N6T -58(6)
C4K N4K Pd4 N2U 84(39)
C8K N4K Pd4 N2U -93(39)
C4K N4K Pd4 N1U 91(4)
C8K N4K Pd4 N1U -86(4)
C4K N4K Pd4 N2L -85(4)
C8K N4K Pd4 N2L 98(4)
C15L N2L Pd4 N2U -91(3)
C14L N2L Pd4 N2U 94(3)
C15L N2L Pd4 N1U -30(23)
C14L N2L Pd4 N1U 156(21)
C15L N2L Pd4 N4K 89(3)
C14L N2L Pd4 N4K -86(3)
N2U Pd4 N1U C4U 116(5)
N4K Pd4 N1U C4U -64(5)
N2L Pd4 N1U C4U 54(23)
N2U Pd4 N1U C1U -21(6)
N4K Pd4 N1U C1U 159(6)
N2L Pd4 N1U C1U -83(23)
N2U Pd4 N1U C3U -123(5)
N4K Pd4 N1U C3U 57(5)
N2L Pd4 N1U C3U 175(20)
N1U Pd4 N2U C5U 117(4)
N4K Pd4 N2U C5U 124(38)
N2L Pd4 N2U C5U -67(4)
N1U Pd4 N2U C6U -123(4)
N4K Pd4 N2U C6U -116(38)
N2L Pd4 N2U C6U 53(4)
N1U Pd4 N2U C2U -7(5)
N4K Pd4 N2U C2U 0(41)
N2L Pd4 N2U C2U 169(5)
C4U N1U C1U C2U -88(9)
C3U N1U C1U C2U 150(7)
Pd4 N1U C1U C2U 41(9)
C5U N2U C2U C1U -82(9)
C6U N2U C2U C1U 150(7)
Pd4 N2U C2U C1U 36(9)
N1U C1U C2U N2U -51(11)
C13K N5K Pd5 N4U -73(33)
C9K N5K Pd5 N4U 95(32)
C13K N5K Pd5 N3U -78(4)
C9K N5K Pd5 N3U 91(4)
C13K N5K Pd5 N2M 99(4)
C9K N5K Pd5 N2M -92(4)
C15M N2M Pd5 N4U -98(4)
C14M N2M Pd5 N4U 91(4)
C15M N2M Pd5 N5K 83(3)
C14M N2M Pd5 N5K -89(4)
C15M N2M Pd5 N3U -145(23)
C14M N2M Pd5 N3U 44(26)
N4U Pd5 N3U C10U 125(5)
N5K Pd5 N3U C10U -55(5)
N2M Pd5 N3U C10U 173(23)
N4U Pd5 N3U C9U -111(5)
N5K Pd5 N3U C9U 69(4)
N2M Pd5 N3U C9U -63(25)
N4U Pd5 N3U C7U 19(5)
N5K Pd5 N3U C7U -161(5)
N2M Pd5 N3U C7U 67(25)
N5K Pd5 N4U C12U -121(32)
N3U Pd5 N4U C12U -116(4)
N2M Pd5 N4U C12U 67(4)
N5K Pd5 N4U C11U 123(31)
N3U Pd5 N4U C11U 127(4)
N2M Pd5 N4U C11U -50(4)
N5K Pd5 N4U C8U 10(34)
N3U Pd5 N4U C8U 15(4)
N2M Pd5 N4U C8U -162(4)
C10U N3U C7U C8U -158(6)
C9U N3U C7U C8U 77(7)
Pd5 N3U C7U C8U -46(7)
C12U N4U C8U C7U 79(6)
C11U N4U C8U C7U -161(5)
Pd5 N4U C8U C7U -45(6)
N3U C7U C8U N4U 60(7)
C14N N2N Pd6 N6U 94(3)
C15N N2N Pd6 N6U -93(3)
C14N N2N Pd6 N5U 95(33)
C15N N2N Pd6 N5U -92(33)
C14N N2N Pd6 N6K -88(3)
C15N N2N Pd6 N6K 85(3)
C18K N6K Pd6 N2N 95(4)
C14K N6K Pd6 N2N -90(4)
C18K N6K Pd6 N6U -109(23)
C14K N6K Pd6 N6U 66(24)
C18K N6K Pd6 N5U -85(4)
C14K N6K Pd6 N5U 90(4)
N2N Pd6 N5U C16U 126(31)
N6U Pd6 N5U C16U 127(5)
N6K Pd6 N5U C16U -52(5)
N2N Pd6 N5U C15U -115(32)
N6U Pd6 N5U C15U -114(4)
N6K Pd6 N5U C15U 68(4)
N2N Pd6 N5U C13U 13(35)
N6U Pd6 N5U C13U 14(5)
N6K Pd6 N5U C13U -165(4)
N2N Pd6 N6U C17U -52(4)
N5U Pd6 N6U C17U 128(4)
N6K Pd6 N6U C17U 152(22)
N2N Pd6 N6U C14U -161(4)
N5U Pd6 N6U C14U 19(4)
N6K Pd6 N6U C14U 43(25)
N2N Pd6 N6U C18U 77(5)
N5U Pd6 N6U C18U -103(5)
N6K Pd6 N6U C18U -80(24)
C16U N5U C13U C14U -156(5)
C15U N5U C13U C14U 81(7)
Pd6 N5U C13U C14U -41(7)
C17U N6U C14U C13U -161(5)
C18U N6U C14U C13U 72(7)
Pd6 N6U C14U C13U -47(6)
N5U C13U C14U N6U 57(7)
C5Q N1Q Pd7 N1V 80(19)
C1Q N1Q Pd7 N1V -106(18)
C5Q N1Q Pd7 N2V 97(3)
C1Q N1Q Pd7 N2V -89(3)
C5Q N1Q Pd7 N4O -83(3)
C1Q N1Q Pd7 N4O 91(3)
C8O N4O Pd7 N1V 88(3)
C4O N4O Pd7 N1V -86(3)
C8O N4O Pd7 N2V 87(17)
C4O N4O Pd7 N2V -87(17)
C8O N4O Pd7 N1Q -93(3)
C4O N4O Pd7 N1Q 93(3)
N2V Pd7 N1V C3V -132(3)
N1Q Pd7 N1V C3V -115(18)
N4O Pd7 N1V C3V 48(3)
N2V Pd7 N1V C4V 110(3)
N1Q Pd7 N1V C4V 127(18)
N4O Pd7 N1V C4V -70(3)
N2V Pd7 N1V C1V -14(3)
N1Q Pd7 N1V C1V 3(20)
N4O Pd7 N1V C1V 166(3)
N1V Pd7 N2V C6V -127(3)
N1Q Pd7 N2V C6V 54(3)
N4O Pd7 N2V C6V -126(17)
N1V Pd7 N2V C5V 114(3)
N1Q Pd7 N2V C5V -65(3)
N4O Pd7 N2V C5V 115(17)
N1V Pd7 N2V C2V -14(3)
N1Q Pd7 N2V C2V 167(3)
N4O Pd7 N2V C2V -13(18)
C3V N1V C1V C2V 157(3)
C4V N1V C1V C2V -80(4)
Pd7 N1V C1V C2V 40(4)
C6V N2V C2V C1V 154(3)
C5V N2V C2V C1V -87(4)
Pd7 N2V C2V C1V 37(4)
N1V C1V C2V N2V -50(5)
C1R N1R Pd8 N4V -91(3)
C5R N1R Pd8 N4V 98(2)
C1R N1R Pd8 N3V -124(19)
C5R N1R Pd8 N3V 65(20)
C1R N1R Pd8 N5O 88(3)
C5R N1R Pd8 N5O -83(2)
C9O N5O Pd8 N4V -98(14)
C13O N5O Pd8 N4V 78(14)
C9O N5O Pd8 N3V -84(3)
C13O N5O Pd8 N3V 92(3)
C9O N5O Pd8 N1R 94(3)
C13O N5O Pd8 N1R -90(3)
N4V Pd8 N3V C10V 135(3)
N1R Pd8 N3V C10V 168(18)
N5O Pd8 N3V C10V -44(3)
N4V Pd8 N3V C9V -108(3)
N1R Pd8 N3V C9V -75(20)
N5O Pd8 N3V C9V 73(3)
N4V Pd8 N3V C7V 21(3)
N1R Pd8 N3V C7V 54(20)
N5O Pd8 N3V C7V -158(3)
N3V Pd8 N4V C11V 126(3)
N1R Pd8 N4V C11V -52(3)
N5O Pd8 N4V C11V 140(13)
N3V Pd8 N4V C12V -119(3)
N1R Pd8 N4V C12V 63(3)
N5O Pd8 N4V C12V -105(14)
N3V Pd8 N4V C8V 11(2)
N1R Pd8 N4V C8V -167(2)
N5O Pd8 N4V C8V 25(15)
C10V N3V C7V C8V -161(3)
C9V N3V C7V C8V 81(4)
Pd8 N3V C7V C8V -44(4)
C11V N4V C8V C7V -159(3)
C12V N4V C8V C7V 81(5)
Pd8 N4V C8V C7V -42(4)
N3V C7V C8V N4V 56(5)
C1S N1S Pd9 N5V -62(25)
C5S N1S Pd9 N5V 124(24)
C1S N1S Pd9 N6V -97(3)
C5S N1S Pd9 N6V 88(3)
C1S N1S Pd9 N6O 84(3)
C5S N1S Pd9 N6O -90(3)
C18O N6O Pd9 N1S -92(3)
C14O N6O Pd9 N1S 84(3)
C18O N6O Pd9 N5V 86(4)
C14O N6O Pd9 N5V -98(4)
C18O N6O Pd9 N6V 110(19)
C14O N6O Pd9 N6V -74(20)
N1S Pd9 N5V C15V -152(23)
N6V Pd9 N5V C15V -116(5)
N6O Pd9 N5V C15V 62(5)
N1S Pd9 N5V C16V 82(25)
N6V Pd9 N5V C16V 117(5)
N6O Pd9 N5V C16V -65(5)
N1S Pd9 N5V C13V -47(27)
N6V Pd9 N5V C13V -11(4)
N6O Pd9 N5V C13V 167(4)
N1S Pd9 N6V C18V 49(4)
N5V Pd9 N6V C18V -129(4)
N6O Pd9 N6V C18V -153(18)
N1S Pd9 N6V C17V -74(4)
N5V Pd9 N6V C17V 108(4)
N6O Pd9 N6V C17V 84(20)
N1S Pd9 N6V C14V 171(4)
N5V Pd9 N6V C14V -7(5)
N6O Pd9 N6V C14V -32(21)
C15V N5V C13V C14V 137(6)
C16V N5V C13V C14V -101(6)
Pd9 N5V C13V C14V 25(7)
C18V N6V C14V C13V 144(6)
C17V N6V C14V C13V -93(7)
Pd9 N6V C14V C13V 24(8)
N5V C13V C14V N6V -31(9)
C18P N6P Pd10 N2W 146(13)
C14P N6P Pd10 N2W -64(13)
C18P N6P Pd10 N1W -83(3)
C14P N6P Pd10 N1W 67(3)
C18P N6P Pd10 N2S 100(2)
C14P N6P Pd10 N2S -110(3)
C14S N2S Pd10 N6P -85(4)
C15S N2S Pd10 N6P 90(4)
C14S N2S Pd10 N2W 102(4)
C15S N2S Pd10 N2W -83(4)
C14S N2S Pd10 N1W 130(16)
C15S N2S Pd10 N1W -55(18)
C9P N5P Pd11 N4W -136(21)
C13P N5P Pd11 N4W 64(22)
C9P N5P Pd11 N3W 84(3)
C13P N5P Pd11 N3W -76(2)
C9P N5P Pd11 N2R -103(3)
C13P N5P Pd11 N2R 98(2)
C15R N2R Pd11 N5P 93(3)
C14R N2R Pd11 N5P -90(3)
C15R N2R Pd11 N4W -89(3)
C14R N2R Pd11 N4W 88(3)
C15R N2R Pd11 N3W 173(11)
C14R N2R Pd11 N3W -10(13)
C8P N4P Pd12 N5W -79(3)
C4P N4P Pd12 N5W 75(3)
C8P N4P Pd12 N6W 170(20)
C4P N4P Pd12 N6W -36(21)
C8P N4P Pd12 N2Q 102(3)
C4P N4P Pd12 N2Q -104(3)
C14Q N2Q Pd12 N4P -89(3)
C15Q N2Q Pd12 N4P 88(3)
C14Q N2Q Pd12 N5W 131(100)
C15Q N2Q Pd12 N5W -53(100)
C14Q N2Q Pd12 N6W 94(3)
C15Q N2Q Pd12 N6W -89(4)
N6P Pd10 N1W C3W 91(4)
N2W Pd10 N1W C3W -97(4)
N2S Pd10 N1W C3W -125(17)
N6P Pd10 N1W C1W -151(4)
N2W Pd10 N1W C1W 22(3)
N2S Pd10 N1W C1W -6(18)
N6P Pd10 N1W C4W -31(4)
N2W Pd10 N1W C4W 142(4)
N2S Pd10 N1W C4W 113(18)
N6P Pd10 N2W C5W 36(13)
N1W Pd10 N2W C5W -96(4)
N2S Pd10 N2W C5W 81(4)
N6P Pd10 N2W C6W -88(12)
N1W Pd10 N2W C6W 140(4)
N2S Pd10 N2W C6W -43(4)
N6P Pd10 N2W C2W 152(12)
N1W Pd10 N2W C2W 20(4)
N2S Pd10 N2W C2W -163(4)
C3W N1W C1W C2W 62(4)
C4W N1W C1W C2W 179(5)
Pd10 N1W C1W C2W -57(4)
C5W N2W C2W C1W 62(5)
C6W N2W C2W C1W 176(5)
Pd10 N2W C2W C1W -56(5)
N1W C1W C2W N2W 75(4)
N5P Pd11 N3W C7W -165(4)
N4W Pd11 N3W C7W 17(4)
N2R Pd11 N3W C7W 114(11)
N5P Pd11 N3W C10W -65(4)
N4W Pd11 N3W C10W 118(5)
N2R Pd11 N3W C10W -145(11)
N5P Pd11 N3W C9W 88(4)
N4W Pd11 N3W C9W -90(4)
N2R Pd11 N3W C9W 8(12)
N5P Pd11 N4W C12W 106(21)
N3W Pd11 N4W C12W -113(3)
N2R Pd11 N4W C12W 73(3)
N5P Pd11 N4W C8W -143(21)
N3W Pd11 N4W C8W -2(4)
N2R Pd11 N4W C8W -176(3)
N5P Pd11 N4W C11W -19(23)
N3W Pd11 N4W C11W 122(4)
N2R Pd11 N4W C11W -52(4)
C10W N3W C7W C8W -142(6)
C9W N3W C7W C8W 88(6)
Pd11 N3W C7W C8W -28(6)
C12W N4W C8W C7W 107(6)
C11W N4W C8W C7W -140(6)
Pd11 N4W C8W C7W -14(6)
N3W C7W C8W N4W 29(7)
N4P Pd12 N5W C15W 67(5)
N6W Pd12 N5W C15W -117(5)
N2Q Pd12 N5W C15W -153(100)
N4P Pd12 N5W C13W 168(4)
N6W Pd12 N5W C13W -16(4)
N2Q Pd12 N5W C13W -52(100)
N4P Pd12 N5W C16W -82(4)
N6W Pd12 N5W C16W 95(4)
N2Q Pd12 N5W C16W 58(100)
N4P Pd12 N6W C18W -13(22)
N5W Pd12 N6W C18W -125(4)
N2Q Pd12 N6W C18W 55(4)
N4P Pd12 N6W C14W 99(21)
N5W Pd12 N6W C14W -13(4)
N2Q Pd12 N6W C14W 166(4)
N4P Pd12 N6W C17W -135(20)
N5W Pd12 N6W C17W 113(4)
N2Q Pd12 N6W C17W -67(4)
C15W N5W C13W C14W 154(6)
C16W N5W C13W C14W -76(5)
Pd12 N5W C13W C14W 40(6)
C18W N6W C14W C13W 157(5)
C17W N6W C14W C13W -86(5)
Pd12 N6W C14W C13W 38(6)
N5W C13W C14W N6W -54(7)
